data_4313434
loop_
_publ_author_name
'Ruksanna Ahmad'
'Ina Dix'
'Michaele J. Hardie'

_publ_section_title
;
 Hydrogen-Bonded Superstructures of a Small Host Molecule and Lanthanide
 Aquo Ions
;
_journal_name_full 'Inorganic Chemistry'
_journal_page_first 2182
_journal_page_last 2184
_journal_paper_doi 10.1021/ic026071b
_journal_volume 42
_journal_year 2003
_chemical_formula_sum 'C191 H337.5 B81 Co4.5 Eu1.5 N5.5 O57'
_chemical_formula_weight 4991.90
_chemical_name_systematic
; 
 nona-aqua-europium(III)cobalt(III) bis(dicarbollide)
 cyclotriveratrylene hydrate acetonitrile clathrate 
;
_space_group_IT_number 15
_symmetry_cell_setting monoclinic
_symmetry_space_group_name_Hall '-C 2yc'
_symmetry_space_group_name_H-M 'C 1 2/c 1'
_atom_sites_solution_hydrogens geom
_atom_sites_solution_primary direct
_atom_sites_solution_secondary difmap
_audit_creation_method SHELXL-97
_cell_angle_alpha 90.00
_cell_angle_beta 116.573(2)
_cell_angle_gamma 90.00
_cell_formula_units_Z 8
_cell_length_a 54.590(2)
_cell_length_b 37.5788(17)
_cell_length_c 31.8067(14)
_cell_measurement_temperature 100(2)
_cell_volume 58357(4)
_computing_structure_refinement 'SHELXL-97 (Sheldrick, 1997)'
_computing_structure_solution 'SHELXS-97 (Sheldrick, 1990)'
_diffrn_ambient_temperature 100(2)
_diffrn_measured_fraction_theta_full 1.000
_diffrn_measured_fraction_theta_max 1.000
_diffrn_radiation_monochromator graphite
_diffrn_radiation_source 'fine-focus sealed tube'
_diffrn_radiation_type MoK\a
_diffrn_radiation_wavelength 0.71073
_diffrn_reflns_av_R_equivalents 0.049
_diffrn_reflns_av_sigmaI/netI 0.0502
_diffrn_reflns_limit_h_max 48
_diffrn_reflns_limit_h_min -54
_diffrn_reflns_limit_k_max 37
_diffrn_reflns_limit_k_min 0
_diffrn_reflns_limit_l_max 31
_diffrn_reflns_limit_l_min 0
_diffrn_reflns_number 200059
_diffrn_reflns_theta_full 20.82
_diffrn_reflns_theta_max 20.82
_diffrn_reflns_theta_min 0.68
_exptl_absorpt_coefficient_mu 0.631
_exptl_absorpt_correction_T_max 0.9338
_exptl_absorpt_correction_T_min 0.7557
_exptl_absorpt_correction_type 'multipole expansion'
_exptl_absorpt_process_details SADABS
_exptl_crystal_colour yellow
_exptl_crystal_density_diffrn 1.136
_exptl_crystal_density_method 'not measured'
_exptl_crystal_description fragment
_exptl_crystal_F_000 20792
_exptl_crystal_size_max 0.47
_exptl_crystal_size_mid 0.33
_exptl_crystal_size_min 0.11
_refine_diff_density_max 3.833
_refine_diff_density_min -3.152
_refine_diff_density_rms 0.202
_refine_ls_extinction_method none
_refine_ls_goodness_of_fit_ref 1.859
_refine_ls_hydrogen_treatment noref
_refine_ls_matrix_type fullcycle
_refine_ls_number_parameters 3139
_refine_ls_number_reflns 30548
_refine_ls_number_restraints 157
_refine_ls_restrained_S_all 1.865
_refine_ls_R_factor_all 0.1747
_refine_ls_R_factor_gt 0.1367
_refine_ls_shift/su_max 0.482
_refine_ls_shift/su_mean 0.027
_refine_ls_structure_factor_coef Fsqd
_refine_ls_weighting_details 'calc w=1/[\s^2^(Fo^2^)+(0.2000P)^2^+0.0000P] where P=(Fo^2^+2Fc^2^)/3'
_refine_ls_weighting_scheme calc
_refine_ls_wR_factor_gt 0.4013
_refine_ls_wR_factor_ref 0.4421
_reflns_number_gt 21586
_reflns_number_total 30548
_reflns_threshold_expression >2sigma(I)
_cod_data_source_file ic026071bsi20030127_012509.cif
_cod_data_source_block c:
_cod_depositor_comments
;
The following automatic conversions were performed:

'_symmetry_cell_setting' value 'Monoclinic' changed to 'monoclinic'
according to the built-in table from CIF Core dictionary named
'cif_core.dic' version 2.4.1 from 2010-06-29.

Automatic conversion script
Id: cif_fix_values 1646 2011-03-28 12:23:43Z adriana 

The following automatic conversions were performed:

data name '_atom_site_symetry_multiplicity' was replaced with
'_atom_site_symmetry_multiplicity' as specified in the replacement
file 'data/replacement-values/replacement_tags.lst'.

Automatic conversion script
Id: cif_correct_tags 9268 2022-04-12 08:56:07Z antanas 
;
_cod_original_cell_volume 58356(4)
_cod_original_formula_sum 'C191 H337.50 B81 Co4.50 Eu1.50 N5.50 O57'
_cod_database_code 4313434

loop_
_symmetry_equiv_pos_as_xyz
'x, y, z'
'-x, y, -z+1/2'
'x+1/2, y+1/2, z'
'-x+1/2, y+1/2, -z+1/2'
'-x, -y, -z'
'x, -y, z-1/2'
'-x+1/2, -y+1/2, -z'
'x+1/2, -y+1/2, z-1/2'

loop_
_atom_site_label
_atom_site_type_symbol
_atom_site_fract_x
_atom_site_fract_y
_atom_site_fract_z
_atom_site_U_iso_or_equiv
_atom_site_adp_type
_atom_site_occupancy
_atom_site_symmetry_multiplicity
_atom_site_calc_flag
_atom_site_refinement_flags
_atom_site_disorder_assembly
_atom_site_disorder_group
Eu1 Eu 0.182794(15) 0.42214(2) 0.60413(3) 0.0943(3) Uani 1 1 d . . .
Eu2 Eu 0.0000 0.08349(3) 0.7500 0.1536(8) Uani 1 2 d S . .
Co1 Co 0.10542(3) 0.08343(4) 0.17792(5) 0.0485(4) Uani 1 1 d . . .
Co2 Co 0.13244(7) 0.28282(7) 0.10401(9) 0.1313(11) Uani 1 1 d . . .
Co3 Co 0.32818(3) 0.14965(4) 0.69325(5) 0.0536(4) Uani 1 1 d . . .
Co4 Co 0.00173(5) 0.31837(6) 0.54683(7) 0.1067(8) Uani 1 1 d D . .
Co6 Co -0.04236(11) 0.23413(12) 0.6809(2) 0.1207(17) Uani 0.50 1 d PD . 3
O1 O 0.0565(2) 0.1483(3) 0.6579(4) 0.096(3) Uani 1 1 d . . .
O2 O 0.06844(18) 0.0820(2) 0.6750(4) 0.088(3) Uani 1 1 d . . .
O3 O 0.2038(2) 0.0243(4) 0.7597(4) 0.155(6) Uani 1 1 d . . .
O4 O 0.24205(19) 0.0708(3) 0.7794(4) 0.115(4) Uani 1 1 d . . .
O5 O 0.2082(3) 0.2504(3) 0.7373(5) 0.127(4) Uani 1 1 d . . .
O6 O 0.1578(3) 0.2732(3) 0.7009(5) 0.124(4) Uani 1 1 d . . .
O7 O 0.1605(3) 0.4598(4) 0.9613(4) 0.152(5) Uani 1 1 d . . .
O8 O 0.1796(2) 0.4951(3) 0.9130(4) 0.120(4) Uani 1 1 d . . .
O9 O 0.1359(2) 0.4807(3) 0.6709(4) 0.098(3) Uani 1 1 d . . .
O10 O 0.1046(2) 0.4272(2) 0.6278(4) 0.089(3) Uani 1 1 d . . .
O11 O 0.0818(3) 0.3092(4) 0.7675(5) 0.165(6) Uani 1 1 d . . .
O12 O 0.0969(3) 0.3221(5) 0.8555(5) 0.160(6) Uani 1 1 d . . .
O13 O -0.00429(17) 0.1985(2) 0.3449(3) 0.073(2) Uani 1 1 d . . .
O14 O 0.02333(16) 0.1775(2) 0.3012(3) 0.065(2) Uani 1 1 d . . .
O15 O 0.0574(2) 0.0031(2) 0.3356(3) 0.090(3) Uani 1 1 d . . .
O16 O 0.05024(19) -0.0336(2) 0.3972(3) 0.070(2) Uani 1 1 d . . .
O17 O -0.00020(14) 0.04272(19) 0.5439(2) 0.0531(19) Uani 1 1 d . . .
O18 O -0.01716(14) 0.1090(2) 0.5259(3) 0.057(2) Uani 1 1 d . . .
O19 O 0.21181(16) 0.1978(2) 0.3672(3) 0.073(2) Uani 1 1 d . . .
O20 O 0.24907(16) 0.2097(2) 0.4524(3) 0.079(3) Uani 1 1 d . . .
O21 O 0.19986(19) 0.2965(3) 0.5994(4) 0.096(3) Uani 1 1 d . . .
O22 O 0.1488(2) 0.3062(3) 0.5718(3) 0.093(3) Uani 1 1 d . . .
O23 O 0.05318(18) 0.2583(2) 0.3596(3) 0.079(3) Uani 1 1 d . . .
O24 O 0.07427(17) 0.2430(2) 0.3034(3) 0.069(2) Uani 1 1 d . . .
O25 O 0.12021(16) 0.5480(2) 0.9549(3) 0.076(2) Uani 1 1 d . . .
O26 O 0.10366(17) 0.5082(3) 1.0036(3) 0.086(3) Uani 1 1 d . . .
O27 O -0.0367(2) 0.4940(3) 0.9648(3) 0.100(3) Uani 1 1 d . . .
O28 O -0.0667(2) 0.5465(3) 0.9168(4) 0.105(3) Uani 1 1 d . . .
O29 O -0.01457(17) 0.6749(2) 0.8209(4) 0.083(3) Uani 1 1 d . . .
O30 O 0.02886(17) 0.6724(2) 0.8081(3) 0.078(3) Uani 1 1 d . . .
O31 O 0.2271(2) -0.0398(3) 0.6622(5) 0.120(4) Uani 1 1 d . . .
O32 O 0.26172(17) 0.0101(3) 0.6751(4) 0.103(3) Uani 1 1 d . . .
O33 O 0.2594(2) 0.0957(3) 0.4801(4) 0.106(3) Uani 1 1 d . . .
O34 O 0.2220(3) 0.0792(4) 0.3965(4) 0.137(5) Uani 1 1 d . . .
O35 O 0.1281(3) -0.0477(4) 0.3668(4) 0.171(7) Uani 1 1 d . . .
O36 O 0.1294(2) -0.0821(3) 0.4397(5) 0.127(4) Uani 1 1 d . . .
O37 O 0.1711(3) 0.4594(4) 0.5446(7) 0.204(9) Uani 1 1 d . . .
O38 O 0.13572(18) 0.4458(3) 0.5815(4) 0.096(3) Uani 1 1 d . . .
O39 O 0.1731(3) 0.4265(5) 0.6726(5) 0.198(8) Uani 1 1 d . . .
O40 O 0.14920(17) 0.3912(2) 0.5350(3) 0.086(3) Uani 1 1 d . . .
O41 O 0.1729(3) 0.3626(4) 0.6309(5) 0.160(5) Uani 1 1 d . . .
O42 O 0.2028(2) 0.3735(3) 0.5757(5) 0.129(4) Uani 1 1 d . . .
O43 O 0.2248(2) 0.4077(6) 0.6736(5) 0.189(7) Uani 1 1 d . . .
O44 O 0.2220(3) 0.4406(4) 0.5916(7) 0.183(7) Uani 1 1 d . . .
O45 O 0.1953(3) 0.4816(4) 0.6381(7) 0.224(10) Uani 1 1 d . . .
O46 O 0.0025(3) 0.0595(3) 0.6791(3) 0.134(5) Uani 1 1 d . . .
O47 O 0.0458(3) 0.0628(3) 0.7993(4) 0.146(5) Uani 1 1 d . . .
O48 O -0.0195(4) 0.1288(4) 0.6910(5) 0.201(8) Uani 1 1 d . . .
O49 O 0.0372(5) 0.1159(4) 0.7346(4) 0.246(12) Uani 1 1 d . . .
O50 O 0.0000 0.0186(5) 0.7500 0.172(9) Uani 1 2 d S . .
O51 O -0.0066(2) 0.1108(3) 0.8746(3) 0.110(4) Uani 1 1 d . . .
O52 O 0.0892(6) 0.1038(6) 0.8455(9) 0.185(15) Uani 0.50 1 d P A 2
O53 O 0.2395(6) 0.4889(7) 0.7260(8) 0.150(11) Uani 0.50 1 d P B 2
O54 O 0.2067(4) 0.4996(6) 0.5160(5) 0.211(8) Uani 1 1 d . . .
O55 O 0.2566(3) 0.3658(4) 0.6258(5) 0.135(4) Uani 1 1 d . . .
O56 O 0.2351(3) -0.1414(4) 0.6049(5) 0.060(4) Uani 0.50 1 d P C 2
O57 O 0.2436(3) -0.1600(4) 0.5577(6) 0.064(4) Uani 0.50 1 d P D 1
O58 O 0.2039(6) -0.1706(6) 0.4828(14) 0.175(13) Uani 0.50 1 d P E 2
O59 O 0.0189(2) 0.2552(3) 0.2238(4) 0.106(3) Uani 1 1 d . . .
O60 O -0.0183(4) 0.2425(6) 0.2106(6) 0.094(6) Uani 0.50 1 d P F 2
O173 O 0.2837(6) -0.0604(8) 0.7285(10) 0.165(11) Uani 0.50 1 d P G 2
N1 N 0.1264(7) 0.1183(9) 0.7770(10) 0.146(13) Uani 0.50 1 d PD . .
N2 N 0.1495(11) 0.3737(15) 0.742(2) 0.211(18) Uiso 0.50 1 d P H 2
N3 N 0.2012(6) 0.3249(8) 0.7071(11) 0.120(9) Uiso 0.50 1 d P I 1
N4 N -0.0056(3) 0.0282(4) 0.3163(4) 0.118(5) Uani 1 1 d . . .
N5 N 0.1558(3) 0.3377(3) 0.4764(4) 0.094(4) Uani 1 1 d . . .
N6 N 0.0893(3) 0.6061(3) 0.9895(4) 0.095(4) Uani 1 1 d . L .
N7 N 0.2357(17) -0.0020(10) 0.472(2) 0.30(4) Uani 0.50 1 d P . .
N8 N 0.0000 0.4576(5) 0.7500 0.089(5) Uani 1 2 d S N .
C1 C 0.1109(3) 0.1433(4) 0.6192(4) 0.069(4) Uani 1 1 d . . .
C1B C 0.0833(3) 0.0888(4) 0.1072(4) 0.071(4) Uani 1 1 d . . .
H1B H 0.0675 0.1099 0.1007 0.085 Uiso 1 1 calc R . .
C2 C 0.0913(2) 0.1565(4) 0.6292(4) 0.070(4) Uani 1 1 d . . .
H2 H 0.0867 0.1810 0.6237 0.084 Uiso 1 1 calc R . .
C2B C 0.1146(2) 0.0980(3) 0.1257(4) 0.059(3) Uani 1 1 d . . .
H2B H 0.1219 0.1262 0.1327 0.071 Uiso 1 1 calc R . .
C3 C 0.0775(3) 0.1355(4) 0.6473(5) 0.079(4) Uani 1 1 d . . .
C3B C 0.0990(2) 0.1320(3) 0.1993(3) 0.042(3) Uani 1 1 d . . .
H3B H 0.0949 0.1512 0.1700 0.050 Uiso 1 1 calc R . .
C4 C 0.0832(3) 0.1005(4) 0.6558(5) 0.076(4) Uani 1 1 d . . .
C4B C 0.1297(2) 0.1168(3) 0.2316(3) 0.049(3) Uani 1 1 d . . .
H4B H 0.1475 0.1249 0.2255 0.059 Uiso 1 1 calc R . .
C5 C 0.1039(3) 0.0858(3) 0.6466(4) 0.067(3) Uani 1 1 d . . .
H5 H 0.1089 0.0615 0.6534 0.080 Uiso 1 1 calc R . .
C5B C 0.3677(2) 0.1639(3) 0.7383(4) 0.055(3) Uani 1 1 d . . .
H5B H 0.3665 0.1889 0.7565 0.066 Uiso 1 1 calc R . .
C6 C 0.1168(3) 0.1069(4) 0.6277(4) 0.072(4) Uani 1 1 d . . .
C6B C 0.3582(2) 0.1260(3) 0.7518(4) 0.051(3) Uani 1 1 d . . .
H6B H 0.3508 0.1233 0.7793 0.061 Uiso 1 1 calc R . .
C7 C 0.1389(3) 0.0887(4) 0.6175(4) 0.086(5) Uani 1 1 d . . .
H7A H 0.1409 0.1021 0.5923 0.103 Uiso 1 1 calc R . .
H7B H 0.1326 0.0644 0.6055 0.103 Uiso 1 1 calc R . .
C7B C 0.3072(2) 0.1778(3) 0.7227(5) 0.066(3) Uani 1 1 d . . .
H7B1 H 0.3215 0.1835 0.7604 0.079 Uiso 1 1 calc R . .
C8 C 0.1678(3) 0.0860(4) 0.6614(5) 0.081(4) Uani 1 1 d . . .
C8B C 0.3092(2) 0.1986(3) 0.6788(4) 0.062(3) Uani 1 1 d . . .
H8B H 0.3252 0.2193 0.6847 0.075 Uiso 1 1 calc R . .
C9 C 0.1716(3) 0.0579(4) 0.6915(5) 0.100(5) Uani 1 1 d . . .
H9 H 0.1571 0.0420 0.6866 0.120 Uiso 1 1 calc R . .
C9B C 0.1109(3) 0.2392(4) 0.0683(6) 0.104(6) Uani 1 1 d D . .
H9B H 0.1123 0.2375 0.0343 0.125 Uiso 1 1 calc R . .
C10 C 0.1973(3) 0.0535(4) 0.7292(5) 0.102(5) Uani 1 1 d . . .
C10B C 0.1393(3) 0.2296(3) 0.1229(5) 0.074(4) Uani 1 1 d D . .
H10B H 0.1615 0.2231 0.1349 0.089 Uiso 1 1 calc R . .
C11 C 0.2181(3) 0.0789(4) 0.7390(5) 0.081(4) Uani 1 1 d . . .
C11B C 0.1343(6) 0.3097(7) 0.0548(8) 0.184(14) Uani 1 1 d D . .
H11B H 0.1189 0.2959 0.0227 0.221 Uiso 1 1 calc R . .
C12 C 0.2132(3) 0.1057(4) 0.7108(5) 0.084(4) Uani 1 1 d . . .
H12 H 0.2273 0.1227 0.7176 0.101 Uiso 1 1 calc R . .
C12B C 0.1571(6) 0.2923(7) 0.0753(11) 0.200(14) Uani 1 1 d D . .
H12B H 0.1594 0.2676 0.0577 0.240 Uiso 1 1 calc R . .
C13 C 0.1878(3) 0.1112(4) 0.6703(4) 0.077(4) Uani 1 1 d . . .
C14 C 0.1851(3) 0.1428(4) 0.6403(4) 0.074(4) Uani 1 1 d . . .
H14A H 0.1718 0.1372 0.6075 0.088 Uiso 1 1 calc R . .
H14B H 0.2030 0.1474 0.6405 0.088 Uiso 1 1 calc R . .
C15 C 0.1758(3) 0.1768(3) 0.6553(4) 0.067(3) Uani 1 1 d . . .
C16 C 0.1964(3) 0.1971(4) 0.6900(5) 0.085(4) Uani 1 1 d . . .
H16 H 0.2148 0.1891 0.7035 0.102 Uiso 1 1 calc R . .
C17 C 0.1898(3) 0.2293(4) 0.7049(5) 0.091(5) Uani 1 1 d . . .
C18 C 0.1621(3) 0.2419(4) 0.6852(6) 0.091(4) Uani 1 1 d . . .
C19 C 0.1428(3) 0.2188(4) 0.6510(5) 0.088(4) Uani 1 1 d . . .
H19 H 0.1241 0.2257 0.6376 0.105 Uiso 1 1 calc R . .
C20 C 0.1489(3) 0.1875(4) 0.6360(5) 0.074(4) Uani 1 1 d . . .
C21 C 0.1245(3) 0.1680(3) 0.5981(4) 0.069(4) Uani 1 1 d . . .
H21A H 0.1308 0.1539 0.5784 0.083 Uiso 1 1 calc R . .
H21B H 0.1110 0.1856 0.5775 0.083 Uiso 1 1 calc R . .
C22 C 0.0533(4) 0.1856(5) 0.6625(9) 0.154(9) Uani 1 1 d . . .
H22A H 0.0378 0.1896 0.6696 0.231 Uiso 1 1 calc R . .
H22B H 0.0499 0.1976 0.6331 0.231 Uiso 1 1 calc R . .
H22C H 0.0700 0.1952 0.6881 0.231 Uiso 1 1 calc R . .
C23 C 0.0760(3) 0.0456(4) 0.6877(6) 0.102(5) Uani 1 1 d . . .
H23A H 0.0643 0.0353 0.7005 0.154 Uiso 1 1 calc R . .
H23B H 0.0952 0.0445 0.7115 0.154 Uiso 1 1 calc R . .
H23C H 0.0738 0.0322 0.6599 0.154 Uiso 1 1 calc R . .
C24 C 0.1832(4) -0.0025(7) 0.7496(8) 0.230(17) Uani 1 1 d . . .
H24A H 0.1904 -0.0215 0.7732 0.345 Uiso 1 1 calc R . .
H24B H 0.1781 -0.0125 0.7183 0.345 Uiso 1 1 calc R . .
H24C H 0.1670 0.0081 0.7505 0.345 Uiso 1 1 calc R . .
C25 C 0.2628(3) 0.0981(6) 0.7934(6) 0.135(7) Uani 1 1 d . . .
H25A H 0.2790 0.0903 0.8215 0.202 Uiso 1 1 calc R . .
H25B H 0.2556 0.1201 0.8004 0.202 Uiso 1 1 calc R . .
H25C H 0.2677 0.1025 0.7678 0.202 Uiso 1 1 calc R . .
C26 C 0.2380(4) 0.2387(6) 0.7637(8) 0.156(8) Uani 1 1 d . . .
H26A H 0.2486 0.2573 0.7862 0.234 Uiso 1 1 calc R . .
H26B H 0.2455 0.2349 0.7413 0.234 Uiso 1 1 calc R . .
H26C H 0.2390 0.2165 0.7806 0.234 Uiso 1 1 calc R . .
C27 C 0.1300(4) 0.2889(6) 0.6787(10) 0.180(11) Uani 1 1 d . . .
H27A H 0.1301 0.3115 0.6942 0.270 Uiso 1 1 calc R . .
H27B H 0.1171 0.2724 0.6820 0.270 Uiso 1 1 calc R . .
H27C H 0.1245 0.2931 0.6453 0.270 Uiso 1 1 calc R . .
C28 C 0.0983(3) 0.4652(4) 0.8477(6) 0.101(5) Uani 1 1 d . . .
C29 C 0.1148(4) 0.4559(5) 0.8949(6) 0.110(5) Uani 1 1 d . . .
H29 H 0.1076 0.4426 0.9124 0.132 Uiso 1 1 calc R . .
C30 C 0.1417(4) 0.4670(5) 0.9148(6) 0.124(6) Uani 1 1 d . . .
C31 C 0.1529(4) 0.4867(4) 0.8901(6) 0.103(5) Uani 1 1 d . . .
C32 C 0.1353(3) 0.4955(4) 0.8430(5) 0.090(4) Uani 1 1 d . . .
H32 H 0.1421 0.5091 0.8252 0.108 Uiso 1 1 calc R . .
C33 C 0.1084(3) 0.4844(4) 0.8226(6) 0.087(4) Uani 1 1 d . . .
C34 C 0.0887(3) 0.4969(4) 0.7730(4) 0.079(4) Uani 1 1 d . . .
H34A H 0.0912 0.5227 0.7705 0.095 Uiso 1 1 calc R . .
H34B H 0.0696 0.4931 0.7680 0.095 Uiso 1 1 calc R . .
C35 C 0.0928(3) 0.4771(4) 0.7333(5) 0.078(4) Uani 1 1 d . . .
C36 C 0.1120(2) 0.4881(4) 0.7192(5) 0.071(4) Uani 1 1 d . . .
H36 H 0.1228 0.5085 0.7337 0.086 Uiso 1 1 calc R . .
C37 C 0.1161(3) 0.4713(4) 0.6861(5) 0.085(4) Uani 1 1 d . . .
C38 C 0.0997(3) 0.4432(4) 0.6622(5) 0.087(4) Uani 1 1 d . . .
C39 C 0.0800(3) 0.4318(4) 0.6746(5) 0.079(4) Uani 1 1 d . . .
H39 H 0.0686 0.4123 0.6583 0.094 Uiso 1 1 calc R . .
C40 C 0.0763(3) 0.4481(4) 0.7109(5) 0.074(4) Uani 1 1 d . . .
C41 C 0.0538(3) 0.4334(4) 0.7211(6) 0.094(5) Uani 1 1 d . . .
H41A H 0.0458 0.4530 0.7317 0.113 Uiso 1 1 calc R . .
H41B H 0.0391 0.4235 0.6918 0.113 Uiso 1 1 calc R . .
C42 C 0.0638(3) 0.4054(5) 0.7575(6) 0.099(5) Uani 1 1 d . . .
C43 C 0.0671(3) 0.3696(5) 0.7455(7) 0.109(5) Uani 1 1 d . . .
H43 H 0.0614 0.3643 0.7132 0.131 Uiso 1 1 calc R . .
C44 C 0.0779(4) 0.3430(5) 0.7768(8) 0.134(8) Uani 1 1 d . . .
C45 C 0.0861(3) 0.3512(6) 0.8271(7) 0.119(6) Uani 1 1 d . . .
C46 C 0.0808(3) 0.3832(5) 0.8404(7) 0.113(6) Uani 1 1 d . . .
H46 H 0.0838 0.3870 0.8718 0.135 Uiso 1 1 calc R . .
C47 C 0.0707(3) 0.4114(5) 0.8067(7) 0.109(6) Uani 1 1 d . . .
C48 C 0.0696(3) 0.4492(4) 0.8262(6) 0.105(5) Uani 1 1 d . . .
H48A H 0.0569 0.4645 0.8004 0.126 Uiso 1 1 calc R . .
H48B H 0.0629 0.4474 0.8503 0.126 Uiso 1 1 calc R . .
C49 C 0.1515(6) 0.4389(10) 0.9889(10) 0.265(18) Uani 1 1 d . . .
H49A H 0.1668 0.4352 1.0202 0.397 Uiso 1 1 calc R . .
H49B H 0.1449 0.4159 0.9736 0.397 Uiso 1 1 calc R . .
H49C H 0.1366 0.4513 0.9921 0.397 Uiso 1 1 calc R . .
C50 C 0.1906(3) 0.5142(5) 0.8881(6) 0.114(6) Uani 1 1 d . . .
H50A H 0.2101 0.5189 0.9084 0.171 Uiso 1 1 calc R . .
H50B H 0.1809 0.5368 0.8776 0.171 Uiso 1 1 calc R . .
H50C H 0.1888 0.5004 0.8607 0.171 Uiso 1 1 calc R . .
C51 C 0.1494(5) 0.5133(6) 0.6899(10) 0.194(13) Uani 1 1 d . . .
H51A H 0.1627 0.5182 0.6778 0.291 Uiso 1 1 calc R . .
H51B H 0.1590 0.5116 0.7243 0.291 Uiso 1 1 calc R . .
H51C H 0.1359 0.5326 0.6808 0.291 Uiso 1 1 calc R . .
C52 C 0.0905(3) 0.3951(4) 0.6071(5) 0.092(5) Uani 1 1 d . . .
H52A H 0.0957 0.3874 0.5828 0.138 Uiso 1 1 calc R . .
H52B H 0.0707 0.3993 0.5929 0.138 Uiso 1 1 calc R . .
H52C H 0.0955 0.3767 0.6313 0.138 Uiso 1 1 calc R . .
C53 C 0.0728(7) 0.3007(6) 0.7200(8) 0.231(16) Uani 1 1 d . . .
H53A H 0.0772 0.2758 0.7171 0.346 Uiso 1 1 calc R . .
H53B H 0.0820 0.3162 0.7066 0.346 Uiso 1 1 calc R . .
H53C H 0.0530 0.3043 0.7029 0.346 Uiso 1 1 calc R . .
C54 C 0.1112(5) 0.3303(8) 0.9038(7) 0.210(13) Uani 1 1 d . . .
H54A H 0.1188 0.3084 0.9217 0.314 Uiso 1 1 calc R . .
H54B H 0.0987 0.3413 0.9143 0.314 Uiso 1 1 calc R . .
H54C H 0.1261 0.3469 0.9089 0.314 Uiso 1 1 calc R . .
C55 C 0.0643(2) 0.1347(3) 0.4172(4) 0.046(3) Uani 1 1 d . . .
C56 C 0.0506(2) 0.1483(3) 0.4417(3) 0.041(3) Uani 1 1 d . . .
C57 C 0.0283(2) 0.1691(3) 0.4176(4) 0.052(3) Uani 1 1 d . . .
H57 H 0.0189 0.1780 0.4344 0.063 Uiso 1 1 calc R . .
C58 C 0.0180(2) 0.1786(3) 0.3704(4) 0.054(3) Uani 1 1 d . . .
C59 C 0.0330(2) 0.1653(3) 0.3475(4) 0.049(3) Uani 1 1 d . . .
C60 C 0.0553(2) 0.1437(3) 0.3707(4) 0.046(3) Uani 1 1 d . . .
H60 H 0.0648 0.1348 0.3542 0.055 Uiso 1 1 calc R . .
C61 C 0.0879(2) 0.1092(3) 0.4384(4) 0.048(3) Uani 1 1 d . . .
H61A H 0.0982 0.1139 0.4725 0.058 Uiso 1 1 calc R . .
H61B H 0.1005 0.1132 0.4240 0.058 Uiso 1 1 calc R . .
C62 C 0.0786(2) 0.0703(3) 0.4309(4) 0.046(3) Uani 1 1 d . . .
C63 C 0.0732(2) 0.0542(3) 0.3888(4) 0.057(3) Uani 1 1 d . . .
H63 H 0.0762 0.0674 0.3661 0.069 Uiso 1 1 calc R . .
C64 C 0.0638(3) 0.0204(3) 0.3780(4) 0.062(3) Uani 1 1 d . . .
C64B C -0.0066(5) 0.3300(9) 0.6016(7) 0.203(14) Uani 1 1 d D . .
H64 H 0.0015 0.3086 0.6289 0.244 Uiso 1 1 calc R . .
C65 C 0.0590(2) 0.0003(3) 0.4104(4) 0.055(3) Uani 1 1 d . . .
C65B C -0.0331(4) 0.3188(5) 0.5535(7) 0.115(6) Uani 1 1 d D . .
H65 H -0.0437 0.2924 0.5425 0.138 Uiso 1 1 calc R . .
C66 C 0.0651(2) 0.0157(3) 0.4535(4) 0.047(3) Uani 1 1 d . . .
H66 H 0.0627 0.0018 0.4764 0.056 Uiso 1 1 calc R . .
C66B C 0.0036(4) 0.2613(5) 0.5383(6) 0.122(6) Uani 1 1 d D . .
H66A H -0.0116 0.2497 0.5491 0.146 Uiso 1 1 calc R . .
C67 C 0.07441(19) 0.0499(3) 0.4646(3) 0.042(3) Uani 1 1 d . . .
C67B C -0.0058(4) 0.2812(4) 0.4942(7) 0.109(5) Uani 1 1 d D . .
H67 H -0.0284 0.2843 0.4726 0.131 Uiso 1 1 calc R . .
C68 C 0.0790(2) 0.0656(3) 0.5130(4) 0.050(3) Uani 1 1 d . . .
H68A H 0.0874 0.0470 0.5373 0.060 Uiso 1 1 calc R . .
H68B H 0.0922 0.0855 0.5211 0.060 Uiso 1 1 calc R . .
C69 C 0.0539(2) 0.0786(3) 0.5145(3) 0.043(3) Uani 1 1 d . . .
C70 C 0.0379(2) 0.0544(3) 0.5267(3) 0.046(3) Uani 1 1 d . . .
H70 H 0.0435 0.0302 0.5326 0.055 Uiso 1 1 calc R . .
C71 C 0.0152(2) 0.0648(3) 0.5303(3) 0.046(3) Uani 1 1 d . . .
C72 C 0.0060(2) 0.0997(3) 0.5211(4) 0.051(3) Uani 1 1 d . . .
C73 C 0.0212(2) 0.1236(3) 0.5086(3) 0.047(3) Uani 1 1 d . . .
H73 H 0.0151 0.1476 0.5019 0.057 Uiso 1 1 calc R . .
C74 C 0.04511(19) 0.1133(3) 0.5057(3) 0.044(3) Uani 1 1 d . . .
C75 C 0.0604(2) 0.1425(3) 0.4938(4) 0.047(3) Uani 1 1 d . . .
H75A H 0.0583 0.1651 0.5080 0.057 Uiso 1 1 calc R . .
H75B H 0.0801 0.1365 0.5084 0.057 Uiso 1 1 calc R . .
C76 C -0.0232(3) 0.2041(4) 0.3638(4) 0.082(4) Uani 1 1 d . . .
H76A H -0.0386 0.2185 0.3418 0.123 Uiso 1 1 calc R . .
H76B H -0.0140 0.2166 0.3939 0.123 Uiso 1 1 calc R . .
H76C H -0.0300 0.1811 0.3687 0.123 Uiso 1 1 calc R . .
C77 C 0.0365(3) 0.1636(4) 0.2757(4) 0.067(3) Uani 1 1 d . . .
H77A H 0.0283 0.1736 0.2439 0.101 Uiso 1 1 calc R . .
H77B H 0.0345 0.1376 0.2738 0.101 Uiso 1 1 calc R . .
H77C H 0.0560 0.1697 0.2916 0.101 Uiso 1 1 calc R . .
C78 C 0.0588(4) 0.0270(4) 0.3001(5) 0.110(6) Uani 1 1 d . . .
H78A H 0.0543 0.0137 0.2710 0.165 Uiso 1 1 calc R . .
H78B H 0.0774 0.0366 0.3119 0.165 Uiso 1 1 calc R . .
H78C H 0.0458 0.0466 0.2937 0.165 Uiso 1 1 calc R . .
C79 C 0.0546(3) -0.0593(3) 0.4320(4) 0.064(3) Uani 1 1 d . . .
H79A H 0.0471 -0.0822 0.4170 0.096 Uiso 1 1 calc R . .
H79B H 0.0454 -0.0518 0.4508 0.096 Uiso 1 1 calc R . .
H79C H 0.0743 -0.0617 0.4523 0.096 Uiso 1 1 calc R . .
C80 C 0.0113(2) 0.0100(3) 0.5648(4) 0.065(3) Uani 1 1 d . . .
H80A H -0.0016 -0.0028 0.5730 0.098 Uiso 1 1 calc R . .
H80B H 0.0284 0.0143 0.5933 0.098 Uiso 1 1 calc R . .
H80C H 0.0151 -0.0043 0.5426 0.098 Uiso 1 1 calc R . .
C81 C -0.0284(2) 0.1426(3) 0.5103(5) 0.065(3) Uani 1 1 d . . .
H81A H -0.0446 0.1456 0.5155 0.098 Uiso 1 1 calc R . .
H81B H -0.0335 0.1448 0.4767 0.098 Uiso 1 1 calc R . .
H81C H -0.0148 0.1609 0.5278 0.098 Uiso 1 1 calc R . .
C82 C 0.1715(2) 0.1781(3) 0.4321(4) 0.055(3) Uani 1 1 d . . .
C83 C 0.1780(2) 0.1817(3) 0.3941(4) 0.064(3) Uani 1 1 d . . .
H83 H 0.1647 0.1759 0.3632 0.077 Uiso 1 1 calc R . .
C84 C 0.2039(2) 0.1937(3) 0.4010(4) 0.057(3) Uani 1 1 d . . .
C84B C -0.0238(9) 0.2812(13) 0.7151(16) 0.159(16) Uiso 0.50 1 d PD J 3
H84B H -0.0317 0.3029 0.6881 0.191 Uiso 0.50 1 calc PR J 3
C85 C 0.2237(2) 0.2005(3) 0.4477(5) 0.058(3) Uani 1 1 d . . .
C85B C -0.0441(7) 0.2646(8) 0.7324(11) 0.104(10) Uiso 0.50 1 d PD J 3
H85B H -0.0657 0.2744 0.7189 0.125 Uiso 0.50 1 calc PR J 3
C86 C 0.2175(2) 0.1961(3) 0.4842(4) 0.057(3) Uani 1 1 d . . .
H86 H 0.2311 0.2006 0.5153 0.069 Uiso 1 1 calc R . .
C87 C 0.1905(2) 0.1846(3) 0.4767(4) 0.053(3) Uani 1 1 d . . .
C88 C 0.1858(2) 0.1801(3) 0.5201(4) 0.063(3) Uani 1 1 d . . .
H88A H 0.1733 0.1597 0.5150 0.076 Uiso 1 1 calc R . .
H88B H 0.2035 0.1742 0.5472 0.076 Uiso 1 1 calc R . .
C89 C 0.1740(2) 0.2114(3) 0.5326(4) 0.051(3) Uani 1 1 d . . .
C90 C 0.1922(2) 0.2389(4) 0.5596(4) 0.072(4) Uani 1 1 d . . .
H90 H 0.2112 0.2363 0.5688 0.087 Uiso 1 1 calc R . .
C91 C 0.1830(3) 0.2697(4) 0.5733(4) 0.071(4) Uani 1 1 d . . .
C91B C -0.0496(7) 0.2432(10) 0.6083(12) 0.121(8) Uiso 0.50 1 d PD K 3
H91 H -0.0352 0.2626 0.6043 0.145 Uiso 0.50 1 calc PR K 3
C92 C 0.1554(3) 0.2742(4) 0.5579(5) 0.071(4) Uani 1 1 d . . .
C93 C 0.1379(2) 0.2488(4) 0.5325(4) 0.068(4) Uani 1 1 d . . .
H93 H 0.1189 0.2523 0.5227 0.082 Uiso 1 1 calc R . .
C94 C 0.1464(2) 0.2172(3) 0.5197(4) 0.061(3) Uani 1 1 d . . .
C95 C 0.1238(2) 0.1910(3) 0.4906(4) 0.063(3) Uani 1 1 d . . .
H95A H 0.1097 0.1908 0.5021 0.076 Uiso 1 1 calc R . .
H95B H 0.1316 0.1667 0.4942 0.076 Uiso 1 1 calc R . .
C96 C 0.1106(2) 0.2017(3) 0.4382(4) 0.053(3) Uani 1 1 d . . .
C96B C -0.0381(8) 0.2032(9) 0.6316(13) 0.121(8) Uiso 0.50 1 d PD K 3
H90A H -0.0165 0.1935 0.6459 0.145 Uiso 0.50 1 calc PR K 3
C97 C 0.0889(2) 0.2238(3) 0.4238(4) 0.059(3) Uani 1 1 d . . .
H97 H 0.0818 0.2304 0.4451 0.070 Uiso 1 1 calc R . .
C98 C 0.0766(2) 0.2373(3) 0.3776(4) 0.062(3) Uani 1 1 d . . .
C99 C 0.0871(2) 0.2283(3) 0.3470(4) 0.054(3) Uani 1 1 d . . .
C100 C 0.1087(2) 0.2051(3) 0.3623(4) 0.053(3) Uani 1 1 d . . .
H100 H 0.1160 0.1987 0.3413 0.063 Uiso 1 1 calc R . .
C101 C 0.1205(2) 0.1906(3) 0.4073(4) 0.051(3) Uani 1 1 d . . .
C102 C 0.1431(2) 0.1632(3) 0.4195(4) 0.061(3) Uani 1 1 d . . .
H10A H 0.1442 0.1488 0.4463 0.073 Uiso 1 1 calc R . .
H77 H 0.1380 0.1469 0.3924 0.073 Uiso 1 1 calc R . .
C103 C 0.1909(2) 0.1961(4) 0.3195(4) 0.075(4) Uani 1 1 d . . .
H10C H 0.1992 0.1991 0.2981 0.112 Uiso 1 1 calc R . .
H10D H 0.1775 0.2150 0.3140 0.112 Uiso 1 1 calc R . .
H10E H 0.1817 0.1729 0.3139 0.112 Uiso 1 1 calc R . .
C104 C 0.2712(3) 0.2082(4) 0.4987(5) 0.092(5) Uani 1 1 d . . .
H10F H 0.2883 0.2148 0.4975 0.138 Uiso 1 1 calc R . .
H10G H 0.2728 0.1841 0.5112 0.138 Uiso 1 1 calc R . .
H10H H 0.2678 0.2249 0.5191 0.138 Uiso 1 1 calc R . .
C105 C 0.2271(3) 0.2854(4) 0.6314(5) 0.100(5) Uani 1 1 d . . .
H10I H 0.2378 0.3061 0.6486 0.150 Uiso 1 1 calc R . .
H10J H 0.2358 0.2744 0.6137 0.150 Uiso 1 1 calc R . .
H10K H 0.2261 0.2681 0.6537 0.150 Uiso 1 1 calc R . .
C106 C 0.1189(3) 0.3142(5) 0.5476(9) 0.155(9) Uani 1 1 d . . .
H10L H 0.1155 0.3372 0.5584 0.232 Uiso 1 1 calc R . .
H10M H 0.1089 0.2955 0.5550 0.232 Uiso 1 1 calc R . .
H10N H 0.1127 0.3149 0.5136 0.232 Uiso 1 1 calc R . .
C107 C 0.0437(3) 0.2706(4) 0.3924(6) 0.099(5) Uani 1 1 d . . .
H10O H 0.0274 0.2855 0.3760 0.149 Uiso 1 1 calc R . .
H10P H 0.0581 0.2846 0.4171 0.149 Uiso 1 1 calc R . .
H10Q H 0.0390 0.2501 0.4065 0.149 Uiso 1 1 calc R . .
C108 C 0.0871(3) 0.2378(3) 0.2741(4) 0.075(4) Uani 1 1 d . . .
H10R H 0.0763 0.2496 0.2438 0.113 Uiso 1 1 calc R . .
H10S H 0.0882 0.2123 0.2689 0.113 Uiso 1 1 calc R . .
H10T H 0.1055 0.2480 0.2890 0.113 Uiso 1 1 calc R . .
C109 C 0.0501(3) 0.5293(3) 0.8629(4) 0.060(3) Uani 1 1 d . . .
C110 C 0.0759(2) 0.5435(3) 0.8847(4) 0.065(3) Uani 1 1 d . . .
H110 H 0.0816 0.5589 0.8672 0.078 Uiso 1 1 calc R . .
C111 C 0.0942(3) 0.5361(3) 0.9317(5) 0.069(4) Uani 1 1 d . . .
C112 C 0.0853(2) 0.5137(4) 0.9575(5) 0.075(4) Uani 1 1 d . . .
C113 C 0.0589(3) 0.4989(3) 0.9352(5) 0.075(4) Uani 1 1 d . . .
H113 H 0.0529 0.4835 0.9524 0.090 Uiso 1 1 calc R . .
C114 C 0.0410(3) 0.5067(3) 0.8875(5) 0.071(4) Uani 1 1 d . . .
C115 C 0.0129(3) 0.4877(3) 0.8665(5) 0.076(4) Uani 1 1 d . . .
H11A H 0.0060 0.4864 0.8320 0.091 Uiso 1 1 calc R . .
H78 H 0.0157 0.4630 0.8786 0.091 Uiso 1 1 calc R . .
C116 C -0.0094(2) 0.5053(3) 0.8771(5) 0.064(3) Uani 1 1 d . . .
C117 C -0.0124(3) 0.4918(4) 0.9146(5) 0.080(4) Uani 1 1 d . . .
H117 H -0.0009 0.4728 0.9323 0.097 Uiso 1 1 calc R . .
C118 C -0.0317(3) 0.5050(4) 0.9270(5) 0.087(4) Uani 1 1 d . . .
C119 C -0.0486(3) 0.5337(4) 0.9018(5) 0.082(4) Uani 1 1 d . . .
C120 C -0.0454(2) 0.5460(4) 0.8632(4) 0.068(3) Uani 1 1 d . . .
H120 H -0.0565 0.5650 0.8448 0.081 Uiso 1 1 calc R . .
C121 C -0.0263(2) 0.5312(3) 0.8513(4) 0.062(3) Uani 1 1 d . . .
C122 C -0.0260(3) 0.5447(3) 0.8055(4) 0.075(4) Uani 1 1 d . . .
H12A H -0.0196 0.5252 0.7921 0.090 Uiso 1 1 calc R . .
H79 H -0.0451 0.5504 0.7825 0.090 Uiso 1 1 calc R . .
C123 C -0.0083(2) 0.5773(3) 0.8113(4) 0.059(3) Uani 1 1 d . . .
C124 C -0.0189(2) 0.6105(3) 0.8156(4) 0.061(3) Uani 1 1 d . . .
H124 H -0.0355 0.6114 0.8184 0.073 Uiso 1 1 calc R . .
C125 C -0.0058(2) 0.6410(3) 0.8159(4) 0.062(3) Uani 1 1 d . . .
C126 C 0.0184(3) 0.6403(3) 0.8116(4) 0.065(3) Uani 1 1 d . . .
C127 C 0.0297(2) 0.6070(3) 0.8100(4) 0.055(3) Uani 1 1 d . . .
H127 H 0.0468 0.6061 0.8089 0.066 Uiso 1 1 calc R . .
C128 C 0.0167(2) 0.5757(3) 0.8101(4) 0.058(3) Uani 1 1 d . . .
C129 C 0.0314(3) 0.5415(3) 0.8124(4) 0.067(3) Uani 1 1 d . . .
H12C H 0.0425 0.5444 0.7952 0.080 Uiso 1 1 calc R . .
H12D H 0.0176 0.5226 0.7963 0.080 Uiso 1 1 calc R . .
C130 C 0.1291(3) 0.5713(5) 0.9278(5) 0.101(5) Uani 1 1 d . . .
H13A H 0.1479 0.5791 0.9475 0.151 Uiso 1 1 calc R . .
H13B H 0.1170 0.5920 0.9170 0.151 Uiso 1 1 calc R . .
H13C H 0.1284 0.5583 0.9005 0.151 Uiso 1 1 calc R . .
C131 C 0.0965(4) 0.4834(5) 1.0300(6) 0.143(8) Uani 1 1 d . . .
H13D H 0.1113 0.4820 1.0621 0.214 Uiso 1 1 calc R . .
H13E H 0.0936 0.4599 1.0151 0.214 Uiso 1 1 calc R . .
H13F H 0.0796 0.4912 1.0309 0.214 Uiso 1 1 calc R . .
C132 C -0.0263(4) 0.4590(4) 0.9806(6) 0.114(6) Uani 1 1 d . . .
H13G H -0.0301 0.4524 1.0069 0.171 Uiso 1 1 calc R . .
H13H H -0.0065 0.4587 0.9909 0.171 Uiso 1 1 calc R . .
H13I H -0.0353 0.4420 0.9548 0.171 Uiso 1 1 calc R . .
C133 C -0.0801(4) 0.5795(5) 0.8974(8) 0.142(8) Uani 1 1 d . . .
H13J H -0.0929 0.5852 0.9102 0.213 Uiso 1 1 calc R . .
H13K H -0.0900 0.5774 0.8632 0.213 Uiso 1 1 calc R . .
H13L H -0.0664 0.5984 0.9057 0.213 Uiso 1 1 calc R . .
C134 C -0.0347(2) 0.6771(4) 0.8387(5) 0.076(4) Uani 1 1 d . . .
H13M H -0.0391 0.7022 0.8407 0.114 Uiso 1 1 calc R . .
H13N H -0.0272 0.6664 0.8701 0.114 Uiso 1 1 calc R . .
H13O H -0.0513 0.6644 0.8175 0.114 Uiso 1 1 calc R . .
C135 C 0.0533(3) 0.6718(4) 0.8043(6) 0.098(5) Uani 1 1 d . . .
H13P H 0.0588 0.6962 0.8015 0.147 Uiso 1 1 calc R . .
H13Q H 0.0507 0.6581 0.7764 0.147 Uiso 1 1 calc R . .
H13R H 0.0676 0.6606 0.8324 0.147 Uiso 1 1 calc R . .
C136 C 0.1828(2) 0.0251(3) 0.5716(5) 0.074(4) Uani 1 1 d . . .
C137 C 0.1910(3) -0.0055(4) 0.5992(5) 0.087(4) Uani 1 1 d . . .
H137 H 0.1777 -0.0236 0.5938 0.105 Uiso 1 1 calc R . .
C138 C 0.2169(3) -0.0110(4) 0.6333(6) 0.088(4) Uani 1 1 d . . .
C139 C 0.2366(2) 0.0158(4) 0.6402(5) 0.075(4) Uani 1 1 d . . .
C140 C 0.2284(3) 0.0463(4) 0.6133(5) 0.080(4) Uani 1 1 d . . .
H140 H 0.2414 0.0647 0.6192 0.095 Uiso 1 1 calc R . .
C141 C 0.2012(2) 0.0517(3) 0.5771(4) 0.063(3) Uani 1 1 d . . .
C142 C 0.1955(3) 0.0848(3) 0.5510(5) 0.072(4) Uani 1 1 d . . .
H14C H 0.2068 0.1039 0.5724 0.086 Uiso 1 1 calc R . .
H14D H 0.1761 0.0910 0.5405 0.086 Uiso 1 1 calc R . .
C143 C 0.2013(3) 0.0841(3) 0.5074(5) 0.076(4) Uani 1 1 d . . .
C144 C 0.2268(3) 0.0904(3) 0.5135(5) 0.075(4) Uani 1 1 d . . .
H144 H 0.2407 0.0955 0.5442 0.089 Uiso 1 1 calc R . .
C145 C 0.2338(3) 0.0898(4) 0.4759(6) 0.097(5) Uani 1 1 d . . .
C146 C 0.2132(4) 0.0806(4) 0.4311(5) 0.104(5) Uani 1 1 d . . .
C147 C 0.1869(3) 0.0741(4) 0.4265(6) 0.104(6) Uani 1 1 d . . .
H147 H 0.1729 0.0680 0.3963 0.125 Uiso 1 1 calc R . .
C148 C 0.1803(3) 0.0761(4) 0.4629(5) 0.083(4) Uani 1 1 d . . .
C149 C 0.1513(3) 0.0664(4) 0.4513(5) 0.093(5) Uani 1 1 d . . .
H14E H 0.1464 0.0784 0.4743 0.112 Uiso 1 1 calc R . .
H14F H 0.1392 0.0762 0.4199 0.112 Uiso 1 1 calc R . .
C150 C 0.1451(2) 0.0285(3) 0.4511(5) 0.080(4) Uani 1 1 d . . .
C151 C 0.1394(4) 0.0107(4) 0.4078(6) 0.128(7) Uani 1 1 d . . .
H151 H 0.1389 0.0229 0.3813 0.153 Uiso 1 1 calc R . .
C152 C 0.1347(3) -0.0268(5) 0.4072(6) 0.123(7) Uani 1 1 d . . .
C153 C 0.1356(3) -0.0460(5) 0.4446(7) 0.118(7) Uani 1 1 d . . .
C154 C 0.1410(3) -0.0273(4) 0.4861(6) 0.101(5) Uani 1 1 d . . .
H154 H 0.1408 -0.0393 0.5121 0.121 Uiso 1 1 calc R . .
C155 C 0.1470(3) 0.0100(4) 0.4890(6) 0.092(5) Uani 1 1 d . . .
C156 C 0.1529(3) 0.0277(4) 0.5353(5) 0.091(5) Uani 1 1 d . . .
H15A H 0.1413 0.0165 0.5483 0.110 Uiso 1 1 calc R . .
H15B H 0.1477 0.0531 0.5294 0.110 Uiso 1 1 calc R . .
C157 C 0.2082(4) -0.0679(6) 0.6578(11) 0.206(14) Uani 1 1 d . . .
H15C H 0.2178 -0.0868 0.6804 0.309 Uiso 1 1 calc R . .
H15D H 0.2004 -0.0775 0.6258 0.309 Uiso 1 1 calc R . .
H15E H 0.1934 -0.0584 0.6641 0.309 Uiso 1 1 calc R . .
C158 C 0.2797(3) 0.0390(5) 0.6929(7) 0.132(7) Uani 1 1 d . . .
H15F H 0.2972 0.0308 0.7179 0.198 Uiso 1 1 calc R . .
H15G H 0.2717 0.0568 0.7056 0.198 Uiso 1 1 calc R . .
H15H H 0.2828 0.0497 0.6675 0.198 Uiso 1 1 calc R . .
C159 C 0.2819(3) 0.1016(5) 0.5252(6) 0.111(5) Uani 1 1 d . . .
H15I H 0.2984 0.1067 0.5215 0.167 Uiso 1 1 calc R . .
H15J H 0.2849 0.0803 0.5447 0.167 Uiso 1 1 calc R . .
H15K H 0.2778 0.1218 0.5404 0.167 Uiso 1 1 calc R . .
C160 C 0.2043(5) 0.0573(7) 0.3571(7) 0.177(10) Uani 1 1 d . . .
H16A H 0.2118 0.0560 0.3342 0.265 Uiso 1 1 calc R . .
H16B H 0.1860 0.0679 0.3422 0.265 Uiso 1 1 calc R . .
H16C H 0.2033 0.0334 0.3683 0.265 Uiso 1 1 calc R . .
C161 C 0.1282(6) -0.0309(6) 0.3292(7) 0.179(10) Uani 1 1 d . . .
H16D H 0.1231 -0.0477 0.3031 0.268 Uiso 1 1 calc R . .
H16E H 0.1466 -0.0216 0.3376 0.268 Uiso 1 1 calc R . .
H16F H 0.1151 -0.0112 0.3197 0.268 Uiso 1 1 calc R . .
C162 C 0.1319(5) -0.1033(5) 0.4800(7) 0.148(8) Uani 1 1 d . . .
H16G H 0.1264 -0.1279 0.4699 0.222 Uiso 1 1 calc R . .
H16H H 0.1199 -0.0934 0.4926 0.222 Uiso 1 1 calc R . .
H16I H 0.1509 -0.1029 0.5044 0.222 Uiso 1 1 calc R . .
C163 C 0.1569(6) 0.1481(7) 0.7458(7) 0.082(9) Uani 0.50 1 d PD . .
H16J H 0.1455 0.1614 0.7172 0.05(5) Uiso 0.50 1 calc PR . .
H16K H 0.1673 0.1298 0.7385 0.02(4) Uiso 0.50 1 calc PR . .
H16L H 0.1697 0.1643 0.7695 0.02(4) Uiso 0.50 1 calc PR . .
C164 C 0.1398(7) 0.1313(10) 0.7635(8) 0.120(14) Uani 0.50 1 d PD . .
C165 C 0.1374(5) 0.4048(7) 0.7983(9) 0.066(7) Uiso 0.50 1 d P H 2
H16M H 0.1515 0.4222 0.8169 0.01(4) Uiso 0.50 1 calc PR H 2
H16N H 0.1354 0.3873 0.8194 0.07(6) Uiso 0.50 1 calc PR H 2
H16O H 0.1200 0.4171 0.7804 0.3(3) Uiso 0.50 1 calc PR H 2
C166 C 0.1441(13) 0.3901(17) 0.772(2) 0.19(2) Uiso 0.50 1 d P H 2
C167 C 0.1671(12) 0.3713(15) 0.720(2) 0.23(3) Uiso 0.50 1 d PD I 1
H16P H 0.1770 0.3939 0.7302 0.10(8) Uiso 0.50 1 calc PR I 1
H16Q H 0.1607 0.3642 0.7435 0.14(11) Uiso 0.50 1 calc PR I 1
H16R H 0.1514 0.3741 0.6896 0.12(9) Uiso 0.50 1 calc PR I 1
C168 C 0.1870(7) 0.3417(9) 0.7176(12) 0.104(10) Uiso 0.50 1 d PD I 1
C169 C 0.0029(2) 0.0759(3) 0.3809(4) 0.072(4) Uani 1 1 d . . .
H16S H 0.0169 0.0673 0.4112 0.07(3) Uiso 1 1 calc R . .
H16T H -0.0140 0.0808 0.3833 1.6(17) Uiso 1 1 calc R . .
H16U H 0.0094 0.0978 0.3723 0.11(5) Uiso 1 1 calc R . .
C170 C -0.0024(3) 0.0483(4) 0.3442(5) 0.077(4) Uani 1 1 d . . .
C171 C 0.1526(2) 0.2780(3) 0.4341(4) 0.066(3) Uani 1 1 d . . .
H17A H 0.1603 0.2589 0.4573 0.08(4) Uiso 1 1 calc R . .
H17B H 0.1630 0.2799 0.4158 0.07(3) Uiso 1 1 calc R . .
H17C H 0.1334 0.2726 0.4129 2(3) Uiso 1 1 calc R . .
C172 C 0.1542(3) 0.3119(4) 0.4582(4) 0.069(3) Uani 1 1 d . . .
C173 C 0.0382(2) 0.6027(4) 0.9343(4) 0.070(4) Uani 1 1 d . L 2
H17D H 0.0339 0.6197 0.9086 0.20(8) Uiso 1 1 calc R L 2
H17E H 0.0275 0.6087 0.9512 0.08(4) Uiso 1 1 calc R L 2
H17F H 0.0335 0.5786 0.9214 0.05(3) Uiso 1 1 calc R L 2
C174 C 0.0670(3) 0.6044(3) 0.9661(4) 0.069(3) Uani 1 1 d . . .
C175 C 0.2109(5) -0.0180(8) 0.5038(12) 0.088(10) Uani 0.50 1 d P M 2
H17G H 0.2109 -0.0439 0.5075 0.06(7) Uiso 0.50 1 calc PR M 2
H17H H 0.1926 -0.0101 0.4814 0.4(5) Uiso 0.50 1 calc PR M 2
H17I H 0.2161 -0.0065 0.5343 0.05(6) Uiso 0.50 1 calc PR M 2
C176 C 0.2265(9) -0.0103(10) 0.4899(14) 0.118(12) Uani 0.50 1 d P M 2
C177 C 0.0000 0.3866(5) 0.7500 0.109(8) Uani 1 2 d S N 2
H17J H 0.0091 0.3779 0.7825 0.4(5) Uiso 0.50 1 calc PR N 2
H17K H 0.0098 0.3779 0.7327 0.15(16) Uiso 0.50 1 calc PR N 2
H17L H -0.0189 0.3779 0.7349 0.02(5) Uiso 0.50 1 calc PR N 2
C178 C 0.0000 0.4254(6) 0.7500 0.074(5) Uani 1 2 d S . .
B1 B 0.1044(3) 0.0422(5) 0.0669(5) 0.080(5) Uani 1 1 d . . .
H1 H 0.1040 0.0297 0.0346 0.096 Uiso 1 1 calc R . .
B2 B 0.0942(3) 0.0183(5) 0.1016(5) 0.073(5) Uani 1 1 d . . .
H2A H 0.0868 -0.0098 0.0931 0.087 Uiso 1 1 calc R . .
B3 B 0.1296(3) 0.0296(4) 0.1222(5) 0.073(5) Uani 1 1 d . . .
H3 H 0.1461 0.0100 0.1270 0.088 Uiso 1 1 calc R . .
B4 B 0.1302(3) 0.0727(4) 0.1021(5) 0.073(4) Uani 1 1 d . . .
H4 H 0.1471 0.0816 0.0939 0.088 Uiso 1 1 calc R . .
B5 B 0.0962(3) 0.0879(4) 0.0685(5) 0.075(5) Uani 1 1 d . . .
H5A H 0.0903 0.1069 0.0383 0.090 Uiso 1 1 calc R . .
B6 B 0.0749(4) 0.0537(4) 0.0684(5) 0.079(5) Uani 1 1 d . . .
H6 H 0.0545 0.0495 0.0373 0.095 Uiso 1 1 calc R . .
B7 B 0.1133(3) 0.0321(4) 0.1613(5) 0.062(4) Uani 1 1 d . . .
H7 H 0.1188 0.0127 0.1908 0.074 Uiso 1 1 calc R . .
B8 B 0.1350(3) 0.0665(4) 0.1604(5) 0.068(4) Uani 1 1 d . . .
H8 H 0.1556 0.0709 0.1908 0.082 Uiso 1 1 calc R . .
B9 B 0.0793(3) 0.0482(3) 0.1274(4) 0.056(4) Uani 1 1 d . . .
H9A H 0.0617 0.0402 0.1344 0.068 Uiso 1 1 calc R . .
B10 B 0.1288(3) 0.0747(4) 0.2498(5) 0.059(4) Uani 1 1 d . . .
H10 H 0.1450 0.0541 0.2570 0.071 Uiso 1 1 calc R . .
B11 B 0.0926(3) 0.0633(4) 0.2271(5) 0.062(4) Uani 1 1 d . . .
H11 H 0.0846 0.0354 0.2201 0.075 Uiso 1 1 calc R . .
B12 B 0.0747(3) 0.1017(3) 0.1930(5) 0.051(3) Uani 1 1 d . . .
H12E H 0.0542 0.0993 0.1615 0.061 Uiso 1 1 calc R . .
B13 B 0.0819(3) 0.1383(4) 0.2317(4) 0.052(3) Uani 1 1 d . . .
H13 H 0.0663 0.1598 0.2249 0.063 Uiso 1 1 calc R . .
B14 B 0.1169(3) 0.1489(4) 0.2556(4) 0.057(4) Uani 1 1 d . . .
H14 H 0.1249 0.1768 0.2646 0.068 Uiso 1 1 calc R . .
B15 B 0.1355(3) 0.1122(4) 0.2881(5) 0.067(4) Uani 1 1 d . . .
H15 H 0.1560 0.1158 0.3191 0.081 Uiso 1 1 calc R . .
B16 B 0.1114(3) 0.0797(4) 0.2855(5) 0.067(4) Uani 1 1 d . . .
H80 H 0.1160 0.0615 0.3159 0.080 Uiso 1 1 calc R . .
B17 B 0.0782(3) 0.0964(4) 0.2502(5) 0.062(4) Uani 1 1 d . . .
H17 H 0.0601 0.0896 0.2563 0.074 Uiso 1 1 calc R . .
B18 B 0.1039(3) 0.1251(4) 0.2894(5) 0.066(4) Uani 1 1 d . . .
H18 H 0.1031 0.1366 0.3212 0.079 Uiso 1 1 calc R . .
B19 B 0.1724(6) 0.3592(8) 0.0964(11) 0.164(11) Uani 1 1 d . . .
H19A H 0.1861 0.3816 0.0975 0.197 Uiso 1 1 calc R . .
B20 B 0.1595(6) 0.3331(9) 0.0502(11) 0.187(15) Uani 1 1 d D . .
H20 H 0.1624 0.3376 0.0179 0.225 Uiso 1 1 calc R . .
B21 B 0.1390(6) 0.3569(9) 0.0549(10) 0.219(19) Uani 1 1 d DU . .
H21 H 0.1277 0.3765 0.0261 0.263 Uiso 1 1 calc R . .
B22 B 0.1480(5) 0.3650(10) 0.1162(11) 0.191(12) Uani 1 1 d DU . .
H22 H 0.1428 0.3910 0.1275 0.229 Uiso 1 1 calc R . .
B23 B 0.1770(5) 0.3417(8) 0.1462(9) 0.150(9) Uani 1 1 d DU . .
H23 H 0.1928 0.3516 0.1810 0.180 Uiso 1 1 calc R . .
B24 B 0.1870(8) 0.3219(7) 0.1092(13) 0.191(14) Uani 1 1 d DU . .
H24 H 0.2087 0.3166 0.1166 0.229 Uiso 1 1 calc R . .
B25 B 0.1714(6) 0.3006(6) 0.1387(11) 0.150(8) Uani 1 1 d DU . .
H25 H 0.1847 0.2821 0.1674 0.180 Uiso 1 1 calc R . .
B26 B 0.1463(5) 0.3269(7) 0.1419(9) 0.138(8) Uani 1 1 d DU . .
H26 H 0.1403 0.3282 0.1713 0.165 Uiso 1 1 calc R . .
B27 B 0.1271(8) 0.3313(8) 0.0896(10) 0.196(14) Uani 1 1 d DU . .
H27 H 0.1050 0.3358 0.0805 0.235 Uiso 1 1 calc R . .
B28 B 0.1298(6) 0.2578(11) 0.1575(11) 0.28(3) Uani 1 1 d D . .
H28 H 0.1441 0.2714 0.1909 0.341 Uiso 1 1 calc R . .
B29 B 0.1016(4) 0.2783(5) 0.1264(12) 0.185(15) Uani 1 1 d D . .
H29A H 0.0975 0.3048 0.1381 0.222 Uiso 1 1 calc R . .
B30 B 0.0891(8) 0.2698(9) 0.0730(12) 0.204(15) Uani 1 1 d D . .
H30 H 0.0772 0.2912 0.0475 0.245 Uiso 1 1 calc R . .
B31 B 0.0769(8) 0.2285(9) 0.0587(12) 0.225(19) Uani 1 1 d D . .
H31 H 0.0574 0.2238 0.0260 0.270 Uiso 1 1 calc R . .
B32 B 0.1156(10) 0.1945(9) 0.0890(16) 0.26(2) Uani 1 1 d D . .
H32A H 0.1218 0.1700 0.0761 0.313 Uiso 1 1 calc R . .
B33 B 0.1202(8) 0.2072(5) 0.143(2) 0.30(3) Uani 1 1 d D . .
H33 H 0.1297 0.1853 0.1695 0.365 Uiso 1 1 calc R . .
B34 B 0.1003(4) 0.2321(6) 0.1549(8) 0.109(6) Uani 1 1 d D . .
H34 H 0.0966 0.2272 0.1863 0.131 Uiso 1 1 calc R . .
B35 B 0.0762(6) 0.2463(7) 0.1011(9) 0.162(11) Uani 1 1 d D . .
H35 H 0.0553 0.2517 0.0982 0.194 Uiso 1 1 calc R . .
B36 B 0.0901(8) 0.2010(9) 0.1106(11) 0.190(14) Uani 1 1 d . . .
H36A H 0.0793 0.1755 0.1099 0.228 Uiso 1 1 calc R . .
B37 B 0.2541(3) 0.1867(4) 0.6537(5) 0.070(4) Uani 1 1 d . . .
H37 H 0.2328 0.1970 0.6420 0.084 Uiso 1 1 calc R . .
B38 B 0.2837(3) 0.2103(5) 0.6942(6) 0.078(5) Uani 1 1 d . . .
H38 H 0.2824 0.2363 0.7103 0.094 Uiso 1 1 calc R . .
B39 B 0.2741(3) 0.1704(4) 0.7094(5) 0.062(4) Uani 1 1 d . . .
H39A H 0.2659 0.1701 0.7359 0.075 Uiso 1 1 calc R . .
B40 B 0.2621(3) 0.1404(5) 0.6627(6) 0.076(5) Uani 1 1 d . . .
H40 H 0.2458 0.1204 0.6582 0.091 Uiso 1 1 calc R . .
B41 B 0.2643(3) 0.1622(4) 0.6135(6) 0.067(4) Uani 1 1 d . . .
H41 H 0.2497 0.1569 0.5758 0.081 Uiso 1 1 calc R . .
B42 B 0.2781(3) 0.2062(4) 0.6357(6) 0.070(4) Uani 1 1 d . . .
H42 H 0.2725 0.2304 0.6126 0.084 Uiso 1 1 calc R . .
B43 B 0.2993(2) 0.1718(4) 0.6303(5) 0.055(4) Uani 1 1 d . . .
H43A H 0.3071 0.1738 0.6032 0.066 Uiso 1 1 calc R . .
B44 B 0.2894(2) 0.1296(4) 0.6469(5) 0.057(4) Uani 1 1 d . . .
H44 H 0.2899 0.1033 0.6308 0.068 Uiso 1 1 calc R . .
B45 B 0.2964(3) 0.1357(4) 0.7066(5) 0.060(4) Uani 1 1 d . . .
H45 H 0.3027 0.1126 0.7315 0.072 Uiso 1 1 calc R . .
B46 B 0.3606(3) 0.1662(4) 0.6801(5) 0.060(4) Uani 1 1 d . . .
H46A H 0.3553 0.1906 0.6576 0.072 Uiso 1 1 calc R . .
B47 B 0.3469(3) 0.1233(4) 0.6565(5) 0.063(4) Uani 1 1 d . . .
H47 H 0.3327 0.1182 0.6186 0.075 Uiso 1 1 calc R . .
B48 B 0.3446(3) 0.0989(4) 0.7032(5) 0.057(4) Uani 1 1 d . . .
H48 H 0.3286 0.0781 0.6966 0.068 Uiso 1 1 calc R . .
B49 B 0.3791(3) 0.0925(4) 0.7488(5) 0.067(4) Uani 1 1 d . . .
H49 H 0.3850 0.0681 0.7712 0.080 Uiso 1 1 calc R . .
B50 B 0.3930(3) 0.1362(4) 0.7709(6) 0.064(4) Uani 1 1 d . . .
H50 H 0.4082 0.1409 0.8084 0.077 Uiso 1 1 calc R . .
B51 B 0.3939(3) 0.1598(4) 0.7269(5) 0.066(4) Uani 1 1 d . . .
H51 H 0.4101 0.1807 0.7354 0.080 Uiso 1 1 calc R . .
B52 B 0.3825(3) 0.1341(4) 0.6758(5) 0.069(4) Uani 1 1 d . . .
H52 H 0.3913 0.1373 0.6502 0.083 Uiso 1 1 calc R . .
B53 B 0.3728(3) 0.0924(4) 0.6888(5) 0.067(4) Uani 1 1 d . . .
H53 H 0.3750 0.0674 0.6714 0.081 Uiso 1 1 calc R . .
B54 B 0.4014(3) 0.1151(4) 0.7314(5) 0.071(4) Uani 1 1 d . . .
H54 H 0.4227 0.1049 0.7426 0.085 Uiso 1 1 calc R . .
B55 B -0.0276(3) 0.3842(4) 0.5968(6) 0.085(5) Uani 1 1 d D . .
H55 H -0.0352 0.4043 0.6143 0.102 Uiso 1 1 calc R . .
B56 B -0.0269(5) 0.3945(6) 0.5421(7) 0.137(9) Uani 1 1 d D . .
H56 H -0.0352 0.4198 0.5221 0.165 Uiso 1 1 calc R . .
B57 B -0.0492(7) 0.3597(8) 0.5416(14) 0.26(2) Uani 1 1 d D . .
H57A H -0.0718 0.3617 0.5185 0.314 Uiso 1 1 calc R . .
B58 B -0.0371(6) 0.3408(6) 0.5999(7) 0.149(11) Uani 1 1 d D . .
H58 H -0.0510 0.3310 0.6147 0.179 Uiso 1 1 calc R . .
B59 B -0.0011(6) 0.3596(7) 0.6352(11) 0.175(13) Uani 1 1 d D . .
H59 H 0.0083 0.3612 0.6745 0.210 Uiso 1 1 calc R . .
B60 B 0.0030(5) 0.3908(7) 0.5930(10) 0.140(9) Uani 1 1 d D . .
H60A H 0.0156 0.4157 0.6047 0.168 Uiso 1 1 calc R . .
B61 B -0.0283(5) 0.3545(8) 0.5163(7) 0.182(15) Uani 1 1 d D . .
H61 H -0.0368 0.3545 0.4771 0.218 Uiso 1 1 calc R . .
B62 B 0.0029(6) 0.3719(6) 0.5529(11) 0.210(19) Uani 1 1 d D . .
H62 H 0.0164 0.3844 0.5389 0.252 Uiso 1 1 calc R . .
B63 B 0.0197(6) 0.3490(6) 0.6046(9) 0.137(9) Uani 1 1 d D . .
H63A H 0.0421 0.3428 0.6247 0.165 Uiso 1 1 calc R . .
B68 B 0.0150(4) 0.3132(4) 0.4939(6) 0.107(7) Uani 1 1 d D . .
H68 H 0.0082 0.3381 0.4725 0.128 Uiso 1 1 calc R . .
B69 B 0.0448(5) 0.3125(6) 0.5515(7) 0.133(9) Uani 1 1 d D . .
H69 H 0.0595 0.3342 0.5715 0.160 Uiso 1 1 calc R . .
B70 B 0.0338(7) 0.2777(4) 0.5817(6) 0.25(2) Uani 1 1 d D . .
H70A H 0.0404 0.2775 0.6205 0.296 Uiso 1 1 calc R . .
B71 B 0.0314(4) 0.2387(6) 0.5476(6) 0.112(7) Uani 1 1 d D . .
H71 H 0.0366 0.2132 0.5679 0.135 Uiso 1 1 calc R . .
B72 B 0.0068(5) 0.2380(8) 0.4943(8) 0.165(12) Uani 1 1 d D . .
H72 H -0.0046 0.2134 0.4762 0.198 Uiso 1 1 calc R . .
B73 B 0.0137(4) 0.2731(5) 0.4681(10) 0.125(9) Uani 1 1 d D . .
H73A H 0.0052 0.2716 0.4289 0.150 Uiso 1 1 calc R . .
B74 B 0.0447(4) 0.2934(6) 0.5001(7) 0.124(8) Uani 1 1 d D . .
H74 H 0.0575 0.3062 0.4851 0.149 Uiso 1 1 calc R . .
B75 B 0.0560(4) 0.2678(5) 0.5498(8) 0.111(7) Uani 1 1 d D . .
H75 H 0.0783 0.2614 0.5697 0.133 Uiso 1 1 calc R . .
B76 B 0.0408(4) 0.2447(6) 0.5011(8) 0.130(8) Uani 1 1 d D . .
H76 H 0.0518 0.2256 0.4885 0.156 Uiso 1 1 calc R . .
B77 B 0.0088(10) 0.2629(12) 0.8145(18) 0.134(16) Uiso 0.50 1 d PD J 3
H77D H 0.0228 0.2687 0.8523 0.160 Uiso 0.50 1 calc PR J 3
B78 B -0.0022(10) 0.2199(13) 0.7977(17) 0.139(17) Uiso 0.50 1 d PD J 3
H78D H 0.0048 0.1985 0.8252 0.167 Uiso 0.50 1 calc PR J 3
B79 B -0.0248(9) 0.2546(12) 0.7945(16) 0.134(16) Uiso 0.50 1 d PD J 3
H79D H -0.0333 0.2567 0.8206 0.161 Uiso 0.50 1 calc PR J 3
B80 B -0.0182(10) 0.2919(14) 0.7705(17) 0.144(18) Uiso 0.50 1 d PD J 3
H80D H -0.0216 0.3192 0.7809 0.173 Uiso 0.50 1 calc PR J 3
B81 B 0.0097(8) 0.2847(12) 0.7578(18) 0.133(17) Uiso 0.50 1 d PD J 3
H81 H 0.0244 0.3063 0.7603 0.160 Uiso 0.50 1 calc PR J 3
B82 B 0.0168(12) 0.2421(14) 0.7713(18) 0.16(2) Uiso 0.50 1 d PD J 3
H82 H 0.0389 0.2350 0.7839 0.191 Uiso 0.50 1 calc PR J 3
B83 B 0.0010(10) 0.2527(13) 0.7139(19) 0.135(16) Uiso 0.50 1 d PD J 3
H83A H 0.0113 0.2538 0.6903 0.162 Uiso 0.50 1 calc PR J 3
B86 B -0.0363(8) 0.2220(11) 0.7451(13) 0.112(13) Uiso 0.50 1 d PD J 3
H86A H -0.0522 0.2016 0.7412 0.134 Uiso 0.50 1 calc PR J 3
B87 B -0.0084(10) 0.2099(15) 0.7336(17) 0.17(2) Uiso 0.50 1 d PD J 3
H87 H -0.0041 0.1829 0.7234 0.202 Uiso 0.50 1 calc PR J 3
B88 B -0.0916(8) 0.2179(11) 0.6386(15) 0.121(6) Uiso 0.50 1 d PD K 3
H88 H -0.1058 0.2188 0.6553 0.145 Uiso 0.50 1 calc PR K 3
B89 B -0.0608(8) 0.1873(11) 0.6485(15) 0.121(6) Uiso 0.50 1 d PD K 3
H89 H -0.0528 0.1677 0.6782 0.145 Uiso 0.50 1 calc PR K 3
B90 B -0.0573(9) 0.2164(11) 0.5844(15) 0.121(6) Uiso 0.50 1 d PD K 3
H96 H -0.0437 0.2156 0.5664 0.145 Uiso 0.50 1 calc PR K 3
B92 B -0.0763(8) 0.2532(12) 0.6199(15) 0.121(6) Uiso 0.50 1 d PD K 3
H92 H -0.0781 0.2805 0.6322 0.145 Uiso 0.50 1 calc PR K 3
B93 B -0.1065(9) 0.2319(11) 0.5816(15) 0.121(6) Uiso 0.50 1 d PD K 3
H93A H -0.1280 0.2424 0.5652 0.145 Uiso 0.50 1 calc PR K 3
B94 B -0.0915(9) 0.1835(12) 0.6054(14) 0.121(6) Uiso 0.50 1 d PD K 3
H94 H -0.1031 0.1593 0.6069 0.145 Uiso 0.50 1 calc PR K 3
B95 B -0.0670(8) 0.1738(11) 0.5904(15) 0.121(6) Uiso 0.50 1 d PD K 3
H95 H -0.0652 0.1474 0.5756 0.145 Uiso 0.50 1 calc PR K 3
B97 B -0.0807(8) 0.2478(11) 0.5660(16) 0.121(6) Uiso 0.50 1 d PD K 3
H97A H -0.0864 0.2683 0.5377 0.145 Uiso 0.50 1 calc PR K 3
B98 B -0.0929(9) 0.2049(11) 0.5546(16) 0.121(6) Uiso 0.50 1 d PD K 3
H98 H -0.1073 0.1974 0.5177 0.145 Uiso 0.50 1 calc PR K 3

loop_
_atom_site_aniso_label
_atom_site_aniso_U_11
_atom_site_aniso_U_22
_atom_site_aniso_U_33
_atom_site_aniso_U_23
_atom_site_aniso_U_13
_atom_site_aniso_U_12
Eu1 0.0563(5) 0.1260(8) 0.0915(6) -0.0326(5) 0.0248(4) -0.0100(4)
Eu2 0.287(2) 0.0851(9) 0.0338(6) 0.000 0.0230(9) 0.000
Co1 0.0473(9) 0.0520(9) 0.0356(9) -0.0095(7) 0.0092(7) -0.0021(7)
Co2 0.221(3) 0.1059(18) 0.0894(17) -0.0090(14) 0.090(2) -0.0539(19)
Co3 0.0378(9) 0.0596(10) 0.0503(10) 0.0088(8) 0.0081(7) -0.0029(7)
Co4 0.144(2) 0.1052(17) 0.0636(13) -0.0177(11) 0.0400(13) -0.0618(15)
Co6 0.127(4) 0.075(3) 0.169(5) 0.007(3) 0.074(4) -0.002(3)
O1 0.088(7) 0.099(8) 0.096(7) 0.008(6) 0.037(6) -0.026(6)
O2 0.073(6) 0.074(6) 0.109(8) 0.012(5) 0.034(6) -0.014(5)
O3 0.098(8) 0.166(12) 0.117(9) 0.038(9) -0.026(7) -0.078(8)
O4 0.064(6) 0.131(9) 0.096(8) 0.027(7) -0.012(6) -0.055(6)
O5 0.135(10) 0.114(9) 0.132(10) -0.050(8) 0.060(9) -0.022(8)
O6 0.137(10) 0.091(8) 0.151(11) -0.041(8) 0.069(9) -0.032(7)
O7 0.157(12) 0.179(13) 0.091(9) 0.026(9) 0.029(9) -0.031(10)
O8 0.107(9) 0.120(9) 0.097(8) 0.020(7) 0.013(7) 0.002(7)
O9 0.097(7) 0.090(7) 0.115(8) -0.042(6) 0.054(6) -0.025(6)
O10 0.093(7) 0.087(7) 0.107(8) -0.038(6) 0.063(6) -0.030(5)
O11 0.201(15) 0.176(14) 0.135(12) 0.024(10) 0.090(11) 0.094(12)
O12 0.145(12) 0.224(16) 0.118(11) 0.068(11) 0.064(10) 0.031(11)
O13 0.073(6) 0.094(6) 0.048(5) 0.019(4) 0.023(5) 0.041(5)
O14 0.065(5) 0.085(6) 0.045(5) 0.009(4) 0.025(4) 0.006(4)
O15 0.159(9) 0.071(6) 0.077(6) -0.002(5) 0.085(7) -0.025(6)
O16 0.115(7) 0.056(5) 0.045(5) -0.001(4) 0.042(5) -0.021(5)
O17 0.053(5) 0.059(5) 0.048(5) 0.012(4) 0.023(4) -0.005(4)
O18 0.049(5) 0.073(6) 0.060(5) -0.002(4) 0.036(4) -0.003(4)
O19 0.063(5) 0.083(6) 0.075(6) -0.014(5) 0.033(5) -0.022(4)
O20 0.046(5) 0.087(6) 0.082(6) 0.003(5) 0.010(5) -0.007(4)
O21 0.073(7) 0.106(8) 0.110(8) -0.032(6) 0.041(6) -0.004(6)
O22 0.107(8) 0.097(7) 0.097(7) 0.005(6) 0.065(6) 0.011(6)
O23 0.078(6) 0.086(6) 0.073(6) 0.005(5) 0.034(5) 0.020(5)
O24 0.089(6) 0.068(5) 0.039(5) 0.008(4) 0.018(5) 0.003(4)
O25 0.064(6) 0.092(6) 0.082(6) 0.014(5) 0.042(5) -0.011(5)
O26 0.057(5) 0.117(8) 0.085(7) 0.044(6) 0.032(5) -0.002(5)
O27 0.097(7) 0.122(8) 0.093(7) 0.049(6) 0.052(6) -0.004(6)
O28 0.104(7) 0.118(8) 0.132(9) 0.045(7) 0.089(7) 0.013(6)
O29 0.060(5) 0.077(6) 0.114(7) -0.013(5) 0.040(5) -0.003(4)
O30 0.074(6) 0.077(6) 0.103(7) -0.007(5) 0.057(5) -0.011(5)
O31 0.080(7) 0.069(6) 0.180(11) 0.028(7) 0.031(7) -0.011(5)
O32 0.052(5) 0.088(7) 0.131(9) 0.034(6) 0.007(5) -0.010(5)
O33 0.099(8) 0.141(9) 0.077(7) 0.005(6) 0.038(6) 0.033(7)
O34 0.140(10) 0.200(13) 0.075(7) -0.002(7) 0.051(7) 0.070(9)
O35 0.216(15) 0.121(10) 0.088(8) -0.029(7) -0.012(9) 0.056(10)
O36 0.100(8) 0.084(7) 0.162(11) -0.062(7) 0.027(8) 0.000(6)
O37 0.147(11) 0.220(15) 0.33(2) -0.199(16) 0.178(14) -0.130(11)
O38 0.063(6) 0.127(8) 0.107(8) -0.032(6) 0.045(6) -0.024(5)
O39 0.156(13) 0.34(2) 0.078(9) -0.028(11) 0.036(9) 0.101(14)
O40 0.061(5) 0.093(7) 0.092(7) -0.027(5) 0.023(5) -0.008(5)
O41 0.137(11) 0.206(15) 0.112(10) 0.018(10) 0.034(9) -0.022(10)
O42 0.082(7) 0.097(8) 0.169(11) -0.028(8) 0.022(7) -0.001(6)
O43 0.074(8) 0.34(2) 0.105(10) 0.002(12) -0.002(7) 0.034(11)
O44 0.123(10) 0.137(11) 0.33(2) 0.042(13) 0.139(13) 0.055(9)
O45 0.119(11) 0.168(13) 0.262(19) -0.145(14) -0.023(11) 0.025(10)
O46 0.206(13) 0.110(8) 0.048(6) -0.002(6) 0.023(7) -0.027(8)
O47 0.232(15) 0.118(9) 0.088(8) 0.025(7) 0.071(9) 0.017(9)
O48 0.268(19) 0.134(11) 0.089(9) 0.053(8) -0.020(10) -0.020(11)
O49 0.47(3) 0.154(12) 0.052(7) -0.009(8) 0.059(12) -0.159(16)
O50 0.33(3) 0.112(13) 0.046(9) 0.000 0.062(13) 0.000
O51 0.085(7) 0.173(11) 0.073(6) 0.004(7) 0.036(6) 0.048(7)
O52 0.21(3) 0.069(14) 0.113(18) 0.026(13) -0.073(18) 0.055(16)
O53 0.20(3) 0.128(19) 0.083(15) -0.054(14) 0.032(16) -0.108(19)
O54 0.212(17) 0.27(2) 0.101(10) 0.037(12) 0.026(10) -0.064(15)
O55 0.129(10) 0.162(11) 0.130(10) 0.018(8) 0.071(8) 0.029(8)
O56 0.042(8) 0.048(9) 0.065(10) -0.004(8) 0.002(8) -0.006(7)
O57 0.050(9) 0.064(10) 0.079(11) 0.022(9) 0.030(9) 0.022(8)
O58 0.14(2) 0.078(16) 0.32(4) 0.02(2) 0.11(3) -0.018(15)
O59 0.093(7) 0.144(9) 0.092(7) -0.022(7) 0.050(6) -0.001(6)
O60 0.073(12) 0.144(17) 0.058(11) -0.020(11) 0.025(10) 0.024(12)
O173 0.16(2) 0.17(3) 0.13(2) 0.065(19) 0.027(19) 0.02(2)
N1 0.17(3) 0.16(3) 0.09(2) 0.021(19) 0.04(2) -0.06(2)
N4 0.175(14) 0.111(10) 0.070(8) -0.034(7) 0.057(9) -0.029(10)
N5 0.112(10) 0.088(8) 0.092(9) -0.008(7) 0.055(8) -0.011(7)
N6 0.079(8) 0.114(10) 0.083(8) 0.000(7) 0.029(7) 0.013(7)
N7 0.61(11) 0.07(2) 0.36(7) 0.05(3) 0.33(8) 0.07(4)
N8 0.078(11) 0.091(12) 0.088(12) 0.000 0.028(9) 0.000
C1 0.061(8) 0.084(10) 0.039(7) 0.001(7) 0.003(6) -0.013(7)
C1B 0.079(9) 0.082(9) 0.038(7) -0.020(6) 0.013(7) 0.011(7)
C2 0.061(8) 0.089(10) 0.048(8) 0.014(7) 0.013(7) -0.021(7)
C2B 0.046(7) 0.084(9) 0.041(7) 0.002(6) 0.015(6) 0.004(6)
C3 0.064(9) 0.090(11) 0.067(9) 0.006(8) 0.014(8) -0.008(8)
C3B 0.048(6) 0.035(6) 0.033(6) -0.004(5) 0.011(5) -0.002(5)
C4 0.078(10) 0.068(9) 0.066(9) 0.004(7) 0.017(8) -0.036(8)
C4B 0.051(7) 0.056(7) 0.033(6) -0.012(5) 0.013(5) -0.009(5)
C5 0.064(9) 0.067(9) 0.055(8) -0.003(6) 0.014(7) -0.019(7)
C5B 0.035(6) 0.056(7) 0.051(7) 0.014(6) -0.003(5) -0.008(5)
C6 0.061(8) 0.100(11) 0.041(7) -0.017(7) 0.010(7) -0.017(8)
C6B 0.035(6) 0.060(7) 0.050(7) 0.004(6) 0.012(5) -0.005(5)
C7 0.085(10) 0.086(10) 0.046(8) -0.003(7) -0.006(7) -0.027(8)
C7B 0.046(7) 0.061(8) 0.085(9) 0.013(7) 0.024(7) -0.006(6)
C8 0.059(9) 0.098(11) 0.065(9) -0.011(8) 0.008(7) -0.019(8)
C8B 0.054(7) 0.060(8) 0.058(8) 0.009(6) 0.011(6) 0.002(6)
C9 0.080(10) 0.089(11) 0.093(11) 0.024(9) 0.004(9) -0.039(8)
C9B 0.122(13) 0.123(13) 0.097(12) -0.028(10) 0.075(11) -0.071(11)
C10 0.096(12) 0.105(12) 0.051(9) 0.022(8) -0.016(8) -0.032(10)
C10B 0.070(9) 0.081(9) 0.092(10) 0.004(8) 0.054(8) -0.015(7)
C11 0.046(8) 0.101(11) 0.078(10) -0.001(8) 0.012(8) -0.023(8)
C11B 0.24(3) 0.22(3) 0.105(15) -0.060(17) 0.088(19) -0.16(2)
C12 0.064(9) 0.096(11) 0.076(10) 0.005(8) 0.017(8) -0.024(8)
C12B 0.19(3) 0.22(3) 0.26(3) 0.01(2) 0.16(3) -0.09(2)
C13 0.053(8) 0.119(12) 0.054(8) -0.017(8) 0.020(7) -0.014(8)
C14 0.069(9) 0.096(11) 0.058(8) -0.015(8) 0.031(7) -0.019(7)
C15 0.073(9) 0.073(9) 0.063(8) 0.008(7) 0.036(8) -0.008(7)
C16 0.069(9) 0.095(11) 0.084(10) -0.006(9) 0.027(8) -0.019(8)
C17 0.081(11) 0.104(12) 0.092(11) -0.034(10) 0.042(9) -0.039(9)
C18 0.106(13) 0.081(11) 0.099(12) -0.005(9) 0.059(11) -0.009(9)
C19 0.077(10) 0.110(12) 0.081(10) 0.021(9) 0.040(9) -0.023(9)
C20 0.093(11) 0.078(10) 0.066(9) 0.003(8) 0.050(9) -0.007(8)
C21 0.074(9) 0.081(9) 0.048(7) 0.010(7) 0.023(7) -0.004(7)
C22 0.155(18) 0.105(15) 0.24(3) 0.027(16) 0.126(19) -0.012(13)
C23 0.096(11) 0.099(12) 0.104(12) 0.015(10) 0.037(10) -0.026(9)
C24 0.139(18) 0.22(2) 0.17(2) 0.131(19) -0.072(15) -0.124(18)
C25 0.078(11) 0.19(2) 0.094(13) 0.028(13) 0.000(10) -0.046(12)
C26 0.095(14) 0.20(2) 0.151(19) -0.053(16) 0.032(13) -0.032(14)
C27 0.110(16) 0.128(18) 0.29(3) -0.037(19) 0.082(19) 0.010(13)
C28 0.088(12) 0.098(12) 0.105(13) -0.026(10) 0.032(10) -0.001(9)
C29 0.114(14) 0.132(15) 0.077(12) -0.011(10) 0.034(11) -0.005(11)
C30 0.138(16) 0.153(18) 0.058(11) 0.005(11) 0.023(11) 0.030(14)
C31 0.130(15) 0.086(11) 0.094(13) 0.012(10) 0.050(12) 0.006(10)
C32 0.087(11) 0.097(11) 0.080(11) 0.002(9) 0.030(9) 0.024(9)
C33 0.094(11) 0.083(10) 0.103(12) 0.018(9) 0.061(10) 0.011(9)
C34 0.069(9) 0.094(10) 0.075(10) -0.001(8) 0.032(8) 0.017(8)
C35 0.075(9) 0.074(9) 0.075(9) -0.024(8) 0.025(8) 0.023(8)
C36 0.060(8) 0.083(9) 0.084(10) 0.001(8) 0.043(8) -0.006(7)
C37 0.102(11) 0.070(9) 0.111(12) -0.028(9) 0.073(10) -0.012(8)
C38 0.075(10) 0.106(12) 0.083(10) -0.019(9) 0.038(9) 0.000(9)
C39 0.080(10) 0.075(9) 0.091(11) -0.028(8) 0.048(9) -0.004(7)
C40 0.063(9) 0.087(10) 0.073(9) -0.001(8) 0.032(8) 0.013(7)
C41 0.099(12) 0.101(12) 0.107(12) 0.006(10) 0.067(10) 0.023(9)
C42 0.090(11) 0.131(14) 0.097(13) -0.009(11) 0.061(10) 0.011(10)
C43 0.101(12) 0.136(16) 0.114(14) 0.005(12) 0.069(11) 0.033(11)
C44 0.125(15) 0.140(17) 0.17(2) 0.046(15) 0.101(15) 0.092(13)
C45 0.083(12) 0.18(2) 0.106(14) 0.034(14) 0.057(11) 0.020(12)
C46 0.079(11) 0.140(16) 0.150(17) 0.004(13) 0.078(12) 0.012(11)
C47 0.070(10) 0.161(17) 0.122(15) 0.018(13) 0.066(11) 0.015(10)
C48 0.123(14) 0.124(14) 0.099(12) -0.024(10) 0.077(11) 0.018(11)
C49 0.22(3) 0.37(5) 0.16(2) 0.15(3) 0.06(2) -0.04(3)
C50 0.104(13) 0.144(16) 0.095(13) 0.004(11) 0.046(10) 0.011(11)
C51 0.19(2) 0.20(2) 0.28(3) -0.14(2) 0.18(2) -0.089(19)
C52 0.091(11) 0.105(12) 0.085(10) -0.039(9) 0.045(9) -0.027(9)
C53 0.44(5) 0.130(19) 0.127(19) 0.009(15) 0.13(3) 0.11(2)
C54 0.17(2) 0.33(4) 0.097(16) 0.07(2) 0.032(16) -0.01(2)
C55 0.041(6) 0.048(7) 0.046(7) 0.003(5) 0.016(6) 0.006(5)
C56 0.043(6) 0.051(7) 0.028(6) 0.005(5) 0.015(5) -0.003(5)
C57 0.059(7) 0.060(7) 0.048(7) -0.008(6) 0.033(6) 0.002(6)
C58 0.065(8) 0.056(7) 0.044(7) 0.008(6) 0.027(6) 0.013(6)
C59 0.063(8) 0.056(7) 0.034(7) -0.003(6) 0.027(6) -0.009(6)
C60 0.037(6) 0.054(7) 0.052(7) 0.009(6) 0.025(6) 0.004(5)
C61 0.043(6) 0.056(7) 0.050(7) 0.006(6) 0.025(6) -0.011(5)
C62 0.034(6) 0.065(8) 0.043(7) 0.006(6) 0.021(5) 0.003(5)
C63 0.067(8) 0.053(8) 0.060(8) 0.005(6) 0.036(7) -0.005(6)
C64 0.093(9) 0.068(9) 0.040(7) -0.003(6) 0.043(7) -0.008(7)
C64B 0.17(2) 0.36(4) 0.102(15) -0.060(19) 0.079(15) -0.17(2)
C65 0.071(8) 0.055(8) 0.047(7) 0.000(6) 0.033(6) -0.014(6)
C65B 0.104(13) 0.113(13) 0.135(15) -0.029(11) 0.060(12) 0.011(10)
C66 0.048(7) 0.050(7) 0.053(7) 0.007(6) 0.032(6) 0.008(5)
C66B 0.116(14) 0.153(17) 0.113(14) -0.055(13) 0.066(12) -0.024(12)
C67 0.034(6) 0.050(7) 0.035(6) 0.005(5) 0.010(5) -0.001(5)
C67B 0.114(13) 0.079(11) 0.135(15) -0.019(10) 0.057(12) -0.005(9)
C68 0.037(6) 0.051(7) 0.050(7) 0.013(6) 0.008(5) 0.000(5)
C69 0.037(6) 0.054(7) 0.033(6) -0.001(5) 0.011(5) 0.001(5)
C70 0.042(7) 0.057(7) 0.033(6) 0.001(5) 0.011(5) -0.003(5)
C71 0.051(7) 0.051(7) 0.025(6) 0.004(5) 0.009(5) -0.008(6)
C72 0.045(7) 0.067(8) 0.038(6) -0.003(6) 0.015(6) -0.012(6)
C73 0.053(7) 0.046(7) 0.037(6) -0.004(5) 0.015(6) -0.007(5)
C74 0.036(6) 0.053(7) 0.037(6) 0.004(5) 0.013(5) -0.010(5)
C75 0.035(6) 0.056(7) 0.045(7) 0.000(5) 0.012(5) 0.004(5)
C76 0.071(9) 0.107(11) 0.061(9) -0.009(8) 0.022(7) 0.040(8)
C77 0.073(8) 0.092(9) 0.042(7) 0.001(7) 0.032(7) 0.000(7)
C78 0.200(18) 0.090(11) 0.084(11) 0.004(9) 0.103(13) -0.011(11)
C79 0.070(8) 0.050(7) 0.074(9) -0.004(7) 0.033(7) -0.007(6)
C80 0.061(8) 0.071(9) 0.064(8) 0.015(7) 0.028(7) -0.003(7)
C81 0.064(8) 0.061(8) 0.080(9) -0.004(7) 0.041(7) 0.000(6)
C82 0.050(7) 0.045(7) 0.055(8) 0.005(6) 0.010(6) -0.005(5)
C83 0.050(8) 0.057(8) 0.063(8) 0.002(6) 0.005(6) 0.001(6)
C84 0.047(7) 0.053(7) 0.051(8) -0.012(6) 0.004(6) -0.007(6)
C85 0.039(7) 0.047(7) 0.092(10) 0.009(7) 0.031(7) -0.003(5)
C86 0.039(7) 0.047(7) 0.066(8) 0.000(6) 0.007(6) 0.002(5)
C87 0.073(9) 0.037(6) 0.053(8) 0.011(5) 0.031(7) 0.005(6)
C88 0.059(8) 0.054(8) 0.052(8) 0.014(6) 0.003(6) 0.011(6)
C89 0.047(7) 0.062(8) 0.037(6) 0.005(6) 0.014(6) -0.005(6)
C90 0.048(8) 0.097(11) 0.060(8) 0.019(8) 0.015(7) 0.019(7)
C91 0.058(9) 0.080(10) 0.061(8) -0.011(7) 0.015(7) 0.003(7)
C92 0.083(10) 0.076(10) 0.062(8) 0.006(7) 0.041(8) 0.017(8)
C93 0.041(7) 0.106(11) 0.058(8) -0.002(8) 0.022(6) -0.017(7)
C94 0.069(9) 0.070(8) 0.050(7) 0.014(6) 0.031(7) 0.005(7)
C95 0.064(8) 0.067(8) 0.058(8) -0.004(6) 0.028(7) -0.010(6)
C96 0.050(7) 0.046(7) 0.056(8) 0.013(6) 0.018(6) 0.007(6)
C97 0.061(8) 0.062(8) 0.056(8) 0.008(6) 0.029(7) -0.010(6)
C98 0.050(8) 0.060(8) 0.069(9) 0.008(7) 0.021(7) -0.005(6)
C99 0.060(8) 0.063(8) 0.034(7) -0.010(6) 0.016(6) -0.009(6)
C100 0.048(7) 0.061(8) 0.054(8) -0.003(6) 0.027(6) -0.010(6)
C101 0.050(7) 0.054(7) 0.051(7) 0.001(6) 0.025(6) -0.009(6)
C102 0.045(7) 0.071(8) 0.060(8) 0.002(6) 0.017(6) -0.003(6)
C103 0.057(8) 0.093(10) 0.058(8) -0.006(7) 0.011(7) -0.030(7)
C104 0.045(8) 0.109(12) 0.092(11) 0.007(9) 0.003(8) -0.006(7)
C105 0.080(11) 0.117(13) 0.076(10) -0.042(9) 0.011(9) -0.014(9)
C106 0.101(13) 0.105(13) 0.33(3) -0.003(16) 0.156(18) 0.017(11)
C107 0.092(11) 0.113(12) 0.119(13) 0.040(10) 0.070(10) 0.064(9)
C108 0.100(10) 0.072(9) 0.040(7) 0.010(6) 0.019(7) 0.006(7)
C109 0.083(9) 0.046(7) 0.061(8) 0.005(6) 0.040(7) 0.000(6)
C110 0.068(9) 0.066(8) 0.075(9) 0.006(7) 0.046(8) -0.007(7)
C111 0.067(9) 0.068(9) 0.083(10) 0.013(7) 0.045(8) 0.004(7)
C112 0.052(8) 0.096(10) 0.089(10) 0.019(8) 0.041(8) 0.003(7)
C113 0.068(9) 0.077(9) 0.083(10) 0.031(8) 0.036(8) 0.008(7)
C114 0.075(9) 0.055(8) 0.098(11) -0.005(8) 0.053(9) -0.009(7)
C115 0.079(9) 0.050(8) 0.091(10) 0.017(7) 0.032(8) 0.004(7)
C116 0.067(8) 0.059(8) 0.085(9) 0.002(7) 0.051(7) -0.017(6)
C117 0.056(8) 0.105(11) 0.087(10) 0.011(8) 0.037(8) 0.001(7)
C118 0.085(10) 0.088(10) 0.081(10) 0.011(8) 0.030(9) -0.028(9)
C119 0.061(9) 0.100(11) 0.078(10) 0.010(8) 0.025(8) 0.001(8)
C120 0.061(8) 0.088(9) 0.059(8) 0.010(7) 0.032(7) -0.014(7)
C121 0.053(7) 0.071(8) 0.056(8) 0.006(6) 0.018(6) -0.014(6)
C122 0.097(10) 0.074(9) 0.047(8) -0.011(6) 0.026(7) -0.034(8)
C123 0.057(8) 0.079(9) 0.039(7) -0.009(6) 0.020(6) -0.022(7)
C124 0.064(8) 0.068(9) 0.060(8) -0.006(6) 0.037(7) -0.002(7)
C125 0.051(7) 0.064(8) 0.068(8) -0.006(6) 0.023(6) -0.001(6)
C126 0.070(8) 0.070(9) 0.065(8) -0.007(6) 0.040(7) -0.027(7)
C127 0.061(7) 0.044(7) 0.075(8) 0.007(6) 0.044(7) 0.007(6)
C128 0.066(8) 0.062(8) 0.049(7) -0.011(6) 0.027(6) -0.002(6)
C129 0.082(9) 0.064(8) 0.068(8) -0.008(7) 0.046(7) -0.019(7)
C130 0.094(11) 0.150(14) 0.070(10) 0.019(9) 0.047(9) -0.037(10)
C131 0.105(13) 0.171(18) 0.125(15) 0.095(14) 0.028(11) -0.030(12)
C132 0.144(15) 0.111(13) 0.098(12) 0.032(10) 0.065(11) -0.019(11)
C133 0.124(15) 0.18(2) 0.160(18) 0.078(15) 0.098(15) 0.050(13)
C134 0.049(7) 0.085(9) 0.100(10) -0.026(8) 0.038(7) -0.003(7)
C135 0.095(11) 0.084(10) 0.138(14) -0.020(10) 0.073(11) -0.025(8)
C136 0.055(8) 0.068(9) 0.094(10) -0.024(8) 0.028(8) -0.004(7)
C137 0.059(9) 0.075(10) 0.117(12) 0.012(9) 0.029(9) -0.005(7)
C138 0.068(9) 0.076(10) 0.113(12) 0.011(9) 0.034(9) -0.004(8)
C139 0.053(8) 0.072(9) 0.095(10) 0.006(8) 0.026(7) -0.009(7)
C140 0.074(10) 0.076(10) 0.090(10) 0.002(8) 0.037(8) -0.010(7)
C141 0.056(8) 0.057(8) 0.065(8) -0.010(7) 0.018(7) 0.013(6)
C142 0.064(8) 0.061(8) 0.081(10) -0.014(7) 0.023(7) 0.013(6)
C143 0.068(9) 0.073(9) 0.073(10) -0.006(7) 0.019(8) 0.036(7)
C144 0.057(8) 0.073(9) 0.082(10) 0.003(7) 0.020(8) 0.016(7)
C145 0.085(11) 0.111(12) 0.102(13) 0.010(10) 0.047(10) 0.045(9)
C146 0.134(15) 0.105(12) 0.066(10) -0.002(9) 0.040(11) 0.039(11)
C147 0.068(10) 0.106(12) 0.106(13) -0.003(10) 0.009(10) 0.042(9)
C148 0.091(11) 0.081(10) 0.073(10) -0.024(8) 0.033(9) 0.037(8)
C149 0.060(9) 0.113(12) 0.077(10) 0.001(9) 0.005(8) 0.032(8)
C150 0.058(8) 0.056(9) 0.086(11) -0.020(8) -0.003(8) 0.030(7)
C151 0.113(13) 0.090(12) 0.108(14) -0.015(10) -0.015(11) 0.041(10)
C152 0.101(12) 0.105(14) 0.089(12) -0.043(10) -0.025(10) 0.039(11)
C153 0.056(9) 0.108(14) 0.134(16) -0.030(12) -0.008(10) 0.019(9)
C154 0.070(10) 0.088(11) 0.112(13) -0.032(10) 0.011(9) 0.020(8)
C155 0.050(8) 0.076(11) 0.123(14) -0.002(9) 0.013(9) 0.032(7)
C156 0.053(8) 0.097(11) 0.104(11) -0.038(9) 0.016(8) 0.000(7)
C157 0.081(13) 0.146(18) 0.35(4) 0.13(2) 0.056(18) -0.001(12)
C158 0.081(11) 0.132(15) 0.142(16) 0.039(12) 0.013(11) -0.045(10)
C159 0.103(12) 0.115(13) 0.147(16) 0.006(11) 0.083(12) -0.001(10)
C160 0.17(2) 0.25(3) 0.110(16) -0.077(17) 0.064(15) 0.024(19)
C161 0.24(3) 0.17(2) 0.097(15) -0.012(14) 0.055(16) 0.047(19)
C162 0.20(2) 0.105(14) 0.131(16) 0.019(12) 0.067(16) 0.016(14)
C163 0.15(3) 0.082(19) 0.013(12) -0.017(12) 0.039(15) -0.046(19)
C164 0.15(3) 0.14(3) 0.022(14) -0.007(16) -0.008(16) -0.08(2)
C169 0.055(8) 0.080(10) 0.056(8) 0.008(7) 0.004(7) 0.001(7)
C170 0.078(9) 0.087(10) 0.056(8) 0.014(7) 0.021(7) 0.006(7)
C171 0.068(8) 0.074(9) 0.051(7) -0.006(7) 0.021(7) -0.021(7)
C172 0.064(8) 0.081(9) 0.062(8) 0.000(7) 0.027(7) -0.015(7)
C173 0.060(8) 0.088(11) 0.065(8) 0.008(8) 0.031(7) 0.002(7)
C174 0.064(9) 0.078(9) 0.060(8) 0.008(7) 0.024(7) 0.005(7)
C175 0.045(17) 0.09(2) 0.13(3) -0.03(2) 0.033(17) -0.003(14)
C176 0.16(4) 0.09(2) 0.11(3) -0.01(2) 0.08(3) -0.02(2)
C177 0.083(17) 0.057(14) 0.16(2) 0.000 0.025(19) 0.000
C178 0.055(11) 0.098(15) 0.069(13) 0.000 0.027(10) 0.000
B1 0.075(11) 0.099(12) 0.044(9) -0.024(8) 0.007(8) 0.025(9)
B2 0.059(9) 0.093(12) 0.048(9) -0.024(8) 0.007(7) 0.011(8)
B3 0.068(10) 0.088(12) 0.050(9) -0.021(8) 0.015(8) 0.020(8)
B4 0.065(10) 0.098(12) 0.062(10) -0.012(9) 0.034(8) 0.017(8)
B5 0.096(12) 0.094(12) 0.033(8) 0.001(8) 0.027(8) 0.040(10)
B6 0.092(12) 0.094(12) 0.035(8) -0.010(8) 0.014(8) 0.003(10)
B7 0.061(9) 0.064(9) 0.041(8) -0.022(7) 0.006(7) 0.005(7)
B8 0.086(11) 0.067(10) 0.044(9) -0.004(7) 0.022(8) 0.012(8)
B9 0.060(9) 0.056(8) 0.038(8) -0.022(6) 0.009(7) -0.002(7)
B10 0.062(9) 0.054(9) 0.049(8) -0.006(7) 0.014(7) -0.006(7)
B11 0.068(9) 0.064(9) 0.053(9) -0.005(7) 0.025(8) -0.002(7)
B12 0.043(8) 0.053(8) 0.052(8) -0.003(6) 0.017(6) -0.005(6)
B13 0.061(9) 0.058(8) 0.039(8) -0.009(6) 0.023(7) 0.000(7)
B14 0.056(8) 0.063(9) 0.037(7) -0.010(6) 0.008(7) -0.009(7)
B15 0.086(11) 0.065(9) 0.032(8) -0.006(7) 0.010(7) -0.003(8)
B16 0.077(10) 0.068(10) 0.043(9) 0.003(7) 0.016(8) -0.017(8)
B17 0.088(11) 0.056(9) 0.055(9) -0.015(7) 0.045(8) -0.023(8)
B18 0.066(10) 0.077(10) 0.050(9) -0.003(7) 0.021(8) 0.005(8)
B19 0.14(2) 0.16(2) 0.20(3) -0.05(2) 0.08(2) -0.08(2)
B20 0.15(2) 0.29(4) 0.15(2) 0.00(3) 0.10(2) -0.11(3)
B21 0.13(2) 0.32(5) 0.135(15) 0.06(2) -0.005(15) -0.15(3)
B22 0.073(14) 0.30(4) 0.17(2) 0.03(2) 0.029(15) -0.027(15)
B23 0.104(16) 0.21(3) 0.112(16) 0.007(16) 0.027(12) -0.028(14)
B24 0.26(3) 0.12(2) 0.27(4) -0.01(2) 0.19(3) -0.073(19)
B25 0.20(2) 0.099(17) 0.17(2) -0.001(16) 0.099(19) -0.031(14)
B26 0.14(2) 0.15(2) 0.103(13) -0.025(15) 0.042(13) -0.039(14)
B27 0.24(3) 0.14(2) 0.122(16) 0.021(18) 0.001(19) -0.055(19)
B28 0.13(2) 0.66(9) 0.10(2) 0.03(3) 0.09(2) 0.03(4)
B29 0.059(13) 0.092(15) 0.33(4) -0.11(2) 0.025(18) -0.020(11)
B30 0.28(4) 0.20(3) 0.17(3) -0.04(2) 0.14(3) -0.15(3)
B31 0.30(4) 0.17(3) 0.15(3) 0.07(2) 0.06(3) -0.09(3)
B32 0.43(7) 0.12(3) 0.27(5) -0.05(3) 0.19(5) -0.11(3)
B33 0.36(5) 0.050(14) 0.77(10) 0.07(3) 0.49(7) 0.00(2)
B34 0.089(13) 0.133(18) 0.110(16) 0.013(14) 0.048(12) 0.011(12)
B35 0.20(3) 0.18(3) 0.115(19) 0.093(19) 0.07(2) 0.01(2)
B36 0.23(4) 0.20(3) 0.14(2) 0.07(2) 0.09(3) -0.05(3)
B37 0.061(9) 0.070(10) 0.075(11) 0.001(8) 0.027(8) -0.022(8)
B38 0.037(8) 0.093(12) 0.080(11) 0.015(9) 0.005(8) 0.002(8)
B39 0.042(8) 0.072(10) 0.076(10) 0.000(8) 0.029(7) 0.003(7)
B40 0.038(8) 0.094(12) 0.084(11) 0.015(9) 0.017(8) 0.000(8)
B41 0.032(8) 0.070(10) 0.083(11) 0.018(8) 0.011(7) 0.002(7)
B42 0.040(8) 0.089(11) 0.075(11) 0.010(9) 0.020(8) -0.013(7)
B43 0.035(7) 0.077(10) 0.048(8) 0.024(7) 0.013(6) 0.007(7)
B44 0.038(7) 0.060(9) 0.060(9) 0.023(7) 0.010(7) -0.002(6)
B45 0.041(8) 0.063(9) 0.060(9) 0.007(7) 0.009(7) -0.005(7)
B46 0.042(8) 0.058(9) 0.073(10) 0.007(7) 0.018(7) -0.003(6)
B47 0.058(9) 0.072(10) 0.052(9) 0.005(7) 0.020(7) -0.006(7)
B48 0.048(8) 0.061(9) 0.053(8) 0.002(7) 0.015(7) 0.008(7)
B49 0.058(9) 0.069(10) 0.060(9) -0.001(8) 0.015(8) 0.011(7)
B50 0.043(8) 0.057(9) 0.079(11) -0.007(8) 0.015(7) -0.007(7)
B51 0.048(8) 0.072(10) 0.062(9) 0.023(8) 0.009(7) 0.008(7)
B52 0.054(9) 0.090(11) 0.065(10) 0.007(8) 0.027(8) -0.006(8)
B53 0.050(9) 0.072(10) 0.065(10) -0.010(8) 0.013(8) 0.000(7)
B54 0.057(9) 0.087(11) 0.062(10) -0.003(8) 0.019(8) -0.011(8)
B55 0.087(12) 0.081(12) 0.106(14) -0.037(10) 0.060(11) -0.008(9)
B56 0.18(2) 0.113(18) 0.083(14) -0.014(13) 0.029(16) -0.056(17)
B57 0.32(5) 0.16(3) 0.50(7) -0.11(4) 0.35(5) 0.00(3)
B58 0.24(3) 0.111(18) 0.073(14) -0.021(13) 0.051(17) -0.018(18)
B59 0.24(3) 0.16(3) 0.17(3) -0.01(2) 0.13(3) -0.07(2)
B60 0.16(2) 0.105(18) 0.20(3) 0.016(17) 0.11(2) 0.026(16)
B61 0.18(2) 0.29(4) 0.054(12) -0.007(16) 0.034(14) 0.17(2)
B62 0.17(3) 0.089(17) 0.18(3) 0.004(17) -0.09(2) -0.019(17)
B63 0.17(2) 0.095(16) 0.16(2) -0.021(15) 0.09(2) 0.017(15)
B68 0.153(19) 0.064(11) 0.075(12) 0.006(9) 0.027(12) -0.016(11)
B69 0.19(2) 0.117(18) 0.106(17) -0.034(14) 0.073(17) -0.059(17)
B70 0.63(7) 0.014(9) 0.064(13) -0.016(8) 0.13(2) -0.061(19)
B71 0.113(16) 0.123(16) 0.080(13) -0.029(12) 0.024(12) -0.048(13)
B72 0.13(2) 0.27(4) 0.102(18) 0.02(2) 0.060(17) 0.07(2)
B73 0.113(16) 0.075(13) 0.24(3) -0.004(15) 0.123(19) 0.007(11)
B74 0.119(18) 0.17(2) 0.078(14) -0.023(14) 0.039(13) -0.051(16)
B75 0.075(12) 0.084(13) 0.16(2) 0.010(13) 0.036(13) -0.008(10)
B76 0.121(18) 0.15(2) 0.118(18) 0.014(16) 0.055(15) 0.006(16)

loop_
_atom_type_symbol
_atom_type_description
_atom_type_scat_dispersion_real
_atom_type_scat_dispersion_imag
_atom_type_scat_source
C C 0.0033 0.0016 'International Tables Vol C Tables 4.2.6.8 and 6.1.1.4'
H H 0.0000 0.0000 'International Tables Vol C Tables 4.2.6.8 and 6.1.1.4'
B B 0.0013 0.0007 'International Tables Vol C Tables 4.2.6.8 and 6.1.1.4'
N N 0.0061 0.0033 'International Tables Vol C Tables 4.2.6.8 and 6.1.1.4'
O O 0.0106 0.0060 'International Tables Vol C Tables 4.2.6.8 and 6.1.1.4'
Co Co 0.3494 0.9721 'International Tables Vol C Tables 4.2.6.8 and 6.1.1.4'
Eu Eu -0.1578 3.6682 'International Tables Vol C Tables 4.2.6.8 and 6.1.1.4'

loop_
_geom_angle_atom_site_label_1
_geom_angle_atom_site_label_2
_geom_angle_atom_site_label_3
_geom_angle
_geom_angle_site_symmetry_1
_geom_angle_site_symmetry_3
_geom_angle_publ_flag
O37 Eu1 O43 135.6(6) . . ?
O37 Eu1 O40 73.5(4) . . ?
O43 Eu1 O40 137.5(5) . . ?
O37 Eu1 O45 73.5(6) . . ?
O43 Eu1 O45 80.7(6) . . ?
O40 Eu1 O45 141.6(5) . . ?
O37 Eu1 O44 67.6(5) . . ?
O43 Eu1 O44 70.9(6) . . ?
O40 Eu1 O44 110.4(5) . . ?
O45 Eu1 O44 73.8(6) . . ?
O37 Eu1 O39 128.4(5) . . ?
O43 Eu1 O39 72.5(5) . . ?
O40 Eu1 O39 117.2(5) . . ?
O45 Eu1 O39 71.1(8) . . ?
O44 Eu1 O39 132.4(7) . . ?
O37 Eu1 O42 99.1(4) . . ?
O43 Eu1 O42 77.2(5) . . ?
O40 Eu1 O42 66.4(3) . . ?
O45 Eu1 O42 138.4(5) . . ?
O44 Eu1 O42 65.9(5) . . ?
O39 Eu1 O42 132.1(5) . . ?
O37 Eu1 O38 70.3(4) . . ?
O43 Eu1 O38 140.4(4) . . ?
O40 Eu1 O38 69.4(3) . . ?
O45 Eu1 O38 81.4(4) . . ?
O44 Eu1 O38 135.6(4) . . ?
O39 Eu1 O38 68.4(4) . . ?
O42 Eu1 O38 135.7(3) . . ?
O37 Eu1 O41 145.5(4) . . ?
O43 Eu1 O41 75.8(6) . . ?
O40 Eu1 O41 72.2(4) . . ?
O45 Eu1 O41 135.9(7) . . ?
O44 Eu1 O41 129.6(5) . . ?
O39 Eu1 O41 66.4(6) . . ?
O42 Eu1 O41 70.7(5) . . ?
O38 Eu1 O41 93.7(4) . . ?
O48 Eu2 O48 89.6(7) 2_556 . ?
O48 Eu2 O47 134.9(6) 2_556 2_556 ?
O48 Eu2 O47 75.7(5) . 2_556 ?
O48 Eu2 O47 75.7(5) 2_556 . ?
O48 Eu2 O47 134.9(6) . . ?
O47 Eu2 O47 142.3(7) 2_556 . ?
O48 Eu2 O50 135.2(4) 2_556 . ?
O48 Eu2 O50 135.2(4) . . ?
O47 Eu2 O50 71.2(3) 2_556 . ?
O47 Eu2 O50 71.2(3) . . ?
O48 Eu2 O46 74.6(5) 2_556 2_556 ?
O48 Eu2 O46 141.3(6) . 2_556 ?
O47 Eu2 O46 90.6(4) 2_556 2_556 ?
O47 Eu2 O46 75.8(4) . 2_556 ?
O50 Eu2 O46 68.7(3) . 2_556 ?
O48 Eu2 O46 141.3(6) 2_556 . ?
O48 Eu2 O46 74.6(5) . . ?
O47 Eu2 O46 75.8(4) 2_556 . ?
O47 Eu2 O46 90.6(4) . . ?
O50 Eu2 O46 68.7(3) . . ?
O46 Eu2 O46 137.5(5) 2_556 . ?
O48 Eu2 O49 68.3(7) 2_556 2_556 ?
O48 Eu2 O49 72.8(6) . 2_556 ?
O47 Eu2 O49 66.6(5) 2_556 2_556 ?
O47 Eu2 O49 134.5(4) . 2_556 ?
O50 Eu2 O49 118.0(5) . 2_556 ?
O46 Eu2 O49 68.6(4) 2_556 2_556 ?
O46 Eu2 O49 134.9(4) . 2_556 ?
O48 Eu2 O49 72.8(6) 2_556 . ?
O48 Eu2 O49 68.3(7) . . ?
O47 Eu2 O49 134.4(4) 2_556 . ?
O47 Eu2 O49 66.6(5) . . ?
O50 Eu2 O49 118.0(5) . . ?
O46 Eu2 O49 134.9(4) 2_556 . ?
O46 Eu2 O49 68.6(4) . . ?
O49 Eu2 O49 124.1(10) 2_556 . ?
C2B Co1 C3B 100.2(5) . . ?
C2B Co1 C1B 45.8(5) . . ?
C3B Co1 C1B 100.1(5) . . ?
C2B Co1 B8 48.4(5) . . ?
C3B Co1 B8 130.6(5) . . ?
C1B Co1 B8 83.0(6) . . ?
C2B Co1 C4B 102.4(5) . . ?
C3B Co1 C4B 46.9(4) . . ?
C1B Co1 C4B 134.6(5) . . ?
B8 Co1 C4B 97.1(5) . . ?
C2B Co1 B12 129.2(5) . . ?
C3B Co1 B12 48.8(5) . . ?
C1B Co1 B12 94.7(5) . . ?
B8 Co1 B12 177.5(6) . . ?
C4B Co1 B12 83.8(5) . . ?
C2B Co1 B9 82.6(6) . . ?
C3B Co1 B9 132.1(5) . . ?
C1B Co1 B9 49.1(5) . . ?
B8 Co1 B9 86.6(6) . . ?
C4B Co1 B9 174.9(5) . . ?
B12 Co1 B9 92.6(5) . . ?
C2B Co1 B10 133.6(5) . . ?
C3B Co1 B10 83.5(5) . . ?
C1B Co1 B10 176.4(6) . . ?
B8 Co1 B10 94.6(6) . . ?
C4B Co1 B10 48.2(5) . . ?
B12 Co1 B10 87.7(6) . . ?
B9 Co1 B10 128.3(5) . . ?
C2B Co1 B7 83.4(6) . . ?
C3B Co1 B7 175.6(5) . . ?
C1B Co1 B7 84.2(5) . . ?
B8 Co1 B7 50.5(6) . . ?
C4B Co1 B7 130.0(5) . . ?
B12 Co1 B7 130.4(5) . . ?
B9 Co1 B7 50.6(5) . . ?
B10 Co1 B7 92.2(5) . . ?
C2B Co1 B11 172.9(5) . . ?
C3B Co1 B11 84.8(5) . . ?
C1B Co1 B11 128.7(6) . . ?
B8 Co1 B11 131.0(6) . . ?
C4B Co1 B11 84.7(5) . . ?
B12 Co1 B11 51.3(5) . . ?
B9 Co1 B11 90.3(6) . . ?
B10 Co1 B11 51.5(6) . . ?
B7 Co1 B11 91.8(6) . . ?
B27 Co2 C11B 48.8(13) . . ?
B27 Co2 C12B 76.9(15) . . ?
C11B Co2 C12B 39.0(11) . . ?
B27 Co2 B26 46.5(11) . . ?
C11B Co2 B26 84.9(10) . . ?
C12B Co2 B26 88.7(11) . . ?
B27 Co2 C9B 131.1(10) . . ?
C11B Co2 C9B 101.5(7) . . ?
C12B Co2 C9B 103.4(9) . . ?
B26 Co2 C9B 167.0(10) . . ?
B27 Co2 B25 79.7(13) . . ?
C11B Co2 B25 80.9(10) . . ?
C12B Co2 B25 54.8(11) . . ?
B26 Co2 B25 51.1(11) . . ?
C9B Co2 B25 140.7(10) . . ?
B27 Co2 B28 127.1(17) . . ?
C11B Co2 B28 175.9(15) . . ?
C12B Co2 B28 143.4(14) . . ?
B26 Co2 B28 91.6(14) . . ?
C9B Co2 B28 81.5(12) . . ?
B25 Co2 B28 98.6(12) . . ?
B27 Co2 B29 95.7(15) . . ?
C11B Co2 B29 131.7(13) . . ?
C12B Co2 B29 170.6(13) . . ?
B26 Co2 B29 90.4(11) . . ?
C9B Co2 B29 76.9(7) . . ?
B25 Co2 B29 130.3(11) . . ?
B28 Co2 B29 46.0(12) . . ?
B27 Co2 C10B 177.6(11) . . ?
C11B Co2 C10B 132.9(10) . . ?
C12B Co2 C10B 103.7(9) . . ?
B26 Co2 C10B 131.1(9) . . ?
C9B Co2 C10B 51.0(6) . . ?
B25 Co2 C10B 98.7(9) . . ?
B28 Co2 C10B 51.2(12) . . ?
B29 Co2 C10B 83.9(7) . . ?
B27 Co2 B30 95.1(15) . . ?
C11B Co2 B30 101.2(12) . . ?
C12B Co2 B30 131.4(12) . . ?
B26 Co2 B30 120.2(13) . . ?
C9B Co2 B30 47.7(10) . . ?
B25 Co2 B30 171.1(13) . . ?
B28 Co2 B30 78.6(12) . . ?
B29 Co2 B30 42.5(10) . . ?
C10B Co2 B30 86.2(11) . . ?
B45 Co3 C6B 96.2(5) . . ?
B45 Co3 C8B 83.5(5) . . ?
C6B Co3 C8B 135.0(5) . . ?
B45 Co3 C7B 48.6(5) . . ?
C6B Co3 C7B 101.0(5) . . ?
C8B Co3 C7B 47.0(5) . . ?
B45 Co3 C5B 130.5(5) . . ?
C6B Co3 C5B 47.0(4) . . ?
C8B Co3 C5B 100.8(5) . . ?
C7B Co3 C5B 99.9(5) . . ?
B45 Co3 B48 94.7(6) . . ?
C6B Co3 B48 49.2(5) . . ?
C8B Co3 B48 175.5(5) . . ?
C7B Co3 B48 133.8(5) . . ?
C5B Co3 B48 83.5(5) . . ?
B45 Co3 B43 87.5(5) . . ?
C6B Co3 B43 174.9(5) . . ?
C8B Co3 B43 48.8(5) . . ?
C7B Co3 B43 84.1(5) . . ?
C5B Co3 B43 132.0(5) . . ?
B48 Co3 B43 127.1(6) . . ?
B45 Co3 B46 177.6(6) . . ?
C6B Co3 B46 84.6(5) . . ?
C8B Co3 B46 94.4(5) . . ?
C7B Co3 B46 129.0(5) . . ?
C5B Co3 B46 48.9(5) . . ?
B48 Co3 B46 87.5(6) . . ?
B43 Co3 B46 91.9(5) . . ?
B45 Co3 B44 50.9(6) . . ?
C6B Co3 B44 128.7(5) . . ?
C8B Co3 B44 85.2(5) . . ?
C7B Co3 B44 85.0(6) . . ?
C5B Co3 B44 173.9(5) . . ?
B48 Co3 B44 90.5(6) . . ?
B43 Co3 B44 51.7(5) . . ?
B46 Co3 B44 130.1(6) . . ?
B45 Co3 B47 131.7(6) . . ?
C6B Co3 B47 84.9(5) . . ?
C8B Co3 B47 128.0(5) . . ?
C7B Co3 B47 174.2(5) . . ?
C5B Co3 B47 83.8(5) . . ?
B48 Co3 B47 50.8(6) . . ?
B43 Co3 B47 90.1(6) . . ?
B46 Co3 B47 50.6(6) . . ?
B44 Co3 B47 91.6(6) . . ?
C65B Co4 B61 55.9(10) . . ?
C65B Co4 B63 89.9(9) . . ?
B61 Co4 B63 90.8(10) . . ?
C65B Co4 B62 88.5(13) . . ?
B61 Co4 B62 50.0(11) . . ?
B63 Co4 B62 50.4(10) . . ?
C65B Co4 C64B 47.3(7) . . ?
B61 Co4 C64B 79.8(11) . . ?
B63 Co4 C64B 45.6(9) . . ?
B62 Co4 C64B 73.4(15) . . ?
C65B Co4 C67B 103.7(7) . . ?
B61 Co4 C67B 103.9(8) . . ?
B63 Co4 C67B 163.9(9) . . ?
B62 Co4 C67B 137.2(11) . . ?
C64B Co4 C67B 142.8(8) . . ?
C65B Co4 B68 139.6(7) . . ?
B61 Co4 B68 99.9(8) . . ?
B63 Co4 B68 125.3(9) . . ?
B62 Co4 B68 99.2(14) . . ?
C64B Co4 B68 170.7(8) . . ?
C67B Co4 B68 46.4(6) . . ?
C65B Co4 C66B 97.0(7) . . ?
B61 Co4 C66B 132.9(10) . . ?
B63 Co4 C66B 130.4(9) . . ?
B62 Co4 C66B 174.5(14) . . ?
C64B Co4 C66B 111.2(10) . . ?
C67B Co4 C66B 40.3(6) . . ?
B68 Co4 C66B 75.9(7) . . ?
C65B Co4 B70 121.8(9) . . ?
B61 Co4 B70 177.7(11) . . ?
B63 Co4 B70 89.1(9) . . ?
B62 Co4 B70 131.1(9) . . ?
C64B Co4 B70 98.6(11) . . ?
C67B Co4 B70 76.5(7) . . ?
B68 Co4 B70 82.0(8) . . ?
C66B Co4 B70 46.3(7) . . ?
C65B Co4 B69 169.9(8) . . ?
B61 Co4 B69 133.2(11) . . ?
B63 Co4 B69 85.9(9) . . ?
B62 Co4 B69 95.8(12) . . ?
C64B Co4 B69 125.4(8) . . ?
C67B Co4 B69 79.3(7) . . ?
B68 Co4 B69 48.7(7) . . ?
C66B Co4 B69 79.0(7) . . ?
B70 Co4 B69 49.1(8) . . ?
B82 Co6 B86 51(2) 2_556 . ?
B82 Co6 C85B 57(2) 2_556 . ?
B86 Co6 C85B 49.0(14) . . ?
B82 Co6 B77 57(2) 2_556 2_556 ?
B86 Co6 B77 108.3(19) . 2_556 ?
C85B Co6 B77 90.3(16) . 2_556 ?
B82 Co6 B89 132(2) 2_556 . ?
B86 Co6 B89 98.0(18) . . ?
C85B Co6 B89 134.2(16) . . ?
B77 Co6 B89 134.3(18) 2_556 . ?
B82 Co6 B87 38(2) 2_556 . ?
B86 Co6 B87 52.1(18) . . ?
C85B Co6 B87 86.8(19) . . ?
B77 Co6 B87 74(2) 2_556 . ?
B89 Co6 B87 95(2) . . ?
B82 Co6 C84B 47(2) 2_556 . ?
B86 Co6 C84B 80.8(18) . . ?
C85B Co6 C84B 44.8(14) . . ?
B77 Co6 C84B 46.6(17) 2_556 . ?
B89 Co6 C84B 178.8(18) . . ?
B87 Co6 C84B 84(2) . . ?
B82 Co6 C96B 120(2) 2_556 . ?
B86 Co6 C96B 129.7(16) . . ?
C85B Co6 C96B 176.5(15) . . ?
B77 Co6 C96B 87.2(17) 2_556 . ?
B89 Co6 C96B 47.8(16) . . ?
B87 Co6 C96B 90(2) . . ?
C84B Co6 C96B 133.2(16) . . ?
B82 Co6 B92 149(2) 2_556 . ?
B86 Co6 B92 134.5(17) . . ?
C85B Co6 B92 102.2(16) . . ?
B77 Co6 B92 105.7(19) 2_556 . ?
B89 Co6 B92 78.4(18) . . ?
B87 Co6 B92 171(2) . . ?
C84B Co6 B92 102.3(18) . . ?
C96B Co6 B92 80.9(17) . . ?
B82 Co6 C91B 131(2) 2_556 . ?
B86 Co6 C91B 175.5(17) . . ?
C85B Co6 C91B 135.2(14) . . ?
B77 Co6 C91B 74.4(18) 2_556 . ?
B89 Co6 C91B 77.7(17) . . ?
B87 Co6 C91B 126.5(19) . . ?
C84B Co6 C91B 103.5(17) . . ?
C96B Co6 C91B 46.2(13) . . ?
B92 Co6 C91B 46.3(14) . . ?
B82 Co6 B83 35(2) 2_556 . ?
B86 Co6 B83 86.2(19) . . ?
C85B Co6 B83 82.3(18) . . ?
B77 Co6 B83 23.9(17) 2_556 . ?
B89 Co6 B83 132.9(18) . . ?
B87 Co6 B83 51.6(18) . . ?
C84B Co6 B83 47.4(16) . . ?
C96B Co6 B83 94.4(18) . . ?
B92 Co6 B83 129.4(18) . . ?
C91B Co6 B83 95.8(18) . . ?
B82 Co6 B78 52(2) 2_556 2_556 ?
B86 Co6 B78 88.5(16) . 2_556 ?
C85B Co6 B78 108.6(16) . 2_556 ?
B77 Co6 B78 46.4(16) 2_556 2_556 ?
B89 Co6 B78 99.6(18) . 2_556 ?
B87 Co6 B78 37(2) . 2_556 ?
C84B Co6 B78 80.7(17) . 2_556 ?
C96B Co6 B78 67.8(16) . 2_556 ?
B92 Co6 B78 137.0(17) . 2_556 ?
C91B Co6 B78 90.9(15) . 2_556 ?
B83 Co6 B78 33.4(16) . 2_556 ?
C3 O1 C22 120.6(11) . . ?
C4 O2 C23 116.7(11) . . ?
C10 O3 C24 117.8(12) . . ?
C11 O4 C25 114.2(12) . . ?
C17 O5 C26 120.2(14) . . ?
C18 O6 C27 119.2(15) . . ?
C30 O7 C49 118.0(19) . . ?
C31 O8 C50 117.0(13) . . ?
C37 O9 C51 113.7(12) . . ?
C38 O10 C52 118.9(11) . . ?
C44 O11 C53 116.1(17) . . ?
C45 O12 C54 114(2) . . ?
C58 O13 C76 117.3(9) . . ?
C59 O14 C77 116.0(9) . . ?
C64 O15 C78 112.4(10) . . ?
C65 O16 C79 119.1(9) . . ?
C71 O17 C80 118.0(8) . . ?
C72 O18 C81 117.9(8) . . ?
C84 O19 C103 117.1(9) . . ?
C85 O20 C104 117.0(11) . . ?
C91 O21 C105 114.7(11) . . ?
C92 O22 C106 113.0(12) . . ?
C98 O23 C107 116.6(10) . . ?
C99 O24 C108 116.0(9) . . ?
C111 O25 C130 115.0(10) . . ?
C112 O26 C131 117.8(11) . . ?
C118 O27 C132 111.8(12) . . ?
C119 O28 C133 117.9(11) . . ?
C125 O29 C134 117.1(10) . . ?
C126 O30 C135 116.3(11) . . ?
C138 O31 C157 117.3(13) . . ?
C139 O32 C158 118.7(12) . . ?
C145 O33 C159 120.5(12) . . ?
C146 O34 C160 112.0(16) . . ?
C161 O35 C152 116.4(18) . . ?
C153 O36 C162 120.8(15) . . ?
C2 C1 C6 116.8(13) . . ?
C2 C1 C21 118.7(12) . . ?
C6 C1 C21 124.4(13) . . ?
C2B C1B B5 62.5(9) . . ?
C2B C1B B9 110.7(10) . . ?
B5 C1B B9 115.2(10) . . ?
C2B C1B B6 109.5(10) . . ?
B5 C1B B6 61.4(9) . . ?
B9 C1B B6 63.0(8) . . ?
C2B C1B Co1 66.4(6) . . ?
B5 C1B Co1 125.3(9) . . ?
B9 C1B Co1 66.8(6) . . ?
B6 C1B Co1 123.5(9) . . ?
C2B C1B H1B 122.1 . . ?
B5 C1B H1B 115.0 . . ?
B9 C1B H1B 118.9 . . ?
B6 C1B H1B 118.3 . . ?
Co1 C1B H1B 107.4 . . ?
C1 C2 C3 122.1(14) . . ?
C1 C2 H2 118.9 . . ?
C3 C2 H2 119.0 . . ?
C1B C2B B8 112.7(11) . . ?
C1B C2B B4 113.2(10) . . ?
B8 C2B B4 64.3(9) . . ?
C1B C2B B5 61.4(8) . . ?
B8 C2B B5 117.3(11) . . ?
B4 C2B B5 64.0(8) . . ?
C1B C2B Co1 67.7(6) . . ?
B8 C2B Co1 66.4(7) . . ?
B4 C2B Co1 125.7(9) . . ?
B5 C2B Co1 125.6(9) . . ?
C1B C2B H2B 120.7 . . ?
B8 C2B H2B 118.0 . . ?
B4 C2B H2B 115.1 . . ?
B5 C2B H2B 114.5 . . ?
Co1 C2B H2B 106.9 . . ?
C4 C3 C2 121.4(14) . . ?
C4 C3 O1 114.9(13) . . ?
C2 C3 O1 123.8(13) . . ?
C4B C3B B12 111.8(8) . . ?
C4B C3B B13 110.9(8) . . ?
B12 C3B B13 63.2(7) . . ?
C4B C3B B14 61.9(7) . . ?
B12 C3B B14 114.9(9) . . ?
B13 C3B B14 61.8(7) . . ?
C4B C3B Co1 67.3(5) . . ?
B12 C3B Co1 66.4(5) . . ?
B13 C3B Co1 123.8(7) . . ?
B14 C3B Co1 125.0(7) . . ?
C4B C3B H3B 121.0 . . ?
B12 C3B H3B 118.9 . . ?
B13 C3B H3B 117.4 . . ?
B14 C3B H3B 115.6 . . ?
Co1 C3B H3B 107.4 . . ?
C3 C4 O2 116.7(14) . . ?
C3 C4 C5 118.4(12) . . ?
O2 C4 C5 124.9(12) . . ?
C3B C4B B15 111.1(9) . . ?
C3B C4B B10 111.4(9) . . ?
B15 C4B B10 64.0(8) . . ?
C3B C4B B14 62.0(7) . . ?
B15 C4B B14 61.6(8) . . ?
B10 C4B B14 115.0(9) . . ?
C3B C4B Co1 65.8(5) . . ?
B15 C4B Co1 124.6(8) . . ?
B10 C4B Co1 66.9(6) . . ?
B14 C4B Co1 123.7(7) . . ?
C3B C4B H4B 121.7 . . ?
B15 C4B H4B 116.7 . . ?
B10 C4B H4B 118.3 . . ?
B14 C4B H4B 116.1 . . ?
Co1 C4B H4B 108.0 . . ?
C6 C5 C4 119.2(13) . . ?
C6 C5 H5 120.4 . . ?
C4 C5 H5 120.4 . . ?
B51 C5B C6B 112.6(10) . . ?
B51 C5B B50 60.9(8) . . ?
C6B C5B B50 64.2(7) . . ?
B51 C5B B46 63.9(8) . . ?
C6B C5B B46 112.4(9) . . ?
B50 C5B B46 115.1(10) . . ?
B51 C5B Co3 124.8(9) . . ?
C6B C5B Co3 66.4(5) . . ?
B50 C5B Co3 126.1(8) . . ?
B46 C5B Co3 66.6(6) . . ?
B51 C5B H5B 116.8 . . ?
C6B C5B H5B 119.8 . . ?
B50 C5B H5B 115.0 . . ?
B46 C5B H5B 118.7 . . ?
Co3 C5B H5B 107.3 . . ?
C5 C6 C1 122.1(13) . . ?
C5 C6 C7 116.1(13) . . ?
C1 C6 C7 121.8(13) . . ?
C5B C6B B48 109.9(9) . . ?
C5B C6B B49 109.0(9) . . ?
B48 C6B B49 63.2(8) . . ?
C5B C6B B50 58.8(7) . . ?
B48 C6B B50 113.9(9) . . ?
B49 C6B B50 62.6(8) . . ?
C5B C6B Co3 66.5(5) . . ?
B48 C6B Co3 65.9(6) . . ?
B49 C6B Co3 122.9(8) . . ?
B50 C6B Co3 121.3(8) . . ?
C5B C6B H6B 123.3 . . ?
B48 C6B H6B 119.2 . . ?
B49 C6B H6B 117.2 . . ?
B50 C6B H6B 117.5 . . ?
Co3 C6B H6B 109.0 . . ?
C6 C7 C8 114.1(11) . . ?
C6 C7 H7A 108.7 . . ?
C8 C7 H7A 108.7 . . ?
C6 C7 H7B 108.7 . . ?
C8 C7 H7B 108.7 . . ?
H7A C7 H7B 107.6 . . ?
C8B C7B B45 109.6(10) . . ?
C8B C7B B39 109.7(10) . . ?
B45 C7B B39 65.1(8) . . ?
C8B C7B B38 62.0(8) . . ?
B45 C7B B38 115.6(10) . . ?
B39 C7B B38 61.2(8) . . ?
C8B C7B Co3 66.3(6) . . ?
B45 C7B Co3 64.6(7) . . ?
B39 C7B Co3 123.4(9) . . ?
B38 C7B Co3 124.3(10) . . ?
C8B C7B H7B1 122.6 . . ?
B45 C7B H7B1 119.0 . . ?
B39 C7B H7B1 117.1 . . ?
B38 C7B H7B1 115.4 . . ?
Co3 C7B H7B1 108.7 . . ?
C9 C8 C13 121.7(13) . . ?
C9 C8 C7 116.5(12) . . ?
C13 C8 C7 121.7(13) . . ?
C7B C8B B42 110.4(10) . . ?
C7B C8B B43 111.8(9) . . ?
B42 C8B B43 64.2(8) . . ?
C7B C8B B38 60.7(8) . . ?
B42 C8B B38 62.1(8) . . ?
B43 C8B B38 115.8(10) . . ?
C7B C8B Co3 66.7(6) . . ?
B42 C8B Co3 124.4(9) . . ?
B43 C8B Co3 66.5(6) . . ?
B38 C8B Co3 123.5(8) . . ?
C7B C8B H8B 122.0 . . ?
B42 C8B H8B 116.7 . . ?
B43 C8B H8B 117.9 . . ?
B38 C8B H8B 116.2 . . ?
Co3 C8B H8B 108.0 . . ?
C8 C9 C10 118.3(13) . . ?
C8 C9 H9 120.9 . . ?
C10 C9 H9 120.9 . . ?
B32 C9B C10B 61.8(16) . . ?
B32 C9B B30 126.4(19) . . ?
C10B C9B B30 112.9(16) . . ?
B32 C9B B31 79.6(19) . . ?
C10B C9B B31 120.7(13) . . ?
B30 C9B B31 57.0(16) . . ?
B32 C9B Co2 126.8(17) . . ?
C10B C9B Co2 65.4(6) . . ?
B30 C9B Co2 70.1(11) . . ?
B31 C9B Co2 124.8(16) . . ?
B32 C9B H9B 104.1 . . ?
C10B C9B H9B 121.3 . . ?
B30 C9B H9B 118.6 . . ?
B31 C9B H9B 110.2 . . ?
Co2 C9B H9B 107.8 . . ?
C9 C10 O3 122.4(13) . . ?
C9 C10 C11 120.8(13) . . ?
O3 C10 C11 116.7(12) . . ?
B33 C10B B28 69.6(15) . . ?
B33 C10B C9B 93(2) . . ?
B28 C10B C9B 96.7(14) . . ?
B33 C10B B32 58(2) . . ?
B28 C10B B32 118.1(19) . . ?
C9B C10B B32 59.3(16) . . ?
B33 C10B Co2 122.0(13) . . ?
B28 C10B Co2 62.4(12) . . ?
C9B C10B Co2 63.6(7) . . ?
B32 C10B Co2 122.5(17) . . ?
B33 C10B H10B 121.4 . . ?
B28 C10B H10B 119.6 . . ?
C9B C10B H10B 135.8 . . ?
B32 C10B H10B 114.5 . . ?
Co2 C10B H10B 109.8 . . ?
C12 C11 O4 128.9(12) . . ?
C12 C11 C10 118.5(13) . . ?
O4 C11 C10 112.6(12) . . ?
C12B C11B B27 113(2) . . ?
C12B C11B B20 70.9(19) . . ?
B27 C11B B20 105.5(18) . . ?
C12B C11B B21 113.4(18) . . ?
B27 C11B B21 64.2(18) . . ?
B20 C11B B21 50.7(14) . . ?
C12B C11B Co2 73.2(14) . . ?
B27 C11B Co2 64.4(11) . . ?
B20 C11B Co2 133.8(19) . . ?
B21 C11B Co2 125.7(17) . . ?
C12B C11B H11B 112.9 . . ?
B27 C11B H11B 124.1 . . ?
B20 C11B H11B 118.0 . . ?
B21 C11B H11B 120.3 . . ?
Co2 C11B H11B 102.2 . . ?
C11 C12 C13 124.0(13) . . ?
C11 C12 H12 118.0 . . ?
C13 C12 H12 118.0 . . ?
C11B C12B B20 65.2(17) . . ?
C11B C12B B25 108(3) . . ?
B20 C12B B25 105.6(17) . . ?
C11B C12B B24 113(2) . . ?
B20 C12B B24 61.4(14) . . ?
B25 C12B B24 55.4(14) . . ?
C11B C12B Co2 67.9(13) . . ?
B20 C12B Co2 125(2) . . ?
B25 C12B Co2 64.1(12) . . ?
B24 C12B Co2 116.2(18) . . ?
C11B C12B H12B 117.6 . . ?
B20 C12B H12B 116.4 . . ?
B25 C12B H12B 127.3 . . ?
B24 C12B H12B 121.3 . . ?
Co2 C12B H12B 109.6 . . ?
C8 C13 C12 116.5(14) . . ?
C8 C13 C14 125.2(12) . . ?
C12 C13 C14 118.3(12) . . ?
C13 C14 C15 114.8(11) . . ?
C13 C14 H14A 108.5 . . ?
C15 C14 H14A 108.6 . . ?
C13 C14 H14B 108.6 . . ?
C15 C14 H14B 108.6 . . ?
H14A C14 H14B 107.5 . . ?
C20 C15 C16 121.0(13) . . ?
C20 C15 C14 122.9(12) . . ?
C16 C15 C14 116.1(12) . . ?
C15 C16 C17 119.9(14) . . ?
C15 C16 H16 120.1 . . ?
C17 C16 H16 120.1 . . ?
O5 C17 C16 123.8(15) . . ?
O5 C17 C18 115.0(14) . . ?
C16 C17 C18 121.2(13) . . ?
O6 C18 C17 117.1(15) . . ?
O6 C18 C19 128.7(16) . . ?
C17 C18 C19 114.2(14) . . ?
C20 C19 C18 125.4(15) . . ?
C20 C19 H19 117.3 . . ?
C18 C19 H19 117.3 . . ?
C19 C20 C15 118.3(14) . . ?
C19 C20 C21 115.4(13) . . ?
C15 C20 C21 126.2(13) . . ?
C20 C21 C1 111.7(10) . . ?
C20 C21 H21A 109.3 . . ?
C1 C21 H21A 109.3 . . ?
C20 C21 H21B 109.3 . . ?
C1 C21 H21B 109.3 . . ?
H21A C21 H21B 107.9 . . ?
O1 C22 H22A 109.4 . . ?
O1 C22 H22B 109.5 . . ?
H22A C22 H22B 109.5 . . ?
O1 C22 H22C 109.5 . . ?
H22A C22 H22C 109.5 . . ?
H22B C22 H22C 109.5 . . ?
O2 C23 H23A 109.5 . . ?
O2 C23 H23B 109.5 . . ?
H23A C23 H23B 109.5 . . ?
O2 C23 H23C 109.5 . . ?
H23A C23 H23C 109.5 . . ?
H23B C23 H23C 109.5 . . ?
O3 C24 H24A 109.5 . . ?
O3 C24 H24B 109.5 . . ?
H24A C24 H24B 109.5 . . ?
O3 C24 H24C 109.4 . . ?
H24A C24 H24C 109.5 . . ?
H24B C24 H24C 109.5 . . ?
O4 C25 H25A 109.5 . . ?
O4 C25 H25B 109.4 . . ?
H25A C25 H25B 109.5 . . ?
O4 C25 H25C 109.5 . . ?
H25A C25 H25C 109.5 . . ?
H25B C25 H25C 109.5 . . ?
O5 C26 H26A 109.5 . . ?
O5 C26 H26B 109.5 . . ?
H26A C26 H26B 109.5 . . ?
O5 C26 H26C 109.5 . . ?
H26A C26 H26C 109.5 . . ?
H26B C26 H26C 109.5 . . ?
O6 C27 H27A 109.4 . . ?
O6 C27 H27B 109.5 . . ?
H27A C27 H27B 109.5 . . ?
O6 C27 H27C 109.5 . . ?
H27A C27 H27C 109.5 . . ?
H27B C27 H27C 109.5 . . ?
C33 C28 C29 121.8(16) . . ?
C33 C28 C48 123.3(16) . . ?
C29 C28 C48 114.7(16) . . ?
C30 C29 C28 117.1(17) . . ?
C30 C29 H29 121.5 . . ?
C28 C29 H29 121.5 . . ?
C29 C30 O7 123.5(19) . . ?
C29 C30 C31 122.9(16) . . ?
O7 C30 C31 113.5(18) . . ?
O8 C31 C32 125.2(16) . . ?
O8 C31 C30 117.4(16) . . ?
C32 C31 C30 117.4(17) . . ?
C33 C32 C31 120.2(16) . . ?
C33 C32 H32 119.9 . . ?
C31 C32 H32 119.9 . . ?
C28 C33 C32 120.6(15) . . ?
C28 C33 C34 119.0(14) . . ?
C32 C33 C34 120.1(13) . . ?
C33 C34 C35 113.4(11) . . ?
C33 C34 H34A 108.9 . . ?
C35 C34 H34A 108.9 . . ?
C33 C34 H34B 108.9 . . ?
C35 C34 H34B 108.9 . . ?
H34A C34 H34B 107.7 . . ?
C36 C35 C40 118.9(12) . . ?
C36 C35 C34 121.7(13) . . ?
C40 C35 C34 119.3(13) . . ?
C37 C36 C35 122.4(13) . . ?
C37 C36 H36 118.8 . . ?
C35 C36 H36 118.8 . . ?
C36 C37 C38 120.3(13) . . ?
C36 C37 O9 125.3(12) . . ?
C38 C37 O9 114.3(12) . . ?
C37 C38 C39 118.9(13) . . ?
C37 C38 O10 117.7(13) . . ?
C39 C38 O10 123.3(13) . . ?
C38 C39 C40 121.3(13) . . ?
C38 C39 H39 119.3 . . ?
C40 C39 H39 119.3 . . ?
C35 C40 C39 117.9(13) . . ?
C35 C40 C41 125.4(13) . . ?
C39 C40 C41 116.6(13) . . ?
C42 C41 C40 112.2(12) . . ?
C42 C41 H41A 109.2 . . ?
C40 C41 H41A 109.2 . . ?
C42 C41 H41B 109.2 . . ?
C40 C41 H41B 109.2 . . ?
H41A C41 H41B 107.9 . . ?
C43 C42 C47 115.5(17) . . ?
C43 C42 C41 120.4(15) . . ?
C47 C42 C41 124.1(16) . . ?
C44 C43 C42 124.3(18) . . ?
C44 C43 H43 117.9 . . ?
C42 C43 H43 117.8 . . ?
O11 C44 C43 127(2) . . ?
O11 C44 C45 115.7(17) . . ?
C43 C44 C45 117.6(18) . . ?
C46 C45 O12 126.5(19) . . ?
C46 C45 C44 121.2(18) . . ?
O12 C45 C44 112.0(19) . . ?
C45 C46 C47 119.5(18) . . ?
C45 C46 H46 120.2 . . ?
C47 C46 H46 120.3 . . ?
C46 C47 C42 121.3(18) . . ?
C46 C47 C48 116.6(17) . . ?
C42 C47 C48 121.9(16) . . ?
C28 C48 C47 108.8(12) . . ?
C28 C48 H48A 109.9 . . ?
C47 C48 H48A 109.9 . . ?
C28 C48 H48B 109.9 . . ?
C47 C48 H48B 109.9 . . ?
H48A C48 H48B 108.3 . . ?
O7 C49 H49A 109.6 . . ?
O7 C49 H49B 109.5 . . ?
H49A C49 H49B 109.5 . . ?
O7 C49 H49C 109.4 . . ?
H49A C49 H49C 109.5 . . ?
H49B C49 H49C 109.5 . . ?
O8 C50 H50A 109.5 . . ?
O8 C50 H50B 109.5 . . ?
H50A C50 H50B 109.5 . . ?
O8 C50 H50C 109.4 . . ?
H50A C50 H50C 109.5 . . ?
H50B C50 H50C 109.5 . . ?
O9 C51 H51A 109.5 . . ?
O9 C51 H51B 109.5 . . ?
H51A C51 H51B 109.5 . . ?
O9 C51 H51C 109.4 . . ?
H51A C51 H51C 109.5 . . ?
H51B C51 H51C 109.5 . . ?
O10 C52 H52A 109.5 . . ?
O10 C52 H52B 109.4 . . ?
H52A C52 H52B 109.5 . . ?
O10 C52 H52C 109.5 . . ?
H52A C52 H52C 109.5 . . ?
H52B C52 H52C 109.5 . . ?
O11 C53 H53A 109.5 . . ?
O11 C53 H53B 109.5 . . ?
H53A C53 H53B 109.5 . . ?
O11 C53 H53C 109.5 . . ?
H53A C53 H53C 109.5 . . ?
H53B C53 H53C 109.5 . . ?
O12 C54 H54A 109.5 . . ?
O12 C54 H54B 109.5 . . ?
H54A C54 H54B 109.5 . . ?
O12 C54 H54C 109.4 . . ?
H54A C54 H54C 109.5 . . ?
H54B C54 H54C 109.5 . . ?
C60 C55 C56 119.1(9) . . ?
C60 C55 C61 117.4(9) . . ?
C56 C55 C61 123.5(9) . . ?
C57 C56 C55 117.8(9) . . ?
C57 C56 C75 119.0(9) . . ?
C55 C56 C75 123.1(9) . . ?
C56 C57 C58 125.5(10) . . ?
C56 C57 H57 117.2 . . ?
C58 C57 H57 117.2 . . ?
O13 C58 C57 127.6(10) . . ?
O13 C58 C59 117.5(9) . . ?
C57 C58 C59 114.8(10) . . ?
C60 C59 O14 125.7(10) . . ?
C60 C59 C58 120.8(10) . . ?
O14 C59 C58 113.5(10) . . ?
C59 C60 C55 121.9(10) . . ?
C59 C60 H60 119.0 . . ?
C55 C60 H60 119.0 . . ?
C55 C61 C62 112.2(8) . . ?
C55 C61 H61A 109.1 . . ?
C62 C61 H61A 109.1 . . ?
C55 C61 H61B 109.2 . . ?
C62 C61 H61B 109.2 . . ?
H61A C61 H61B 107.9 . . ?
C63 C62 C67 117.5(10) . . ?
C63 C62 C61 118.7(9) . . ?
C67 C62 C61 123.7(9) . . ?
C64 C63 C62 123.4(11) . . ?
C64 C63 H63 118.3 . . ?
C62 C63 H63 118.3 . . ?
C63 C64 O15 125.9(10) . . ?
C63 C64 C65 119.6(10) . . ?
O15 C64 C65 114.5(10) . . ?
B59 C64B B63 74.4(16) . . ?
B59 C64B C65B 133(3) . . ?
B63 C64B C65B 125.5(18) . . ?
B59 C64B B58 73.9(19) . . ?
B63 C64B B58 139(3) . . ?
C65B C64B B58 65.3(12) . . ?
B59 C64B Co4 136.9(16) . . ?
B63 C64B Co4 66.4(11) . . ?
C65B C64B Co4 65.4(10) . . ?
B58 C64B Co4 128.2(15) . . ?
B59 C64B H64 95.6 . . ?
B63 C64B H64 104.2 . . ?
C65B C64B H64 114.9 . . ?
B58 C64B H64 103.8 . . ?
Co4 C64B H64 110.3 . . ?
O16 C65 C66 126.3(10) . . ?
O16 C65 C64 115.7(10) . . ?
C66 C65 C64 117.8(10) . . ?
C64B C65B B57 97(2) . . ?
C64B C65B B58 59.2(14) . . ?
B57 C65B B58 62.0(14) . . ?
C64B C65B B61 95.1(15) . . ?
B57 C65B B61 55.2(12) . . ?
B58 C65B B61 107.0(13) . . ?
C64B C65B Co4 67.3(10) . . ?
B57 C65B Co4 113.4(14) . . ?
B58 C65B Co4 124.2(14) . . ?
B61 C65B Co4 62.1(8) . . ?
C64B C65B H65 129.9 . . ?
B57 C65B H65 125.3 . . ?
B58 C65B H65 115.5 . . ?
B61 C65B H65 129.2 . . ?
Co4 C65B H65 109.9 . . ?
C67 C66 C65 122.9(10) . . ?
C67 C66 H66 118.5 . . ?
C65 C66 H66 118.5 . . ?
C67B C66B B71 109.5(14) . . ?
C67B C66B B70 112.6(15) . . ?
B71 C66B B70 64.3(12) . . ?
C67B C66B B72 66.5(12) . . ?
B71 C66B B72 57.6(10) . . ?
B70 C66B B72 115.2(16) . . ?
C67B C66B Co4 66.4(10) . . ?
B71 C66B Co4 125.3(12) . . ?
B70 C66B Co4 68.1(10) . . ?
B72 C66B Co4 129.2(15) . . ?
C67B C66B H66A 120.3 . . ?
B71 C66B H66A 119.6 . . ?
B70 C66B H66A 117.8 . . ?
B72 C66B H66A 114.2 . . ?
Co4 C66B H66A 105.3 . . ?
C66 C67 C62 118.6(10) . . ?
C66 C67 C68 119.1(9) . . ?
C62 C67 C68 122.2(9) . . ?
C66B C67B B73 111.2(15) . . ?
C66B C67B B68 115.4(16) . . ?
B73 C67B B68 62.2(11) . . ?
C66B C67B B72 63.8(11) . . ?
B73 C67B B72 59.5(10) . . ?
B68 C67B B72 113.8(15) . . ?
C66B C67B Co4 73.3(10) . . ?
B73 C67B Co4 126.4(12) . . ?
B68 C67B Co4 68.1(9) . . ?
B72 C67B Co4 133.0(13) . . ?
C66B C67B H67 117.2 . . ?
B73 C67B H67 119.8 . . ?
B68 C67B H67 119.5 . . ?
B72 C67B H67 114.9 . . ?
Co4 C67B H67 100.8 . . ?
C69 C68 C67 114.6(8) . . ?
C69 C68 H68A 108.6 . . ?
C67 C68 H68A 108.6 . . ?
C69 C68 H68B 108.6 . . ?
C67 C68 H68B 108.6 . . ?
H68A C68 H68B 107.6 . . ?
C74 C69 C70 117.5(9) . . ?
C74 C69 C68 123.5(9) . . ?
C70 C69 C68 119.0(9) . . ?
C71 C70 C69 122.2(10) . . ?
C71 C70 H70 118.9 . . ?
C69 C70 H70 118.9 . . ?
C70 C71 O17 124.2(10) . . ?
C70 C71 C72 120.8(10) . . ?
O17 C71 C72 114.9(9) . . ?
C71 C72 O18 118.5(9) . . ?
C71 C72 C73 117.8(10) . . ?
O18 C72 C73 123.8(10) . . ?
C72 C73 C74 121.9(10) . . ?
C72 C73 H73 119.0 . . ?
C74 C73 H73 119.0 . . ?
C69 C74 C73 119.8(9) . . ?
C69 C74 C75 123.7(9) . . ?
C73 C74 C75 116.4(9) . . ?
C56 C75 C74 114.3(8) . . ?
C56 C75 H75A 108.7 . . ?
C74 C75 H75A 108.7 . . ?
C56 C75 H75B 108.7 . . ?
C74 C75 H75B 108.7 . . ?
H75A C75 H75B 107.6 . . ?
O13 C76 H76A 109.5 . . ?
O13 C76 H76B 109.5 . . ?
H76A C76 H76B 109.5 . . ?
O13 C76 H76C 109.5 . . ?
H76A C76 H76C 109.5 . . ?
H76B C76 H76C 109.5 . . ?
O14 C77 H77A 109.5 . . ?
O14 C77 H77B 109.5 . . ?
H77A C77 H77B 109.5 . . ?
O14 C77 H77C 109.5 . . ?
H77A C77 H77C 109.5 . . ?
H77B C77 H77C 109.5 . . ?
O15 C78 H78A 109.5 . . ?
O15 C78 H78B 109.5 . . ?
H78A C78 H78B 109.5 . . ?
O15 C78 H78C 109.5 . . ?
H78A C78 H78C 109.5 . . ?
H78B C78 H78C 109.5 . . ?
O16 C79 H79A 109.5 . . ?
O16 C79 H79B 109.5 . . ?
H79A C79 H79B 109.5 . . ?
O16 C79 H79C 109.5 . . ?
H79A C79 H79C 109.5 . . ?
H79B C79 H79C 109.5 . . ?
O17 C80 H80A 109.5 . . ?
O17 C80 H80B 109.4 . . ?
H80A C80 H80B 109.5 . . ?
O17 C80 H80C 109.5 . . ?
H80A C80 H80C 109.5 . . ?
H80B C80 H80C 109.5 . . ?
O18 C81 H81A 109.5 . . ?
O18 C81 H81B 109.5 . . ?
H81A C81 H81B 109.5 . . ?
O18 C81 H81C 109.5 . . ?
H81A C81 H81C 109.5 . . ?
H81B C81 H81C 109.5 . . ?
C87 C82 C83 120.8(11) . . ?
C87 C82 C102 123.7(11) . . ?
C83 C82 C102 115.1(10) . . ?
C82 C83 C84 121.1(11) . . ?
C82 C83 H83 119.5 . . ?
C84 C83 H83 119.5 . . ?
O19 C84 C83 125.1(10) . . ?
O19 C84 C85 117.0(10) . . ?
C83 C84 C85 117.8(11) . . ?
C85B C84B B80 64(2) . . ?
C85B C84B B81 115(4) . . ?
B80 C84B B81 62(3) . . ?
C85B C84B B83 116(4) . . ?
B80 C84B B83 113(4) . . ?
B81 C84B B83 60(3) . . ?
C85B C84B Co6 65.9(19) . . ?
B80 C84B Co6 124(3) . . ?
B81 C84B Co6 125(3) . . ?
B83 C84B Co6 71(2) . . ?
C85B C84B H84B 117.7 . . ?
B80 C84B H84B 117.0 . . ?
B81 C84B H84B 117.4 . . ?
B83 C84B H84B 118.0 . . ?
Co6 C84B H84B 106.5 . . ?
C86 C85 O20 124.4(11) . . ?
C86 C85 C84 120.6(10) . . ?
O20 C85 C84 114.9(11) . . ?
C84B C85B B86 109(3) . . ?
C84B C85B B80 62(2) . . ?
B86 C85B B80 111(3) . . ?
C84B C85B B79 108(3) . . ?
B86 C85B B79 65(2) . . ?
B80 C85B B79 58(2) . . ?
C84B C85B Co6 69(2) . . ?
B86 C85B Co6 63.4(18) . . ?
B80 C85B Co6 125(3) . . ?
B79 C85B Co6 123(2) . . ?
C84B C85B H85B 121.5 . . ?
B86 C85B H85B 121.3 . . ?
B80 C85B H85B 117.8 . . ?
B79 C85B H85B 118.9 . . ?
Co6 C85B H85B 107.2 . . ?
C85 C86 C87 121.4(11) . . ?
C85 C86 H86 119.3 . . ?
C87 C86 H86 119.3 . . ?
C82 C87 C86 118.2(11) . . ?
C82 C87 C88 124.7(11) . . ?
C86 C87 C88 117.1(10) . . ?
C89 C88 C87 115.3(9) . . ?
C89 C88 H88A 108.5 . . ?
C87 C88 H88A 108.4 . . ?
C89 C88 H88B 108.5 . . ?
C87 C88 H88B 108.5 . . ?
H88A C88 H88B 107.5 . . ?
C94 C89 C90 115.8(11) . . ?
C94 C89 C88 126.0(11) . . ?
C90 C89 C88 118.2(10) . . ?
C91 C90 C89 122.4(11) . . ?
C91 C90 H90 118.8 . . ?
C89 C90 H90 118.8 . . ?
O21 C91 C92 117.4(12) . . ?
O21 C91 C90 124.0(12) . . ?
C92 C91 C90 118.6(12) . . ?
B90 C91B B97 69(3) . . ?
B90 C91B C96B 59(3) . . ?
B97 C91B C96B 120(3) . . ?
B90 C91B B92 103(4) . . ?
B97 C91B B92 59(2) . . ?
C96B C91B B92 107(3) . . ?
B90 C91B Co6 112(3) . . ?
B97 C91B Co6 121(3) . . ?
C96B C91B Co6 62.3(18) . . ?
B92 C91B Co6 64.7(19) . . ?
B90 C91B H91 122.0 . . ?
B97 C91B H91 111.2 . . ?
C96B C91B H91 119.4 . . ?
B92 C91B H91 126.5 . . ?
Co6 C91B H91 114.5 . . ?
C93 C92 C91 120.1(12) . . ?
C93 C92 O22 126.6(12) . . ?
C91 C92 O22 113.2(12) . . ?
C92 C93 C94 122.7(12) . . ?
C92 C93 H93 118.7 . . ?
C94 C93 H93 118.6 . . ?
C89 C94 C93 120.3(11) . . ?
C89 C94 C95 123.7(11) . . ?
C93 C94 C95 116.0(11) . . ?
C94 C95 C96 110.3(9) . . ?
C94 C95 H95A 109.6 . . ?
C96 C95 H95A 109.6 . . ?
C94 C95 H95B 109.6 . . ?
C96 C95 H95B 109.6 . . ?
H95A C95 H95B 108.1 . . ?
C97 C96 C101 120.7(11) . . ?
C97 C96 C95 116.1(11) . . ?
C101 C96 C95 123.1(10) . . ?
B90 C96B C91B 45(2) . . ?
B90 C96B B89 99(3) . . ?
C91B C96B B89 106(3) . . ?
B90 C96B B95 60(2) . . ?
C91B C96B B95 101(3) . . ?
B89 C96B B95 60(2) . . ?
B90 C96B Co6 109(3) . . ?
C91B C96B Co6 71.4(19) . . ?
B89 C96B Co6 67(2) . . ?
B95 C96B Co6 121(2) . . ?
B90 C96B H90A 131.1 . . ?
C91B C96B H90A 126.3 . . ?
B89 C96B H90A 123.7 . . ?
B95 C96B H90A 119.4 . . ?
Co6 C96B H90A 109.7 . . ?
C96 C97 C98 120.7(12) . . ?
C96 C97 H97 119.7 . . ?
C98 C97 H97 119.6 . . ?
C99 C98 O23 116.4(11) . . ?
C99 C98 C97 119.7(11) . . ?
O23 C98 C97 123.8(11) . . ?
O24 C99 C100 126.2(10) . . ?
O24 C99 C98 115.8(10) . . ?
C100 C99 C98 118.0(10) . . ?
C99 C100 C101 123.0(10) . . ?
C99 C100 H100 118.5 . . ?
C101 C100 H100 118.5 . . ?
C96 C101 C100 117.7(10) . . ?
C96 C101 C102 123.8(10) . . ?
C100 C101 C102 118.5(10) . . ?
C82 C102 C101 115.7(10) . . ?
C82 C102 H10A 108.3 . . ?
C101 C102 H10A 108.4 . . ?
C82 C102 H77 108.4 . . ?
C101 C102 H77 108.4 . . ?
H10A C102 H77 107.4 . . ?
O19 C103 H10C 109.4 . . ?
O19 C103 H10D 109.5 . . ?
H10C C103 H10D 109.5 . . ?
O19 C103 H10E 109.5 . . ?
H10C C103 H10E 109.5 . . ?
H10D C103 H10E 109.5 . . ?
O20 C104 H10F 109.5 . . ?
O20 C104 H10G 109.5 . . ?
H10F C104 H10G 109.5 . . ?
O20 C104 H10H 109.5 . . ?
H10F C104 H10H 109.5 . . ?
H10G C104 H10H 109.5 . . ?
O21 C105 H10I 109.5 . . ?
O21 C105 H10J 109.4 . . ?
H10I C105 H10J 109.5 . . ?
O21 C105 H10K 109.5 . . ?
H10I C105 H10K 109.5 . . ?
H10J C105 H10K 109.5 . . ?
O22 C106 H10L 109.5 . . ?
O22 C106 H10M 109.4 . . ?
H10L C106 H10M 109.5 . . ?
O22 C106 H10N 109.5 . . ?
H10L C106 H10N 109.5 . . ?
H10M C106 H10N 109.5 . . ?
O23 C107 H10O 109.5 . . ?
O23 C107 H10P 109.5 . . ?
H10O C107 H10P 109.5 . . ?
O23 C107 H10Q 109.4 . . ?
H10O C107 H10Q 109.5 . . ?
H10P C107 H10Q 109.5 . . ?
O24 C108 H10R 109.4 . . ?
O24 C108 H10S 109.5 . . ?
H10R C108 H10S 109.5 . . ?
O24 C108 H10T 109.5 . . ?
H10R C108 H10T 109.5 . . ?
H10S C108 H10T 109.5 . . ?
C110 C109 C114 120.0(12) . . ?
C110 C109 C129 117.8(10) . . ?
C114 C109 C129 122.1(12) . . ?
C109 C110 C111 122.8(11) . . ?
C109 C110 H110 118.6 . . ?
C111 C110 H110 118.6 . . ?
O25 C111 C112 115.6(11) . . ?
O25 C111 C110 126.1(11) . . ?
C112 C111 C110 118.3(12) . . ?
O26 C112 C111 115.9(11) . . ?
O26 C112 C113 125.1(11) . . ?
C111 C112 C113 119.0(12) . . ?
C114 C113 C112 121.3(12) . . ?
C114 C113 H113 119.3 . . ?
C112 C113 H113 119.4 . . ?
C109 C114 C113 118.6(12) . . ?
C109 C114 C115 125.1(12) . . ?
C113 C114 C115 116.2(11) . . ?
C116 C115 C114 115.7(11) . . ?
C116 C115 H11A 108.4 . . ?
C114 C115 H11A 108.4 . . ?
C116 C115 H78 108.3 . . ?
C114 C115 H78 108.3 . . ?
H11A C115 H78 107.4 . . ?
C121 C116 C117 119.0(12) . . ?
C121 C116 C115 124.7(11) . . ?
C117 C116 C115 116.3(12) . . ?
C116 C117 C118 121.4(14) . . ?
C116 C117 H117 119.3 . . ?
C118 C117 H117 119.3 . . ?
C117 C118 O27 127.4(14) . . ?
C117 C118 C119 120.4(14) . . ?
O27 C118 C119 112.3(14) . . ?
O28 C119 C120 125.9(13) . . ?
O28 C119 C118 117.7(13) . . ?
C120 C119 C118 116.3(13) . . ?
C121 C120 C119 121.1(13) . . ?
C121 C120 H120 119.5 . . ?
C119 C120 H120 119.5 . . ?
C116 C121 C120 121.7(12) . . ?
C116 C121 C122 121.5(12) . . ?
C120 C121 C122 116.8(12) . . ?
C123 C122 C121 115.1(10) . . ?
C123 C122 H12A 108.5 . . ?
C121 C122 H12A 108.5 . . ?
C123 C122 H79 108.5 . . ?
C121 C122 H79 108.5 . . ?
H12A C122 H79 107.5 . . ?
C128 C123 C124 119.4(11) . . ?
C128 C123 C122 123.1(12) . . ?
C124 C123 C122 117.4(11) . . ?
C125 C124 C123 121.1(11) . . ?
C125 C124 H124 119.5 . . ?
C123 C124 H124 119.4 . . ?
C124 C125 O29 124.8(11) . . ?
C124 C125 C126 120.5(11) . . ?
O29 C125 C126 114.7(11) . . ?
O30 C126 C127 125.6(11) . . ?
O30 C126 C125 116.3(11) . . ?
C127 C126 C125 118.1(10) . . ?
C128 C127 C126 121.9(11) . . ?
C128 C127 H127 119.0 . . ?
C126 C127 H127 119.0 . . ?
C127 C128 C123 118.7(11) . . ?
C127 C128 C129 118.1(11) . . ?
C123 C128 C129 123.0(11) . . ?
C128 C129 C109 113.3(10) . . ?
C128 C129 H12C 108.9 . . ?
C109 C129 H12C 108.9 . . ?
C128 C129 H12D 108.9 . . ?
C109 C129 H12D 108.9 . . ?
H12C C129 H12D 107.7 . . ?
O25 C130 H13A 109.5 . . ?
O25 C130 H13B 109.5 . . ?
H13A C130 H13B 109.5 . . ?
O25 C130 H13C 109.4 . . ?
H13A C130 H13C 109.5 . . ?
H13B C130 H13C 109.5 . . ?
O26 C131 H13D 109.4 . . ?
O26 C131 H13E 109.5 . . ?
H13D C131 H13E 109.5 . . ?
O26 C131 H13F 109.5 . . ?
H13D C131 H13F 109.5 . . ?
H13E C131 H13F 109.5 . . ?
O27 C132 H13G 109.5 . . ?
O27 C132 H13H 109.5 . . ?
H13G C132 H13H 109.5 . . ?
O27 C132 H13I 109.5 . . ?
H13G C132 H13I 109.5 . . ?
H13H C132 H13I 109.5 . . ?
O28 C133 H13J 109.4 . . ?
O28 C133 H13K 109.5 . . ?
H13J C133 H13K 109.5 . . ?
O28 C133 H13L 109.5 . . ?
H13J C133 H13L 109.5 . . ?
H13K C133 H13L 109.5 . . ?
O29 C134 H13M 109.5 . . ?
O29 C134 H13N 109.5 . . ?
H13M C134 H13N 109.5 . . ?
O29 C134 H13O 109.5 . . ?
H13M C134 H13O 109.5 . . ?
H13N C134 H13O 109.5 . . ?
O30 C135 H13P 109.5 . . ?
O30 C135 H13Q 109.4 . . ?
H13P C135 H13Q 109.5 . . ?
O30 C135 H13R 109.5 . . ?
H13P C135 H13R 109.5 . . ?
H13Q C135 H13R 109.5 . . ?
C141 C136 C137 120.8(12) . . ?
C141 C136 C156 121.6(13) . . ?
C137 C136 C156 117.5(12) . . ?
C138 C137 C136 123.5(13) . . ?
C138 C137 H137 118.3 . . ?
C136 C137 H137 118.2 . . ?
O31 C138 C137 128.2(13) . . ?
O31 C138 C139 114.2(12) . . ?
C137 C138 C139 117.5(13) . . ?
O32 C139 C140 125.3(12) . . ?
O32 C139 C138 115.8(12) . . ?
C140 C139 C138 118.7(13) . . ?
C139 C140 C141 123.6(12) . . ?
C139 C140 H140 118.2 . . ?
C141 C140 H140 118.2 . . ?
C136 C141 C140 115.7(12) . . ?
C136 C141 C142 126.6(12) . . ?
C140 C141 C142 117.6(12) . . ?
C141 C142 C143 114.8(10) . . ?
C141 C142 H14C 108.6 . . ?
C143 C142 H14C 108.6 . . ?
C141 C142 H14D 108.5 . . ?
C143 C142 H14D 108.5 . . ?
H14C C142 H14D 107.5 . . ?
C144 C143 C148 120.7(14) . . ?
C144 C143 C142 118.7(12) . . ?
C148 C143 C142 120.6(13) . . ?
C143 C144 C145 122.3(14) . . ?
C143 C144 H144 118.8 . . ?
C145 C144 H144 118.8 . . ?
O33 C145 C144 124.8(15) . . ?
O33 C145 C146 117.2(15) . . ?
C144 C145 C146 117.9(15) . . ?
O34 C146 C147 128.0(16) . . ?
O34 C146 C145 114.3(17) . . ?
C147 C146 C145 117.7(15) . . ?
C148 C147 C146 123.4(15) . . ?
C148 C147 H147 118.3 . . ?
C146 C147 H147 118.3 . . ?
C147 C148 C143 117.9(15) . . ?
C147 C148 C149 115.4(13) . . ?
C143 C148 C149 126.5(14) . . ?
C150 C149 C148 116.7(11) . . ?
C150 C149 H14E 108.1 . . ?
C148 C149 H14E 108.1 . . ?
C150 C149 H14F 108.1 . . ?
C148 C149 H14F 108.1 . . ?
H14E C149 H14F 107.3 . . ?
C155 C150 C151 120.8(14) . . ?
C155 C150 C149 124.7(13) . . ?
C151 C150 C149 114.2(15) . . ?
C152 C151 C150 115.6(18) . . ?
C152 C151 H151 122.2 . . ?
C150 C151 H151 122.2 . . ?
C153 C152 O35 113.2(17) . . ?
C153 C152 C151 124.7(16) . . ?
O35 C152 C151 122(2) . . ?
C152 C153 O36 120.2(17) . . ?
C152 C153 C154 117.5(17) . . ?
O36 C153 C154 122(2) . . ?
C153 C154 C155 119.8(18) . . ?
C153 C154 H154 120.1 . . ?
C155 C154 H154 120.1 . . ?
C150 C155 C154 121.4(16) . . ?
C150 C155 C156 122.6(14) . . ?
C154 C155 C156 115.8(16) . . ?
C155 C156 C136 113.5(11) . . ?
C155 C156 H15A 108.8 . . ?
C136 C156 H15A 108.8 . . ?
C155 C156 H15B 108.9 . . ?
C136 C156 H15B 108.9 . . ?
H15A C156 H15B 107.7 . . ?
O31 C157 H15C 109.4 . . ?
O31 C157 H15D 109.6 . . ?
H15C C157 H15D 109.5 . . ?
O31 C157 H15E 109.4 . . ?
H15C C157 H15E 109.5 . . ?
H15D C157 H15E 109.5 . . ?
O32 C158 H15F 109.5 . . ?
O32 C158 H15G 109.5 . . ?
H15F C158 H15G 109.5 . . ?
O32 C158 H15H 109.5 . . ?
H15F C158 H15H 109.5 . . ?
H15G C158 H15H 109.5 . . ?
O33 C159 H15I 109.5 . . ?
O33 C159 H15J 109.5 . . ?
H15I C159 H15J 109.5 . . ?
O33 C159 H15K 109.4 . . ?
H15I C159 H15K 109.5 . . ?
H15J C159 H15K 109.5 . . ?
O34 C160 H16A 109.4 . . ?
O34 C160 H16B 109.5 . . ?
H16A C160 H16B 109.5 . . ?
O34 C160 H16C 109.5 . . ?
H16A C160 H16C 109.5 . . ?
H16B C160 H16C 109.5 . . ?
O35 C161 H16D 109.4 . . ?
O35 C161 H16E 109.5 . . ?
H16D C161 H16E 109.5 . . ?
O35 C161 H16F 109.4 . . ?
H16D C161 H16F 109.5 . . ?
H16E C161 H16F 109.5 . . ?
O36 C162 H16G 109.5 . . ?
O36 C162 H16H 109.5 . . ?
H16G C162 H16H 109.5 . . ?
O36 C162 H16I 109.4 . . ?
H16G C162 H16I 109.5 . . ?
H16H C162 H16I 109.5 . . ?
C164 C163 H16J 109.5 . . ?
C164 C163 H16K 109.5 . . ?
H16J C163 H16K 109.5 . . ?
C164 C163 H16L 109.5 . . ?
H16J C163 H16L 109.5 . . ?
H16K C163 H16L 109.5 . . ?
N1 C164 C163 180(4) . . ?
C166 C165 H16M 109.5 . . ?
C166 C165 H16N 109.5 . . ?
H16M C165 H16N 109.5 . . ?
C166 C165 H16O 109.4 . . ?
H16M C165 H16O 109.5 . . ?
H16N C165 H16O 109.5 . . ?
C165 C166 N2 176(7) . . ?
N3 C168 C167 164(4) . . ?
C170 C169 H16S 109.5 . . ?
C170 C169 H16T 109.5 . . ?
H16S C169 H16T 109.5 . . ?
C170 C169 H16U 109.5 . . ?
H16S C169 H16U 109.5 . . ?
H16T C169 H16U 109.5 . . ?
N4 C170 C169 177.2(17) . . ?
C172 C171 H17A 109.5 . . ?
C172 C171 H17B 109.5 . . ?
H17A C171 H17B 109.5 . . ?
C172 C171 H17C 109.4 . . ?
H17A C171 H17C 109.5 . . ?
H17B C171 H17C 109.5 . . ?
N5 C172 C171 178.5(15) . . ?
C174 C173 H17D 109.5 . . ?
C174 C173 H17E 109.5 . . ?
H17D C173 H17E 109.5 . . ?
C174 C173 H17F 109.5 . . ?
H17D C173 H17F 109.5 . . ?
H17E C173 H17F 109.5 . . ?
N6 C174 C173 177.9(15) . . ?
C176 C175 H17G 109.6 . . ?
C176 C175 H17H 109.4 . . ?
H17G C175 H17H 109.5 . . ?
C176 C175 H17I 109.3 . . ?
H17G C175 H17I 109.5 . . ?
H17H C175 H17I 109.5 . . ?
N7 C176 C175 167(8) . . ?
C178 C177 H17J 109.5 . . ?
C178 C177 H17K 109.5 . . ?
H17J C177 H17K 109.5 . . ?
C178 C177 H17L 109.5 . . ?
H17J C177 H17L 109.5 . . ?
H17K C177 H17L 109.5 . . ?
N8 C178 C177 180.000(8) . . ?
B6 B1 B2 61.4(10) . . ?
B6 B1 B3 111.9(12) . . ?
B2 B1 B3 62.8(10) . . ?
B6 B1 B4 108.3(11) . . ?
B2 B1 B4 109.2(11) . . ?
B3 B1 B4 59.4(9) . . ?
B6 B1 B5 59.8(10) . . ?
B2 B1 B5 109.3(11) . . ?
B3 B1 B5 109.1(11) . . ?
B4 B1 B5 59.9(9) . . ?
B6 B1 H1 120.3 . . ?
B2 B1 H1 119.9 . . ?
B3 B1 H1 119.6 . . ?
B4 B1 H1 122.3 . . ?
B5 B1 H1 121.8 . . ?
B1 B2 B6 59.0(10) . . ?
B1 B2 B9 108.4(12) . . ?
B6 B2 B9 61.4(8) . . ?
B1 B2 B7 109.4(12) . . ?
B6 B2 B7 109.5(11) . . ?
B9 B2 B7 59.9(7) . . ?
B1 B2 B3 59.9(9) . . ?
B6 B2 B3 107.7(13) . . ?
B9 B2 B3 108.7(10) . . ?
B7 B2 B3 61.4(8) . . ?
B1 B2 H2A 121.8 . . ?
B6 B2 H2A 121.5 . . ?
B9 B2 H2A 121.2 . . ?
B7 B2 H2A 120.5 . . ?
B3 B2 H2A 121.5 . . ?
B4 B3 B1 61.1(10) . . ?
B4 B3 B8 60.2(9) . . ?
B1 B3 B8 107.0(11) . . ?
B4 B3 B2 106.1(11) . . ?
B1 B3 B2 57.3(9) . . ?
B8 B3 B2 104.7(11) . . ?
B4 B3 B7 107.1(10) . . ?
B1 B3 B7 105.4(11) . . ?
B8 B3 B7 58.4(8) . . ?
B2 B3 B7 59.1(8) . . ?
B4 B3 H3 121.3 . . ?
B1 B3 H3 122.7 . . ?
B8 B3 H3 122.9 . . ?
B2 B3 H3 124.2 . . ?
B7 B3 H3 123.0 . . ?
C2B B4 B3 105.7(11) . . ?
C2B B4 B1 103.5(11) . . ?
B3 B4 B1 59.6(9) . . ?
C2B B4 B8 57.8(8) . . ?
B3 B4 B8 60.9(9) . . ?
B1 B4 B8 106.4(12) . . ?
C2B B4 B5 58.6(8) . . ?
B3 B4 B5 109.7(12) . . ?
B1 B4 B5 60.4(9) . . ?
B8 B4 B5 107.5(11) . . ?
C2B B4 H4 125.2 . . ?
B3 B4 H4 121.0 . . ?
B1 B4 H4 123.5 . . ?
B8 B4 H4 122.3 . . ?
B5 B4 H4 120.8 . . ?
C1B B5 C2B 56.1(7) . . ?
C1B B5 B6 60.9(9) . . ?
C2B B5 B6 104.1(11) . . ?
C1B B5 B1 103.6(12) . . ?
C2B B5 B1 102.1(10) . . ?
B6 B5 B1 57.4(10) . . ?
C1B B5 B4 103.5(10) . . ?
C2B B5 B4 57.3(8) . . ?
B6 B5 B4 106.3(12) . . ?
B1 B5 B4 59.8(9) . . ?
C1B B5 H5A 124.3 . . ?
C2B B5 H5A 125.9 . . ?
B6 B5 H5A 122.4 . . ?
B1 B5 H5A 124.8 . . ?
B4 B5 H5A 123.1 . . ?
B1 B6 C1B 105.2(12) . . ?
B1 B6 B2 59.6(10) . . ?
C1B B6 B2 104.8(10) . . ?
B1 B6 B5 62.8(10) . . ?
C1B B6 B5 57.7(8) . . ?
B2 B6 B5 110.1(12) . . ?
B1 B6 B9 108.4(11) . . ?
C1B B6 B9 58.1(8) . . ?
B2 B6 B9 60.8(8) . . ?
B5 B6 B9 107.9(10) . . ?
B1 B6 H6 121.5 . . ?
C1B B6 H6 125.5 . . ?
B2 B6 H6 121.6 . . ?
B5 B6 H6 120.4 . . ?
B9 B6 H6 121.6 . . ?
B8 B7 B9 105.5(11) . . ?
B8 B7 B2 105.9(11) . . ?
B9 B7 B2 59.9(7) . . ?
B8 B7 B3 59.4(8) . . ?
B9 B7 B3 107.3(10) . . ?
B2 B7 B3 59.6(8) . . ?
B8 B7 Co1 62.9(7) . . ?
B9 B7 Co1 64.3(6) . . ?
B2 B7 Co1 116.6(9) . . ?
B3 B7 Co1 115.9(10) . . ?
B8 B7 H7 124.3 . . ?
B9 B7 H7 122.9 . . ?
B2 B7 H7 120.7 . . ?
B3 B7 H7 120.5 . . ?
Co1 B7 H7 113.5 . . ?
C2B B8 B7 106.1(11) . . ?
C2B B8 B4 57.9(8) . . ?
B7 B8 B4 109.1(11) . . ?
C2B B8 B3 104.1(10) . . ?
B7 B8 B3 62.2(9) . . ?
B4 B8 B3 58.9(9) . . ?
C2B B8 Co1 65.2(6) . . ?
B7 B8 Co1 66.6(7) . . ?
B4 B8 Co1 118.9(9) . . ?
B3 B8 Co1 121.6(11) . . ?
C2B B8 H8 125.9 . . ?
B7 B8 H8 121.1 . . ?
B4 B8 H8 120.5 . . ?
B3 B8 H8 119.9 . . ?
Co1 B8 H8 109.4 . . ?
C1B B9 B2 103.2(11) . . ?
C1B B9 B7 104.9(10) . . ?
B2 B9 B7 60.2(7) . . ?
C1B B9 B6 58.9(8) . . ?
B2 B9 B6 57.9(9) . . ?
B7 B9 B6 106.9(11) . . ?
C1B B9 Co1 64.1(6) . . ?
B2 B9 Co1 117.5(9) . . ?
B7 B9 Co1 65.2(6) . . ?
B6 B9 Co1 117.5(10) . . ?
C1B B9 H9A 125.4 . . ?
B2 B9 H9A 121.9 . . ?
B7 B9 H9A 122.8 . . ?
B6 B9 H9A 120.8 . . ?
Co1 B9 H9A 111.6 . . ?
C4B B10 B16 102.9(10) . . ?
C4B B10 B15 57.9(7) . . ?
B16 B10 B15 59.3(8) . . ?
C4B B10 B11 106.0(10) . . ?
B16 B10 B11 59.2(8) . . ?
B15 B10 B11 108.1(11) . . ?
C4B B10 Co1 64.9(6) . . ?
B16 B10 Co1 116.2(9) . . ?
B15 B10 Co1 117.4(9) . . ?
B11 B10 Co1 65.1(6) . . ?
C4B B10 H10 125.3 . . ?
B16 B10 H10 122.5 . . ?
B15 B10 H10 120.2 . . ?
B11 B10 H10 122.2 . . ?
Co1 B10 H10 111.9 . . ?
B16 B11 B17 59.2(8) . . ?
B16 B11 B12 104.7(10) . . ?
B17 B11 B12 58.3(8) . . ?
B16 B11 B10 59.2(8) . . ?
B17 B11 B10 105.7(10) . . ?
B12 B11 B10 104.5(10) . . ?
B16 B11 Co1 114.7(9) . . ?
B17 B11 Co1 113.9(9) . . ?
B12 B11 Co1 62.7(6) . . ?
B10 B11 Co1 63.4(6) . . ?
B16 B11 H11 121.4 . . ?
B17 B11 H11 121.7 . . ?
B12 B11 H11 124.9 . . ?
B10 B11 H11 123.7 . . ?
Co1 B11 H11 114.7 . . ?
C3B B12 B17 103.7(9) . . ?
C3B B12 B13 58.4(7) . . ?
B17 B12 B13 58.6(7) . . ?
C3B B12 B11 106.3(9) . . ?
B17 B12 B11 60.5(8) . . ?
B13 B12 B11 108.1(9) . . ?
C3B B12 Co1 64.8(6) . . ?
B17 B12 Co1 118.8(9) . . ?
B13 B12 Co1 118.1(8) . . ?
B11 B12 Co1 66.0(6) . . ?
C3B B12 H12E 125.2 . . ?
B17 B12 H12E 121.4 . . ?
B13 B12 H12E 120.6 . . ?
B11 B12 H12E 121.7 . . ?
Co1 B12 H12E 110.7 . . ?
C3B B13 B17 105.1(9) . . ?
C3B B13 B18 107.0(10) . . ?
B17 B13 B18 61.0(8) . . ?
C3B B13 B14 60.3(7) . . ?
B17 B13 B14 109.3(10) . . ?
B18 B13 B14 60.7(8) . . ?
C3B B13 B12 58.4(7) . . ?
B17 B13 B12 60.3(7) . . ?
B18 B13 B12 110.1(10) . . ?
B14 B13 B12 109.7(9) . . ?
C3B B13 H13 124.1 . . ?
B17 B13 H13 122.0 . . ?
B18 B13 H13 120.8 . . ?
B14 B13 H13 120.2 . . ?
B12 B13 H13 120.8 . . ?
C4B B14 C3B 56.0(6) . . ?
C4B B14 B15 58.0(7) . . ?
C3B B14 B15 103.4(9) . . ?
C4B B14 B13 103.0(9) . . ?
C3B B14 B13 57.9(7) . . ?
B15 B14 B13 107.9(10) . . ?
C4B B14 B18 105.3(10) . . ?
C3B B14 B18 104.3(9) . . ?
B15 B14 B18 61.8(9) . . ?
B13 B14 B18 59.6(8) . . ?
C4B B14 H14 125.3 . . ?
C3B B14 H14 125.7 . . ?
B15 B14 H14 121.9 . . ?
B13 B14 H14 123.0 . . ?
B18 B14 H14 122.1 . . ?
C4B B15 B14 60.4(7) . . ?
C4B B15 B16 103.7(10) . . ?
B14 B15 B16 107.1(11) . . ?
C4B B15 B10 58.1(7) . . ?
B14 B15 B10 109.3(10) . . ?
B16 B15 B10 60.2(8) . . ?
C4B B15 B18 105.6(10) . . ?
B14 B15 B18 59.8(8) . . ?
B16 B15 B18 59.3(9) . . ?
B10 B15 B18 108.6(11) . . ?
C4B B15 H15 124.5 . . ?
B14 B15 H15 120.8 . . ?
B16 B15 H15 123.5 . . ?
B10 B15 H15 121.0 . . ?
B18 B15 H15 122.2 . . ?
B15 B16 B10 60.5(8) . . ?
B15 B16 B18 61.6(9) . . ?
B10 B16 B18 110.7(10) . . ?
B15 B16 B17 108.4(10) . . ?
B10 B16 B17 108.7(10) . . ?
B18 B16 B17 59.9(8) . . ?
B15 B16 B11 111.0(10) . . ?
B10 B16 B11 61.6(8) . . ?
B18 B16 B11 111.3(11) . . ?
B17 B16 B11 60.8(8) . . ?
B15 B16 H80 120.7 . . ?
B10 B16 H80 120.6 . . ?
B18 B16 H80 119.8 . . ?
B17 B16 H80 122.2 . . ?
B11 B16 H80 119.3 . . ?
B13 B17 B12 61.1(7) . . ?
B13 B17 B18 60.4(8) . . ?
B12 B17 B18 110.3(10) . . ?
B13 B17 B16 107.2(10) . . ?
B12 B17 B16 107.7(10) . . ?
B18 B17 B16 60.1(8) . . ?
B13 B17 B11 110.7(10) . . ?
B12 B17 B11 61.2(8) . . ?
B18 B17 B11 110.9(11) . . ?
B16 B17 B11 60.0(8) . . ?
B13 B17 H17 121.1 . . ?
B12 B17 H17 120.7 . . ?
B18 B17 H17 120.1 . . ?
B16 B17 H17 123.0 . . ?
B11 B17 H17 119.7 . . ?
B13 B18 B14 59.7(8) . . ?
B13 B18 B17 58.6(8) . . ?
B14 B18 B17 106.7(10) . . ?
B13 B18 B16 105.7(10) . . ?
B14 B18 B16 105.9(10) . . ?
B17 B18 B16 60.0(9) . . ?
B13 B18 B15 105.3(10) . . ?
B14 B18 B15 58.4(8) . . ?
B17 B18 B15 106.6(10) . . ?
B16 B18 B15 59.2(8) . . ?
B13 B18 H18 123.3 . . ?
B14 B18 H18 122.8 . . ?
B17 B18 H18 122.3 . . ?
B16 B18 H18 122.8 . . ?
B15 B18 H18 123.2 . . ?
B24 B19 B20 70(2) . . ?
B24 B19 B23 63(2) . . ?
B20 B19 B23 117(2) . . ?
B24 B19 B21 113(2) . . ?
B20 B19 B21 52.8(17) . . ?
B23 B19 B21 112.2(19) . . ?
B24 B19 B22 114(2) . . ?
B20 B19 B22 108(2) . . ?
B23 B19 B22 60.2(17) . . ?
B21 B19 B22 63.7(19) . . ?
B24 B19 H19A 114.0 . . ?
B20 B19 H19A 119.2 . . ?
B23 B19 H19A 117.7 . . ?
B21 B19 H19A 122.1 . . ?
B22 B19 H19A 120.8 . . ?
B21 B20 B19 66(2) . . ?
B21 B20 C11B 68.1(17) . . ?
B19 B20 C11B 106(2) . . ?
B21 B20 C12B 105.3(17) . . ?
B19 B20 C12B 102(2) . . ?
C11B B20 C12B 44.0(13) . . ?
B21 B20 B24 110(2) . . ?
B19 B20 B24 53.1(17) . . ?
C11B B20 B24 96.6(17) . . ?
C12B B20 B24 62.1(16) . . ?
B21 B20 H20 115.0 . . ?
B19 B20 H20 123.5 . . ?
C11B B20 H20 127.7 . . ?
C12B B20 H20 128.2 . . ?
B24 B20 H20 125.5 . . ?
B20 B21 B19 61.2(19) . . ?
B20 B21 C11B 61.2(18) . . ?
B19 B21 C11B 99(2) . . ?
B20 B21 B27 104(2) . . ?
B19 B21 B27 96(2) . . ?
C11B B21 B27 51.7(14) . . ?
B20 B21 B22 111(2) . . ?
B19 B21 B22 58.5(15) . . ?
C11B B21 B22 98.0(16) . . ?
B27 B21 B22 54.9(15) . . ?
B20 B21 H21 118.3 . . ?
B19 B21 H21 127.0 . . ?
C11B B21 H21 128.8 . . ?
B27 B21 H21 129.8 . . ?
B22 B21 H21 123.5 . . ?
B27 B22 B26 54.6(15) . . ?
B27 B22 B23 99(2) . . ?
B26 B22 B23 61.4(16) . . ?
B27 B22 B19 101(3) . . ?
B26 B22 B19 107(3) . . ?
B23 B22 B19 57.0(17) . . ?
B27 B22 B21 61.9(17) . . ?
B26 B22 B21 110(2) . . ?
B23 B22 B21 105(3) . . ?
B19 B22 B21 57.8(19) . . ?
B27 B22 H22 128.1 . . ?
B26 B22 H22 120.9 . . ?
B23 B22 H22 125.3 . . ?
B19 B22 H22 125.0 . . ?
B21 B22 H22 120.5 . . ?
B25 B23 B19 108(2) . . ?
B25 B23 B24 63.8(17) . . ?
B19 B23 B24 56.8(17) . . ?
B25 B23 B26 63.4(16) . . ?
B19 B23 B26 109.6(19) . . ?
B24 B23 B26 114(2) . . ?
B25 B23 B22 111(2) . . ?
B19 B23 B22 62.8(17) . . ?
B24 B23 B22 111(2) . . ?
B26 B23 B22 59.0(14) . . ?
B25 B23 H23 119.2 . . ?
B19 B23 H23 122.8 . . ?
B24 B23 H23 119.2 . . ?
B26 B23 H23 119.1 . . ?
B22 B23 H23 120.4 . . ?
B19 B24 B23 59.9(18) . . ?
B19 B24 B25 104(2) . . ?
B23 B24 B25 55.1(15) . . ?
B19 B24 B20 56.6(19) . . ?
B23 B24 B20 104(2) . . ?
B25 B24 B20 107(2) . . ?
B19 B24 C12B 100(3) . . ?
B23 B24 C12B 101.3(19) . . ?
B25 B24 C12B 61.4(14) . . ?
B20 B24 C12B 56.5(15) . . ?
B19 B24 H24 125.5 . . ?
B23 B24 H24 125.4 . . ?
B25 B24 H24 122.6 . . ?
B20 B24 H24 123.7 . . ?
C12B B24 H24 125.8 . . ?
B23 B25 B24 61.2(15) . . ?
B23 B25 B26 62.3(15) . . ?
B24 B25 B26 112(2) . . ?
B23 B25 C12B 107.0(19) . . ?
B24 B25 C12B 63.2(16) . . ?
B26 B25 C12B 102(2) . . ?
B23 B25 Co2 120(2) . . ?
B24 B25 Co2 121(2) . . ?
B26 B25 Co2 63.5(12) . . ?
C12B B25 Co2 61.2(11) . . ?
B23 B25 H25 118.5 . . ?
B24 B25 H25 115.6 . . ?
B26 B25 H25 123.5 . . ?
C12B B25 H25 126.1 . . ?
Co2 B25 H25 112.3 . . ?
B27 B26 B23 103(2) . . ?
B27 B26 B22 62.3(16) . . ?
B23 B26 B22 59.6(15) . . ?
B27 B26 B25 100(2) . . ?
B23 B26 B25 54.3(15) . . ?
B22 B26 B25 104(2) . . ?
B27 B26 Co2 62.6(13) . . ?
B23 B26 Co2 114.3(19) . . ?
B22 B26 Co2 120.4(19) . . ?
B25 B26 Co2 65.4(12) . . ?
B27 B26 H26 126.1 . . ?
B23 B26 H26 124.1 . . ?
B22 B26 H26 118.2 . . ?
B25 B26 H26 127.5 . . ?
Co2 B26 H26 111.6 . . ?
B26 B27 C11B 117(3) . . ?
B26 B27 B22 63.1(16) . . ?
C11B B27 B22 115(3) . . ?
B26 B27 B21 118(2) . . ?
C11B B27 B21 64(2) . . ?
B22 B27 B21 63.2(17) . . ?
B26 B27 Co2 70.8(14) . . ?
C11B B27 Co2 66.8(15) . . ?
B22 B27 Co2 128(2) . . ?
B21 B27 Co2 128(3) . . ?
B26 B27 H27 115.5 . . ?
C11B B27 H27 118.9 . . ?
B22 B27 H27 115.5 . . ?
B21 B27 H27 114.0 . . ?
Co2 B27 H27 104.1 . . ?
B29 B28 C10B 112(2) . . ?
B29 B28 B34 69.3(13) . . ?
C10B B28 B34 99(2) . . ?
B29 B28 B33 104(2) . . ?
C10B B28 B33 53.3(14) . . ?
B34 B28 B33 49.3(13) . . ?
B29 B28 Co2 70.4(14) . . ?
C10B B28 Co2 66.4(10) . . ?
B34 B28 Co2 126.8(19) . . ?
B33 B28 Co2 112(2) . . ?
B29 B28 H28 115.9 . . ?
C10B B28 H28 126.1 . . ?
B34 B28 H28 120.2 . . ?
B33 B28 H28 131.0 . . ?
Co2 B28 H28 108.0 . . ?
B30 B29 B28 114(3) . . ?
B30 B29 B35 58.9(13) . . ?
B28 B29 B35 107.4(17) . . ?
B30 B29 B34 103.5(16) . . ?
B28 B29 B34 61.1(12) . . ?
B35 B29 B34 54.5(11) . . ?
B30 B29 Co2 70.9(17) . . ?
B28 B29 Co2 63.6(11) . . ?
B35 B29 Co2 119.5(18) . . ?
B34 B29 Co2 115.1(12) . . ?
B30 B29 H29A 119.8 . . ?
B28 B29 H29A 119.6 . . ?
B35 B29 H29A 122.5 . . ?
B34 B29 H29A 124.9 . . ?
Co2 B29 H29A 110.3 . . ?
B29 B30 B35 66.2(16) . . ?
B29 B30 B31 115(2) . . ?
B35 B30 B31 54.9(17) . . ?
B29 B30 C9B 105(3) . . ?
B35 B30 C9B 100(2) . . ?
B31 B30 C9B 64(2) . . ?
B29 B30 Co2 66.6(15) . . ?
B35 B30 Co2 122(2) . . ?
B31 B30 Co2 124(3) . . ?
C9B B30 Co2 62.2(14) . . ?
B29 B30 H30 118.1 . . ?
B35 B30 H30 121.9 . . ?
B31 B30 H30 115.7 . . ?
C9B B30 H30 128.7 . . ?
Co2 B30 H30 109.6 . . ?
B35 B31 B30 61.1(18) . . ?
B35 B31 B36 66.3(19) . . ?
B30 B31 B36 110(3) . . ?
B35 B31 C9B 101(2) . . ?
B30 B31 C9B 59.2(17) . . ?
B36 B31 C9B 91(2) . . ?
B35 B31 B32 105(2) . . ?
B30 B31 B32 103(2) . . ?
B36 B31 B32 51.3(17) . . ?
C9B B31 B32 50.1(13) . . ?
B35 B31 H31 120.3 . . ?
B30 B31 H31 120.1 . . ?
B36 B31 H31 125.6 . . ?
C9B B31 H31 132.6 . . ?
B32 B31 H31 128.1 . . ?
B33 B32 C9B 92(2) . . ?
B33 B32 B36 51(2) . . ?
C9B B32 B36 90(3) . . ?
B33 B32 C10B 56.9(13) . . ?
C9B B32 C10B 58.9(10) . . ?
B36 B32 C10B 98(2) . . ?
B33 B32 B31 88(3) . . ?
C9B B32 B31 50.3(16) . . ?
B36 B32 B31 50.7(18) . . ?
C10B B32 B31 97(2) . . ?
B33 B32 H32A 132.5 . . ?
C9B B32 H32A 130.9 . . ?
B36 B32 H32A 130.9 . . ?
C10B B32 H32A 124.2 . . ?
B31 B32 H32A 132.6 . . ?
B36 B33 B32 69(3) . . ?
B36 B33 B34 67(2) . . ?
B32 B33 B34 126(4) . . ?
B36 B33 C10B 119(4) . . ?
B32 B33 C10B 65.3(17) . . ?
B34 B33 C10B 113.7(15) . . ?
B36 B33 B28 114(3) . . ?
B32 B33 B28 114(2) . . ?
B34 B33 B28 61.5(14) . . ?
C10B B33 B28 57.2(10) . . ?
B36 B33 H33 113.4 . . ?
B32 B33 H33 110.7 . . ?
B34 B33 H33 113.6 . . ?
C10B B33 H33 119.4 . . ?
B28 B33 H33 123.6 . . ?
B33 B34 B35 104(3) . . ?
B33 B34 B36 54(2) . . ?
B35 B34 B36 64.5(17) . . ?
B33 B34 B28 69.2(15) . . ?
B35 B34 B28 98.4(16) . . ?
B36 B34 B28 110.3(19) . . ?
B33 B34 B29 103.9(16) . . ?
B35 B34 B29 55.7(11) . . ?
B36 B34 B29 106.5(17) . . ?
B28 B34 B29 49.6(14) . . ?
B33 B34 H34 121.6 . . ?
B35 B34 H34 125.4 . . ?
B36 B34 H34 120.1 . . ?
B28 B34 H34 123.1 . . ?
B29 B34 H34 127.6 . . ?
B31 B35 B30 64.0(17) . . ?
B31 B35 B29 112(2) . . ?
B30 B35 B29 54.8(16) . . ?
B31 B35 B34 116(3) . . ?
B30 B35 B34 113(2) . . ?
B29 B35 B34 69.9(15) . . ?
B31 B35 B36 64(2) . . ?
B30 B35 B36 110(3) . . ?
B29 B35 B36 112(2) . . ?
B34 B35 B36 57.9(14) . . ?
B31 B35 H35 116.2 . . ?
B30 B35 H35 122.2 . . ?
B29 B35 H35 118.6 . . ?
B34 B35 H35 115.7 . . ?
B36 B35 H35 121.1 . . ?
B33 B36 B34 59(2) . . ?
B33 B36 B32 60(2) . . ?
B34 B36 B32 112(2) . . ?
B33 B36 B31 114(2) . . ?
B34 B36 B31 102(2) . . ?
B32 B36 B31 78(2) . . ?
B33 B36 B35 102(2) . . ?
B34 B36 B35 57.6(16) . . ?
B32 B36 B35 113(2) . . ?
B31 B36 B35 49.4(17) . . ?
B33 B36 H36A 122.9 . . ?
B34 B36 H36A 124.7 . . ?
B32 B36 H36A 111.3 . . ?
B31 B36 H36A 118.8 . . ?
B35 B36 H36A 127.9 . . ?
B39 B37 B40 59.4(9) . . ?
B39 B37 B38 58.9(9) . . ?
B40 B37 B38 106.9(11) . . ?
B39 B37 B42 104.9(10) . . ?
B40 B37 B42 106.8(11) . . ?
B38 B37 B42 58.5(9) . . ?
B39 B37 B41 106.6(11) . . ?
B40 B37 B41 60.0(9) . . ?
B38 B37 B41 106.9(11) . . ?
B42 B37 B41 59.9(8) . . ?
B39 B37 H37 123.4 . . ?
B40 B37 H37 122.0 . . ?
B38 B37 H37 122.7 . . ?
B42 B37 H37 123.2 . . ?
B41 B37 H37 121.9 . . ?
C7B B38 B39 58.8(8) . . ?
C7B B38 C8B 57.3(8) . . ?
B39 B38 C8B 104.1(11) . . ?
C7B B38 B42 103.6(12) . . ?
B39 B38 B42 106.9(12) . . ?
C8B B38 B42 57.2(8) . . ?
C7B B38 B37 104.6(12) . . ?
B39 B38 B37 58.8(9) . . ?
C8B B38 B37 104.7(12) . . ?
B42 B38 B37 61.2(9) . . ?
C7B B38 H38 124.6 . . ?
B39 B38 H38 122.9 . . ?
C8B B38 H38 125.0 . . ?
B42 B38 H38 122.8 . . ?
B37 B38 H38 122.7 . . ?
C7B B39 B37 108.2(11) . . ?
C7B B39 B38 60.0(8) . . ?
B37 B39 B38 62.3(9) . . ?
C7B B39 B40 105.9(10) . . ?
B37 B39 B40 62.1(9) . . ?
B38 B39 B40 111.7(12) . . ?
C7B B39 B45 57.4(7) . . ?
B37 B39 B45 109.7(11) . . ?
B38 B39 B45 108.4(10) . . ?
B40 B39 B45 59.9(8) . . ?
C7B B39 H39A 124.0 . . ?
B37 B39 H39A 119.6 . . ?
B38 B39 H39A 119.5 . . ?
B40 B39 H39A 120.7 . . ?
B45 B39 H39A 122.4 . . ?
B39 B40 B45 62.0(8) . . ?
B39 B40 B37 58.5(9) . . ?
B45 B40 B37 108.5(11) . . ?
B39 B40 B41 107.3(11) . . ?
B45 B40 B41 105.5(10) . . ?
B37 B40 B41 61.8(9) . . ?
B39 B40 B44 109.7(10) . . ?
B45 B40 B44 59.3(8) . . ?
B37 B40 B44 110.0(11) . . ?
B41 B40 B44 58.9(8) . . ?
B39 B40 H40 121.2 . . ?
B45 B40 H40 122.2 . . ?
B37 B40 H40 120.7 . . ?
B41 B40 H40 122.9 . . ?
B44 B40 H40 120.9 . . ?
B43 B41 B44 61.7(7) . . ?
B43 B41 B40 108.0(10) . . ?
B44 B41 B40 60.5(8) . . ?
B43 B41 B42 59.8(8) . . ?
B44 B41 B42 108.5(10) . . ?
B40 B41 B42 104.4(11) . . ?
B43 B41 B37 107.8(11) . . ?
B44 B41 B37 108.5(11) . . ?
B40 B41 B37 58.2(9) . . ?
B42 B41 B37 58.6(8) . . ?
B43 B41 H41 120.9 . . ?
B44 B41 H41 120.1 . . ?
B40 B41 H41 123.4 . . ?
B42 B41 H41 123.3 . . ?
B37 B41 H41 122.5 . . ?
C8B B42 B38 60.7(8) . . ?
C8B B42 B37 106.7(11) . . ?
B38 B42 B37 60.4(9) . . ?
C8B B42 B43 59.2(8) . . ?
B38 B42 B43 110.5(11) . . ?
B37 B42 B43 109.2(11) . . ?
C8B B42 B41 104.7(11) . . ?
B38 B42 B41 109.7(11) . . ?
B37 B42 B41 61.5(9) . . ?
B43 B42 B41 58.8(8) . . ?
C8B B42 H42 123.8 . . ?
B38 B42 H42 119.7 . . ?
B37 B42 H42 121.1 . . ?
B43 B42 H42 121.0 . . ?
B41 B42 H42 122.4 . . ?
C8B B43 B41 104.7(10) . . ?
C8B B43 B42 56.6(8) . . ?
B41 B43 B42 61.4(8) . . ?
C8B B43 B44 105.3(9) . . ?
B41 B43 B44 59.5(7) . . ?
B42 B43 B44 108.0(10) . . ?
C8B B43 Co3 64.7(6) . . ?
B41 B43 Co3 117.1(8) . . ?
B42 B43 Co3 116.0(9) . . ?
B44 B43 Co3 64.6(6) . . ?
C8B B43 H43A 125.4 . . ?
B41 B43 H43A 120.5 . . ?
B42 B43 H43A 120.6 . . ?
B44 B43 H43A 122.8 . . ?
Co3 B43 H43A 112.5 . . ?
B45 B44 B41 106.8(11) . . ?
B45 B44 B40 59.2(8) . . ?
B41 B44 B40 60.6(8) . . ?
B45 B44 B43 104.2(10) . . ?
B41 B44 B43 58.8(7) . . ?
B40 B44 B43 105.8(10) . . ?
B45 B44 Co3 62.3(6) . . ?
B41 B44 Co3 115.7(9) . . ?
B40 B44 Co3 114.7(10) . . ?
B43 B44 Co3 63.6(6) . . ?
B45 B44 H44 124.4 . . ?
B41 B44 H44 120.2 . . ?
B40 B44 H44 120.9 . . ?
B43 B44 H44 124.3 . . ?
Co3 B44 H44 114.4 . . ?
C7B B45 B40 104.4(10) . . ?
C7B B45 B44 108.9(10) . . ?
B40 B45 B44 61.6(8) . . ?
C7B B45 B39 57.5(8) . . ?
B40 B45 B39 58.0(8) . . ?
B44 B45 B39 108.4(10) . . ?
C7B B45 Co3 66.8(6) . . ?
B40 B45 Co3 120.7(9) . . ?
B44 B45 Co3 66.8(6) . . ?
B39 B45 Co3 118.7(9) . . ?
C7B B45 H45 124.0 . . ?
B40 B45 H45 120.8 . . ?
B44 B45 H45 120.4 . . ?
B39 B45 H45 121.5 . . ?
Co3 B45 H45 109.2 . . ?
C5B B46 B52 102.7(10) . . ?
C5B B46 B51 55.8(8) . . ?
B52 B46 B51 59.5(9) . . ?
C5B B46 B47 104.8(10) . . ?
B52 B46 B47 61.3(8) . . ?
B51 B46 B47 107.9(10) . . ?
C5B B46 Co3 64.5(6) . . ?
B52 B46 Co3 118.8(9) . . ?
B51 B46 Co3 115.7(9) . . ?
B47 B46 Co3 65.4(6) . . ?
C5B B46 H46A 126.8 . . ?
B52 B46 H46A 120.6 . . ?
B51 B46 H46A 121.7 . . ?
B47 B46 H46A 121.8 . . ?
Co3 B46 H46A 111.6 . . ?
B53 B47 B46 105.8(10) . . ?
B53 B47 B48 61.1(8) . . ?
B46 B47 B48 106.5(10) . . ?
B53 B47 B52 59.3(9) . . ?
B46 B47 B52 58.0(8) . . ?
B48 B47 B52 107.4(10) . . ?
B53 B47 Co3 116.6(9) . . ?
B46 B47 Co3 64.0(7) . . ?
B48 B47 Co3 63.4(6) . . ?
B52 B47 Co3 114.9(9) . . ?
B53 B47 H47 120.3 . . ?
B46 B47 H47 124.0 . . ?
B48 B47 H47 122.3 . . ?
B52 B47 H47 121.6 . . ?
Co3 B47 H47 113.7 . . ?
C6B B48 B47 106.3(10) . . ?
C6B B48 B49 58.7(7) . . ?
B47 B48 B49 107.3(10) . . ?
C6B B48 B53 103.6(9) . . ?
B47 B48 B53 58.4(8) . . ?
B49 B48 B53 59.1(8) . . ?
C6B B48 Co3 64.9(6) . . ?
B47 B48 Co3 65.8(7) . . ?
B49 B48 Co3 118.0(9) . . ?
B53 B48 Co3 116.4(9) . . ?
C6B B48 H48 124.6 . . ?
B47 B48 H48 122.6 . . ?
B49 B48 H48 120.2 . . ?
B53 B48 H48 122.6 . . ?
Co3 B48 H48 111.5 . . ?
C6B B49 B54 103.4(11) . . ?
C6B B49 B53 104.3(10) . . ?
B54 B49 B53 59.7(9) . . ?
C6B B49 B48 58.2(7) . . ?
B54 B49 B48 107.6(11) . . ?
B53 B49 B48 60.5(8) . . ?
C6B B49 B50 59.6(7) . . ?
B54 B49 B50 57.1(9) . . ?
B53 B49 B50 105.4(11) . . ?
B48 B49 B50 107.4(10) . . ?
C6B B49 H49 124.7 . . ?
B54 B49 H49 123.6 . . ?
B53 B49 H49 122.9 . . ?
B48 B49 H49 121.3 . . ?
B50 B49 H49 123.0 . . ?
C5B B50 B51 58.4(8) . . ?
C5B B50 B54 104.5(11) . . ?
B51 B50 B54 60.9(10) . . ?
C5B B50 C6B 57.0(7) . . ?
B51 B50 C6B 104.9(10) . . ?
B54 B50 C6B 104.3(10) . . ?
C5B B50 B49 103.6(9) . . ?
B51 B50 B49 108.5(11) . . ?
B54 B50 B49 60.0(9) . . ?
C6B B50 B49 57.8(7) . . ?
C5B B50 H50 125.1 . . ?
B51 B50 H50 121.5 . . ?
B54 B50 H50 122.8 . . ?
C6B B50 H50 124.9 . . ?
B49 B50 H50 122.6 . . ?
C5B B51 B50 60.7(8) . . ?
C5B B51 B54 105.8(11) . . ?
B50 B51 B54 60.5(9) . . ?
C5B B51 B52 106.0(10) . . ?
B50 B51 B52 110.7(11) . . ?
B54 B51 B52 60.8(9) . . ?
C5B B51 B46 60.2(8) . . ?
B50 B51 B46 111.8(11) . . ?
B54 B51 B46 108.6(11) . . ?
B52 B51 B46 59.4(8) . . ?
C5B B51 H51 123.5 . . ?
B50 B51 H51 118.9 . . ?
B54 B51 H51 122.3 . . ?
B52 B51 H51 121.7 . . ?
B46 B51 H51 120.4 . . ?
B46 B52 B51 61.1(8) . . ?
B46 B52 B54 108.3(11) . . ?
B51 B52 B54 58.8(9) . . ?
B46 B52 B53 107.9(10) . . ?
B51 B52 B53 107.0(11) . . ?
B54 B52 B53 60.2(8) . . ?
B46 B52 B47 60.8(8) . . ?
B51 B52 B47 108.7(11) . . ?
B54 B52 B47 107.9(10) . . ?
B53 B52 B47 59.1(8) . . ?
B46 B52 H52 120.9 . . ?
B51 B52 H52 121.9 . . ?
B54 B52 H52 122.0 . . ?
B53 B52 H52 122.4 . . ?
B47 B52 H52 121.5 . . ?
B52 B53 B47 61.6(8) . . ?
B52 B53 B54 59.5(9) . . ?
B47 B53 B54 109.3(11) . . ?
B52 B53 B49 108.3(11) . . ?
B47 B53 B49 110.0(11) . . ?
B54 B53 B49 59.6(9) . . ?
B52 B53 B48 108.6(11) . . ?
B47 B53 B48 60.4(8) . . ?
B54 B53 B48 107.4(11) . . ?
B49 B53 B48 60.3(8) . . ?
B52 B53 H53 121.3 . . ?
B47 B53 H53 119.9 . . ?
B54 B53 H53 122.2 . . ?
B49 B53 H53 121.2 . . ?
B48 B53 H53 121.8 . . ?
B50 B54 B51 58.6(9) . . ?
B50 B54 B52 109.0(12) . . ?
B51 B54 B52 60.5(9) . . ?
B50 B54 B49 62.9(9) . . ?
B51 B54 B49 109.0(11) . . ?
B52 B54 B49 109.7(11) . . ?
B50 B54 B53 110.8(11) . . ?
B51 B54 B53 108.3(11) . . ?
B52 B54 B53 60.2(9) . . ?
B49 B54 B53 60.7(9) . . ?
B50 B54 H54 120.3 . . ?
B51 B54 H54 122.3 . . ?
B52 B54 H54 121.1 . . ?
B49 B54 H54 120.0 . . ?
B53 B54 H54 120.9 . . ?
B59 B55 B58 67.9(14) . . ?
B59 B55 B60 66.0(13) . . ?
B58 B55 B60 117.4(16) . . ?
B59 B55 B56 115.9(16) . . ?
B58 B55 B56 113.3(13) . . ?
B60 B55 B56 57.9(13) . . ?
B59 B55 B57 112.7(17) . . ?
B58 B55 B57 60.5(13) . . ?
B60 B55 B57 103.2(15) . . ?
B56 B55 B57 58.2(13) . . ?
B59 B55 H55 113.4 . . ?
B58 B55 H55 114.8 . . ?
B60 B55 H55 121.1 . . ?
B56 B55 H55 120.4 . . ?
B57 B55 H55 125.5 . . ?
B61 B56 B60 101.6(19) . . ?
B61 B56 B62 59.6(14) . . ?
B60 B56 B62 50.1(14) . . ?
B61 B56 B57 57.6(13) . . ?
B60 B56 B57 108(2) . . ?
B62 B56 B57 102.7(19) . . ?
B61 B56 B55 105.1(15) . . ?
B60 B56 B55 59.5(11) . . ?
B62 B56 B55 97.3(19) . . ?
B57 B56 B55 62.7(14) . . ?
B61 B56 H56 123.8 . . ?
B60 B56 H56 125.3 . . ?
B62 B56 H56 129.3 . . ?
B57 B56 H56 121.1 . . ?
B55 B56 H56 123.7 . . ?
B61 B57 C65B 67.1(13) . . ?
B61 B57 B56 58.8(16) . . ?
C65B B57 B56 112(2) . . ?
B61 B57 B58 115(2) . . ?
C65B B57 B58 60.7(17) . . ?
B56 B57 B58 110(2) . . ?
B61 B57 B55 103(2) . . ?
C65B B57 B55 101(2) . . ?
B56 B57 B55 59.0(13) . . ?
B58 B57 B55 56.1(15) . . ?
B61 B57 H57A 118.6 . . ?
C65B B57 H57A 120.3 . . ?
B56 B57 H57A 120.3 . . ?
B58 B57 H57A 119.2 . . ?
B55 B57 H57A 129.4 . . ?
C64B B58 B55 84.8(18) . . ?
C64B B58 C65B 55.5(12) . . ?
B55 B58 C65B 103.8(16) . . ?
C64B B58 B57 91.7(18) . . ?
B55 B58 B57 63.4(13) . . ?
C65B B58 B57 57.3(11) . . ?
C64B B58 B59 47.9(14) . . ?
B55 B58 B59 55.1(12) . . ?
C65B B58 B59 100.5(19) . . ?
B57 B58 B59 105.3(19) . . ?
C64B B58 H58 138.7 . . ?
B55 B58 H58 127.8 . . ?
C65B B58 H58 123.4 . . ?
B57 B58 H58 123.6 . . ?
B59 B58 H58 126.0 . . ?
C64B B59 B55 93(2) . . ?
C64B B59 B63 55.1(14) . . ?
B55 B59 B63 105.5(18) . . ?
C64B B59 B60 90.2(19) . . ?
B55 B59 B60 58.4(12) . . ?
B63 B59 B60 57.1(12) . . ?
C64B B59 B58 58.2(15) . . ?
B55 B59 B58 57.0(13) . . ?
B63 B59 B58 109(2) . . ?
B60 B59 B58 103.4(19) . . ?
C64B B59 H59 133.8 . . ?
B55 B59 H59 126.3 . . ?
B63 B59 H59 121.2 . . ?
B60 B59 H59 128.5 . . ?
B58 B59 H59 120.9 . . ?
B62 B60 B56 65.4(18) . . ?
B62 B60 B55 111(2) . . ?
B56 B60 B55 62.6(13) . . ?
B62 B60 B63 63.3(15) . . ?
B56 B60 B63 117(2) . . ?
B55 B60 B63 106.2(17) . . ?
B62 B60 B59 112(2) . . ?
B56 B60 B59 111.1(18) . . ?
B55 B60 B59 55.7(12) . . ?
B63 B60 B59 60.6(14) . . ?
B62 B60 H60A 117.4 . . ?
B56 B60 H60A 115.5 . . ?
B55 B60 H60A 123.9 . . ?
B63 B60 H60A 119.2 . . ?
B59 B60 H60A 122.4 . . ?
B56 B61 B57 63.7(14) . . ?
B56 B61 B62 61.0(17) . . ?
B57 B61 B62 108(2) . . ?
B56 B61 C65B 108.4(14) . . ?
B57 B61 C65B 57.7(15) . . ?
B62 B61 C65B 103.0(16) . . ?
B56 B61 Co4 121.0(16) . . ?
B57 B61 Co4 115.5(19) . . ?
B62 B61 Co4 65.3(11) . . ?
C65B B61 Co4 61.9(9) . . ?
B56 B61 H61 116.4 . . ?
B57 B61 H61 120.0 . . ?
B62 B61 H61 123.4 . . ?
C65B B61 H61 126.4 . . ?
Co4 B61 H61 112.4 . . ?
B60 B62 B61 113(3) . . ?
B60 B62 B56 64(2) . . ?
B61 B62 B56 59.4(13) . . ?
B60 B62 B63 67.3(18) . . ?
B61 B62 B63 114(2) . . ?
B56 B62 B63 119(3) . . ?
B60 B62 Co4 124(2) . . ?
B61 B62 Co4 64.7(11) . . ?
B56 B62 Co4 119.0(18) . . ?
B63 B62 Co4 64.5(11) . . ?
B60 B62 H62 113.5 . . ?
B61 B62 H62 121.6 . . ?
B56 B62 H62 116.5 . . ?
B63 B62 H62 115.1 . . ?
Co4 B62 H62 112.1 . . ?
C64B B63 B62 95(2) . . ?
C64B B63 B60 91(2) . . ?
B62 B63 B60 49.4(14) . . ?
C64B B63 B59 50.5(14) . . ?
B62 B63 B59 102(2) . . ?
B60 B63 B59 62.3(13) . . ?
C64B B63 Co4 68.0(13) . . ?
B62 B63 Co4 65.1(12) . . ?
B60 B63 Co4 108.8(17) . . ?
B59 B63 Co4 116.2(17) . . ?
C64B B63 H63A 132.5 . . ?
B62 B63 H63A 129.2 . . ?
B60 B63 H63A 129.1 . . ?
B59 B63 H63A 121.0 . . ?
Co4 B63 H63A 111.5 . . ?
C67B B68 B73 58.7(10) . . ?
C67B B68 B74 107.4(13) . . ?
B73 B68 B74 60.2(11) . . ?
C67B B68 B69 106.9(13) . . ?
B73 B68 B69 107.4(15) . . ?
B74 B68 B69 60.4(11) . . ?
C67B B68 Co4 65.5(9) . . ?
B73 B68 Co4 120.8(12) . . ?
B74 B68 Co4 126.2(12) . . ?
B69 B68 Co4 70.9(9) . . ?
C67B B68 H68 124.9 . . ?
B73 B68 H68 120.9 . . ?
B74 B68 H68 118.0 . . ?
B69 B68 H68 121.7 . . ?
Co4 B68 H68 105.8 . . ?
B74 B69 B75 57.1(11) . . ?
B74 B69 B68 56.6(10) . . ?
B75 B69 B68 98.3(13) . . ?
B74 B69 B70 108.5(14) . . ?
B75 B69 B70 63.5(12) . . ?
B68 B69 B70 100.1(14) . . ?
B74 B69 Co4 113.2(13) . . ?
B75 B69 Co4 116.0(11) . . ?
B68 B69 Co4 60.4(10) . . ?
B70 B69 Co4 63.0(12) . . ?
B74 B69 H69 121.4 . . ?
B75 B69 H69 122.0 . . ?
B68 B69 H69 130.5 . . ?
B70 B69 H69 122.1 . . ?
Co4 B69 H69 114.8 . . ?
C66B B70 B71 55.8(9) . . ?
C66B B70 B69 104.5(14) . . ?
B71 B70 B69 102.3(14) . . ?
C66B B70 B75 96.3(11) . . ?
B71 B70 B75 54.3(10) . . ?
B69 B70 B75 56.3(11) . . ?
C66B B70 Co4 65.6(12) . . ?
B71 B70 Co4 115.8(14) . . ?
B69 B70 Co4 67.9(10) . . ?
B75 B70 Co4 114.3(10) . . ?
C66B B70 H70A 127.2 . . ?
B71 B70 H70A 124.1 . . ?
B69 B70 H70A 123.3 . . ?
B75 B70 H70A 127.3 . . ?
Co4 B70 H70A 110.7 . . ?
B72 B71 C66B 63.5(12) . . ?
B72 B71 B75 108.8(17) . . ?
C66B B71 B75 108.7(16) . . ?
B72 B71 B76 63.2(12) . . ?
C66B B71 B76 111.7(16) . . ?
B75 B71 B76 56.1(11) . . ?
B72 B71 B70 116.4(19) . . ?
C66B B71 B70 59.8(13) . . ?
B75 B71 B70 67.0(13) . . ?
B76 B71 B70 115.4(15) . . ?
B72 B71 H71 117.7 . . ?
C66B B71 H71 121.1 . . ?
B75 B71 H71 122.5 . . ?
B76 B71 H71 119.8 . . ?
B70 B71 H71 114.8 . . ?
B71 B72 B73 104(2) . . ?
B71 B72 C66B 58.9(12) . . ?
B73 B72 C66B 97.5(18) . . ?
B71 B72 C67B 97.4(17) . . ?
B73 B72 C67B 56.8(12) . . ?
C66B B72 C67B 49.7(10) . . ?
B71 B72 B76 62.7(13) . . ?
B73 B72 B76 60.1(13) . . ?
C66B B72 B76 107.9(18) . . ?
C67B B72 B76 104.7(19) . . ?
B71 B72 H72 124.1 . . ?
B73 B72 H72 125.8 . . ?
C66B B72 H72 127.0 . . ?
C67B B72 H72 129.2 . . ?
B76 B72 H72 119.1 . . ?
C67B B73 B72 63.7(11) . . ?
C67B B73 B68 59.2(10) . . ?
B72 B73 B68 114.8(17) . . ?
C67B B73 B74 107.8(17) . . ?
B72 B73 B74 115.5(19) . . ?
B68 B73 B74 60.3(12) . . ?
C67B B73 B76 112.0(17) . . ?
B72 B73 B76 62.7(12) . . ?
B68 B73 B76 114.2(18) . . ?
B74 B73 B76 64.4(13) . . ?
C67B B73 H73A 121.9 . . ?
B72 B73 H73A 115.9 . . ?
B68 B73 H73A 119.3 . . ?
B74 B73 H73A 119.7 . . ?
B76 B73 H73A 117.4 . . ?
B68 B74 B75 106.3(15) . . ?
B68 B74 B73 59.5(10) . . ?
B75 B74 B73 98.8(15) . . ?
B68 B74 B69 63.0(12) . . ?
B75 B74 B69 61.8(11) . . ?
B73 B74 B69 108.8(16) . . ?
B68 B74 B76 108.9(14) . . ?
B75 B74 B76 54.9(11) . . ?
B73 B74 B76 58.6(11) . . ?
B69 B74 B76 109.8(15) . . ?
B68 B74 H74 120.4 . . ?
B75 B74 H74 126.9 . . ?
B73 B74 H74 125.3 . . ?
B69 B74 H74 118.1 . . ?
B76 B74 H74 122.2 . . ?
B76 B75 B71 64.3(11) . . ?
B76 B75 B74 66.6(12) . . ?
B71 B75 B74 111.6(15) . . ?
B76 B75 B69 119.2(16) . . ?
B71 B75 B69 109.3(15) . . ?
B74 B75 B69 61.1(11) . . ?
B76 B75 B70 115.3(14) . . ?
B71 B75 B70 58.7(10) . . ?
B74 B75 B70 109.0(14) . . ?
B69 B75 B70 60.2(10) . . ?
B76 B75 H75 112.4 . . ?
B71 B75 H75 121.4 . . ?
B74 B75 H75 119.6 . . ?
B69 B75 H75 118.9 . . ?
B70 B75 H75 121.7 . . ?
B75 B76 B73 100.3(16) . . ?
B75 B76 B71 59.6(11) . . ?
B73 B76 B71 95.5(15) . . ?
B75 B76 B72 104.2(16) . . ?
B73 B76 B72 57.2(11) . . ?
B71 B76 B72 54.1(11) . . ?
B75 B76 B74 58.5(11) . . ?
B73 B76 B74 57.0(11) . . ?
B71 B76 B74 102.5(15) . . ?
B72 B76 B74 104.9(16) . . ?
B75 B76 H76 123.6 . . ?
B73 B76 H76 128.7 . . ?
B71 B76 H76 127.8 . . ?
B72 B76 H76 124.1 . . ?
B74 B76 H76 123.3 . . ?
B79 B77 B78 63(3) . . ?
B79 B77 B82 103(4) . . ?
B78 B77 B82 62(3) . . ?
B79 B77 B80 57(2) . . ?
B78 B77 B80 105(4) . . ?
B82 B77 B80 93(3) . . ?
B79 B77 B81 101(3) . . ?
B78 B77 B81 105(3) . . ?
B82 B77 B81 52(2) . . ?
B80 B77 B81 54(2) . . ?
B79 B77 H77D 123.1 . . ?
B78 B77 H77D 119.3 . . ?
B82 B77 H77D 128.6 . . ?
B80 B77 H77D 128.6 . . ?
B81 B77 H77D 127.6 . . ?
B77 B78 B79 58(3) . . ?
B77 B78 B82 61(3) . . ?
B79 B78 B82 99(4) . . ?
B77 B78 B86 108(3) . . ?
B79 B78 B86 62(2) . . ?
B82 B78 B86 96(3) . . ?
B77 B78 B87 112(4) . . ?
B79 B78 B87 107(3) . . ?
B82 B78 B87 58(3) . . ?
B86 B78 B87 55(2) . . ?
B77 B78 H78D 118.8 . . ?
B79 B78 H78D 124.1 . . ?
B82 B78 H78D 128.9 . . ?
B86 B78 H78D 125.8 . . ?
B87 B78 H78D 121.1 . . ?
B77 B79 B80 67(3) . . ?
B77 B79 B78 60(3) . . ?
B80 B79 B78 110(4) . . ?
B77 B79 C85B 112(3) . . ?
B80 B79 C85B 59(2) . . ?
B78 B79 C85B 105(3) . . ?
B77 B79 B86 110(3) . . ?
B80 B79 B86 103(3) . . ?
B78 B79 B86 62(2) . . ?
C85B B79 B86 54(2) . . ?
B77 B79 H79D 116.8 . . ?
B80 B79 H79D 120.9 . . ?
B78 B79 H79D 121.3 . . ?
C85B B79 H79D 124.1 . . ?
B86 B79 H79D 125.1 . . ?
C84B B80 B79 107(4) . . ?
C84B B80 C85B 55(2) . . ?
B79 B80 C85B 64(2) . . ?
C84B B80 B81 60(3) . . ?
B79 B80 B81 111(4) . . ?
C85B B80 B81 106(4) . . ?
C84B B80 B77 111(4) . . ?
B79 B80 B77 56(2) . . ?
C85B B80 B77 108(3) . . ?
B81 B80 B77 67(3) . . ?
C84B B80 H80D 123.2 . . ?
B79 B80 H80D 121.4 . . ?
C85B B80 H80D 123.8 . . ?
B81 B80 H80D 119.1 . . ?
B77 B80 H80D 119.7 . . ?
B82 B81 C84B 100(4) . . ?
B82 B81 B80 102(4) . . ?
C84B B81 B80 58(2) . . ?
B82 B81 B83 59(3) . . ?
C84B B81 B83 60(3) . . ?
B80 B81 B83 110(3) . . ?
B82 B81 B77 58(3) . . ?
C84B B81 B77 104(3) . . ?
B80 B81 B77 59(3) . . ?
B83 B81 B77 109(3) . . ?
B82 B81 H81 127.1 . . ?
C84B B81 H81 125.9 . . ?
B80 B81 H81 122.7 . . ?
B83 B81 H81 119.2 . . ?
B77 B81 H81 122.5 . . ?
B81 B82 B83 63(3) . . ?
B81 B82 B77 71(3) . . ?
B83 B82 B77 123(4) . . ?
B81 B82 B87 117(4) . . ?
B83 B82 B87 65(3) . . ?
B77 B82 B87 115(4) . . ?
B81 B82 B78 117(4) . . ?
B83 B82 B78 120(4) . . ?
B77 B82 B78 57(2) . . ?
B87 B82 B78 65(3) . . ?
B81 B82 H82 114.3 . . ?
B83 B82 H82 113.0 . . ?
B77 B82 H82 114.9 . . ?
B87 B82 H82 116.9 . . ?
B78 B82 H82 118.3 . . ?
B82 B83 C84B 99(4) . . ?
B82 B83 B81 58(3) . . ?
C84B B83 B81 59(3) . . ?
B82 B83 B87 61(3) . . ?
C84B B83 B87 101(4) . . ?
B81 B83 B87 110(4) . . ?
B82 B83 Co6 111(3) . . ?
C84B B83 Co6 62(2) . . ?
B81 B83 Co6 116(3) . . ?
B87 B83 Co6 60(2) . . ?
B82 B83 H83A 124.7 . . ?
C84B B83 H83A 128.2 . . ?
B81 B83 H83A 118.2 . . ?
B87 B83 H83A 123.3 . . ?
Co6 B83 H83A 116.2 . . ?
C85B B86 B87 110(3) . . ?
C85B B86 B79 62(2) . . ?
B87 B86 B79 110(3) . . ?
C85B B86 B78 108(3) . . ?
B87 B86 B78 65(2) . . ?
B79 B86 B78 56(2) . . ?
C85B B86 Co6 67.6(18) . . ?
B87 B86 Co6 67(2) . . ?
B79 B86 Co6 124(3) . . ?
B78 B86 Co6 125(3) . . ?
C85B B86 H86A 122.1 . . ?
B87 B86 H86A 119.6 . . ?
B79 B86 H86A 119.6 . . ?
B78 B86 H86A 118.8 . . ?
Co6 B86 H86A 106.3 . . ?
B86 B87 B82 99(4) . . ?
B86 B87 B83 104(4) . . ?
B82 B87 B83 54(2) . . ?
B86 B87 B78 60(3) . . ?
B82 B87 B78 57(2) . . ?
B83 B87 B78 104(3) . . ?
B86 B87 Co6 61(2) . . ?
B82 B87 Co6 112(3) . . ?
B83 B87 Co6 69(2) . . ?
B78 B87 Co6 116(3) . . ?
B86 B87 H87 126.8 . . ?
B82 B87 H87 126.7 . . ?
B83 B87 H87 123.7 . . ?
B78 B87 H87 121.1 . . ?
Co6 B87 H87 113.0 . . ?
B94 B88 B93 73(3) . . ?
B94 B88 B92 103(3) . . ?
B93 B88 B92 59(2) . . ?
B94 B88 B89 53(2) . . ?
B93 B88 B89 109(3) . . ?
B92 B88 B89 90(3) . . ?
B94 B88 Co6 103(3) . . ?
B93 B88 Co6 113(3) . . ?
B92 B88 Co6 56.7(18) . . ?
B89 B88 Co6 53.8(16) . . ?
B94 B88 H88 121.3 . . ?
B93 B88 H88 113.3 . . ?
B92 B88 H88 131.2 . . ?
B89 B88 H88 132.2 . . ?
Co6 B88 H88 123.1 . . ?
B94 B89 C96B 113(3) . . ?
B94 B89 B95 57(2) . . ?
C96B B89 B95 66(2) . . ?
B94 B89 B88 55(2) . . ?
C96B B89 B88 117(3) . . ?
B95 B89 B88 105(3) . . ?
B94 B89 Co6 126(3) . . ?
C96B B89 Co6 66(2) . . ?
B95 B89 Co6 126(3) . . ?
B88 B89 Co6 77(2) . . ?
B94 B89 H89 121.2 . . ?
C96B B89 H89 116.3 . . ?
B95 B89 H89 120.4 . . ?
B88 B89 H89 120.4 . . ?
Co6 B89 H89 102.6 . . ?
C91B B90 C96B 76(3) . . ?
C91B B90 B97 68(3) . . ?
C96B B90 B97 133(4) . . ?
C91B B90 B95 137(4) . . ?
C96B B90 B95 72(3) . . ?
B97 B90 B95 118(3) . . ?
C91B B90 B98 121(4) . . ?
C96B B90 B98 124(3) . . ?
B97 B90 B98 60(2) . . ?
B95 B90 B98 61(2) . . ?
C91B B90 H96 102.6 . . ?
C96B B90 H96 100.6 . . ?
B97 B90 H96 114.9 . . ?
B95 B90 H96 109.9 . . ?
B98 B90 H96 122.1 . . ?
B97 B92 C91B 59(2) . . ?
B97 B92 B93 64(2) . . ?
C91B B92 B93 112(3) . . ?
B97 B92 B88 113(3) . . ?
C91B B92 B88 119(3) . . ?
B93 B92 B88 57(2) . . ?
B97 B92 Co6 125(3) . . ?
C91B B92 Co6 69.0(19) . . ?
B93 B92 Co6 131(3) . . ?
B88 B92 Co6 78(2) . . ?
B97 B92 H92 119.2 . . ?
C91B B92 H92 119.9 . . ?
B93 B92 H92 117.4 . . ?
B88 B92 H92 115.6 . . ?
Co6 B92 H92 99.6 . . ?
B98 B93 B88 104(3) . . ?
B98 B93 B92 98(3) . . ?
B88 B93 B92 63(2) . . ?
B98 B93 B97 59(2) . . ?
B88 B93 B97 110(3) . . ?
B92 B93 B97 55(2) . . ?
B98 B93 B94 57(2) . . ?
B88 B93 B94 53(2) . . ?
B92 B93 B94 93(3) . . ?
B97 B93 B94 100(3) . . ?
B98 B93 H93A 125.2 . . ?
B88 B93 H93A 120.4 . . ?
B92 B93 H93A 129.0 . . ?
B97 B93 H93A 122.9 . . ?
B94 B93 H93A 131.4 . . ?
B89 B94 B88 72(3) . . ?
B89 B94 B95 66(3) . . ?
B88 B94 B95 126(4) . . ?
B89 B94 B98 109(3) . . ?
B88 B94 B98 102(3) . . ?
B95 B94 B98 63(2) . . ?
B89 B94 B93 109(3) . . ?
B88 B94 B93 54(2) . . ?
B95 B94 B93 110(3) . . ?
B98 B94 B93 53(2) . . ?
B89 B94 H94 115.1 . . ?
B88 B94 H94 116.1 . . ?
B95 B94 H94 112.3 . . ?
B98 B94 H94 127.6 . . ?
B93 B94 H94 127.7 . . ?
B94 B95 B90 99(3) . . ?
B94 B95 B98 62(2) . . ?
B90 B95 B98 61(2) . . ?
B94 B95 B89 56(2) . . ?
B90 B95 B89 86(3) . . ?
B98 B95 B89 102(3) . . ?
B94 B95 C96B 102(3) . . ?
B90 B95 C96B 48(2) . . ?
B98 B95 C96B 104(3) . . ?
B89 B95 C96B 54(2) . . ?
B94 B95 H95 123.6 . . ?
B90 B95 H95 133.3 . . ?
B98 B95 H95 120.2 . . ?
B89 B95 H95 132.1 . . ?
C96B B95 H95 127.3 . . ?
C91B B97 B90 44(2) . . ?
C91B B97 B92 63(2) . . ?
B90 B97 B92 89(3) . . ?
C91B B97 B98 104(3) . . ?
B90 B97 B98 64(3) . . ?
B92 B97 B98 101(3) . . ?
C91B B97 B93 113(3) . . ?
B90 B97 B93 104(3) . . ?
B92 B97 B93 61(2) . . ?
B98 B97 B93 58(2) . . ?
C91B B97 H97A 123.0 . . ?
B90 B97 H97A 132.2 . . ?
B92 B97 H97A 128.0 . . ?
B98 B97 H97A 122.4 . . ?
B93 B97 H97A 118.9 . . ?
B93 B98 B97 63(2) . . ?
B93 B98 B95 118(3) . . ?
B97 B98 B95 111(3) . . ?
B93 B98 B94 70(3) . . ?
B97 B98 B94 112(3) . . ?
B95 B98 B94 55(2) . . ?
B93 B98 B90 102(3) . . ?
B97 B98 B90 56(2) . . ?
B95 B98 B90 57(2) . . ?
B94 B98 B90 92(3) . . ?
B93 B98 H98 114.9 . . ?
B97 B98 H98 118.9 . . ?
B95 B98 H98 119.0 . . ?
B94 B98 H98 124.3 . . ?
B90 B98 H98 134.6 . . ?

loop_
_geom_bond_atom_site_label_1
_geom_bond_atom_site_label_2
_geom_bond_distance
_geom_bond_site_symmetry_2
_geom_bond_publ_flag
Eu1 O37 2.21(2) . ?
Eu1 O43 2.429(13) . ?
Eu1 O40 2.437(9) . ?
Eu1 O45 2.442(13) . ?
Eu1 O44 2.447(13) . ?
Eu1 O39 2.466(14) . ?
Eu1 O42 2.499(12) . ?
Eu1 O38 2.502(9) . ?
Eu1 O41 2.537(15) . ?
Eu2 O48 2.403(12) 2_556 ?
Eu2 O48 2.403(12) . ?
Eu2 O47 2.408(15) 2_556 ?
Eu2 O47 2.408(15) . ?
Eu2 O50 2.438(18) . ?
Eu2 O46 2.487(12) 2_556 ?
Eu2 O46 2.487(12) . ?
Eu2 O49 2.60(2) 2_556 ?
Eu2 O49 2.60(2) . ?
Co1 C2B 2.013(11) . ?
Co1 C3B 2.032(9) . ?
Co1 C1B 2.033(12) . ?
Co1 B8 2.032(16) . ?
Co1 C4B 2.054(10) . ?
Co1 B12 2.059(13) . ?
Co1 B9 2.078(12) . ?
Co1 B10 2.086(14) . ?
Co1 B7 2.094(13) . ?
Co1 B11 2.117(15) . ?
Co2 B27 1.87(3) . ?
Co2 C11B 1.905(19) . ?
Co2 C12B 1.97(2) . ?
Co2 B26 1.99(2) . ?
Co2 C9B 2.043(14) . ?
Co2 B25 2.02(3) . ?
Co2 B28 2.01(3) . ?
Co2 B29 2.11(3) . ?
Co2 C10B 2.074(14) . ?
Co2 B30 2.17(4) . ?
Co3 B45 2.029(14) . ?
Co3 C6B 2.054(10) . ?
Co3 C8B 2.058(12) . ?
Co3 C7B 2.065(13) . ?
Co3 C5B 2.055(10) . ?
Co3 B48 2.071(13) . ?
Co3 B43 2.089(12) . ?
Co3 B46 2.090(14) . ?
Co3 B44 2.106(13) . ?
Co3 B47 2.113(15) . ?
Co4 C65B 2.006(17) . ?
Co4 B61 2.01(2) . ?
Co4 B63 2.01(3) . ?
Co4 B62 2.02(2) . ?
Co4 C64B 2.04(2) . ?
Co4 C67B 2.077(16) . ?
Co4 B68 2.12(2) . ?
Co4 C66B 2.170(19) . ?
Co4 B70 2.21(3) . ?
Co4 B69 2.30(2) . ?
Co6 B82 1.57(6) 2_556 ?
Co6 B86 1.97(4) . ?
Co6 C85B 2.04(3) . ?
Co6 B77 2.07(5) 2_556 ?
Co6 B89 2.06(4) . ?
Co6 B87 2.07(5) . ?
Co6 C84B 2.09(4) . ?
Co6 C96B 2.05(4) . ?
Co6 B92 2.12(4) . ?
Co6 C91B 2.19(4) . ?
Co6 B83 2.23(5) . ?
Co6 B78 2.28(5) 2_556 ?
O1 C3 1.415(17) . ?
O1 C22 1.43(2) . ?
O2 C4 1.394(15) . ?
O2 C23 1.433(17) . ?
O3 C10 1.401(17) . ?
O3 C24 1.436(19) . ?
O4 C11 1.396(16) . ?
O4 C25 1.442(18) . ?
O5 C17 1.334(16) . ?
O5 C26 1.53(2) . ?
O6 C18 1.339(17) . ?
O6 C27 1.48(2) . ?
O7 C30 1.399(19) . ?
O7 C49 1.42(3) . ?
O8 C31 1.346(19) . ?
O8 C50 1.390(18) . ?
O9 C37 1.412(15) . ?
O9 C51 1.42(2) . ?
O10 C38 1.376(16) . ?
O10 C52 1.421(15) . ?
O11 C44 1.34(2) . ?
O11 C53 1.40(2) . ?
O12 C45 1.37(2) . ?
O12 C54 1.41(2) . ?
O13 C58 1.347(13) . ?
O13 C76 1.423(14) . ?
O14 C59 1.402(12) . ?
O14 C77 1.403(13) . ?
O15 C64 1.393(14) . ?
O15 C78 1.473(15) . ?
O16 C65 1.359(13) . ?
O16 C79 1.407(13) . ?
O17 C71 1.380(12) . ?
O17 C80 1.405(13) . ?
O18 C72 1.386(12) . ?
O18 C81 1.392(13) . ?
O19 C84 1.338(14) . ?
O19 C103 1.434(14) . ?
O20 C85 1.370(13) . ?
O20 C104 1.427(15) . ?
O21 C91 1.367(15) . ?
O21 C105 1.436(17) . ?
O22 C92 1.382(15) . ?
O22 C106 1.490(19) . ?
O23 C98 1.389(14) . ?
O23 C107 1.433(16) . ?
O24 C99 1.360(13) . ?
O24 C108 1.407(15) . ?
O25 C111 1.352(14) . ?
O25 C130 1.455(14) . ?
O26 C112 1.371(15) . ?
O26 C131 1.421(15) . ?
O27 C118 1.410(17) . ?
O27 C132 1.430(18) . ?
O28 C119 1.362(16) . ?
O28 C133 1.428(18) . ?
O29 C125 1.396(14) . ?
O29 C134 1.444(14) . ?
O30 C126 1.360(14) . ?
O30 C135 1.394(15) . ?
O31 C138 1.368(17) . ?
O31 C157 1.44(2) . ?
O32 C139 1.341(15) . ?
O32 C158 1.404(17) . ?
O33 C145 1.360(18) . ?
O33 C159 1.426(19) . ?
O34 C146 1.385(19) . ?
O34 C160 1.45(2) . ?
O35 C161 1.36(3) . ?
O35 C152 1.407(19) . ?
O36 C153 1.389(19) . ?
O36 C162 1.46(2) . ?
N1 C164 1.11(3) . ?
N2 C166 1.29(7) . ?
N3 C168 1.16(4) . ?
N4 C170 1.115(16) . ?
N5 C172 1.112(15) . ?
N6 C174 1.109(15) . ?
N7 C176 0.96(6) . ?
N8 C178 1.21(2) . ?
C1 C2 1.342(18) . ?
C1 C6 1.403(18) . ?
C1 C21 1.519(17) . ?
C1B C2B 1.576(17) . ?
C1B B5 1.67(2) . ?
C1B B9 1.71(2) . ?
C1B B6 1.724(19) . ?
C1B H1B 1.1200 . ?
C2 C3 1.381(17) . ?
C2 H2 0.9500 . ?
C2B B8 1.659(19) . ?
C2B B4 1.660(19) . ?
C2B B5 1.684(18) . ?
C2B H2B 1.1200 . ?
C3 C4 1.350(18) . ?
C3B C4B 1.627(15) . ?
C3B B12 1.690(16) . ?
C3B B13 1.689(17) . ?
C3B B14 1.733(15) . ?
C3B H3B 1.1200 . ?
C4 C5 1.403(19) . ?
C4B B15 1.687(17) . ?
C4B B10 1.692(18) . ?
C4B B14 1.731(18) . ?
C4B H4B 1.1200 . ?
C5 C6 1.366(17) . ?
C5 H5 0.9500 . ?
C5B B51 1.635(19) . ?
C5B C6B 1.639(15) . ?
C5B B50 1.674(18) . ?
C5B B46 1.716(19) . ?
C5B H5B 1.1200 . ?
C6 C7 1.54(2) . ?
C6B B48 1.718(18) . ?
C6B B49 1.727(18) . ?
C6B B50 1.761(17) . ?
C6B H6B 1.1200 . ?
C7 C8 1.574(18) . ?
C7 H7A 0.9900 . ?
C7 H7B 0.9900 . ?
C7B C8B 1.645(17) . ?
C7B B45 1.685(18) . ?
C7B B39 1.686(18) . ?
C7B B38 1.707(19) . ?
C7B H7B1 1.1200 . ?
C8 C9 1.376(19) . ?
C8 C13 1.375(18) . ?
C8B B42 1.664(19) . ?
C8B B43 1.713(19) . ?
C8B B38 1.73(2) . ?
C8B H8B 1.1200 . ?
C9 C10 1.390(19) . ?
C9 H9 0.9500 . ?
C9B B32 1.78(4) . ?
C9B C10B 1.77(2) . ?
C9B B30 1.71(4) . ?
C9B B31 1.79(4) . ?
C9B H9B 1.1200 . ?
C10 C11 1.407(18) . ?
C10B B33 1.68(2) . ?
C10B B28 1.76(4) . ?
C10B B32 1.83(3) . ?
C10B H10B 1.1200 . ?
C11 C12 1.292(18) . ?
C11B C12B 1.29(4) . ?
C11B B27 1.56(4) . ?
C11B B20 1.69(3) . ?
C11B B21 1.79(4) . ?
C11B H11B 1.1200 . ?
C12 C13 1.425(18) . ?
C12 H12 0.9500 . ?
C12B B20 1.76(3) . ?
C12B B25 1.84(4) . ?
C12B B24 1.87(4) . ?
C12B H12B 1.1200 . ?
C13 C14 1.489(18) . ?
C14 C15 1.527(18) . ?
C14 H14A 0.9900 . ?
C14 H14B 0.9900 . ?
C15 C20 1.374(18) . ?
C15 C16 1.397(18) . ?
C16 C17 1.40(2) . ?
C16 H16 0.9500 . ?
C17 C18 1.43(2) . ?
C18 C19 1.42(2) . ?
C19 C20 1.364(19) . ?
C19 H19 0.9500 . ?
C20 C21 1.526(18) . ?
C21 H21A 0.9900 . ?
C21 H21B 0.9900 . ?
C22 H22A 0.9800 . ?
C22 H22B 0.9800 . ?
C22 H22C 0.9800 . ?
C23 H23A 0.9800 . ?
C23 H23B 0.9800 . ?
C23 H23C 0.9800 . ?
C24 H24A 0.9800 . ?
C24 H24B 0.9800 . ?
C24 H24C 0.9800 . ?
C25 H25A 0.9800 . ?
C25 H25B 0.9800 . ?
C25 H25C 0.9800 . ?
C26 H26A 0.9800 . ?
C26 H26B 0.9800 . ?
C26 H26C 0.9800 . ?
C27 H27A 0.9800 . ?
C27 H27B 0.9800 . ?
C27 H27C 0.9800 . ?
C28 C33 1.36(2) . ?
C28 C29 1.41(2) . ?
C28 C48 1.53(2) . ?
C29 C30 1.38(2) . ?
C29 H29 0.9500 . ?
C30 C31 1.40(2) . ?
C31 C32 1.41(2) . ?
C32 C33 1.38(2) . ?
C32 H32 0.9500 . ?
C33 C34 1.532(19) . ?
C34 C35 1.569(18) . ?
C34 H34A 0.9900 . ?
C34 H34B 0.9900 . ?
C35 C36 1.373(18) . ?
C35 C40 1.389(18) . ?
C36 C37 1.328(17) . ?
C36 H36 0.9500 . ?
C37 C38 1.373(19) . ?
C38 C39 1.368(19) . ?
C39 C40 1.397(17) . ?
C39 H39 0.9500 . ?
C40 C41 1.511(19) . ?
C41 C42 1.48(2) . ?
C41 H41A 0.9900 . ?
C41 H41B 0.9900 . ?
C42 C43 1.43(2) . ?
C42 C47 1.45(2) . ?
C43 C44 1.35(2) . ?
C43 H43 0.9500 . ?
C44 C45 1.49(3) . ?
C45 C46 1.35(2) . ?
C46 C47 1.43(2) . ?
C46 H46 0.9500 . ?
C47 C48 1.56(2) . ?
C48 H48A 0.9900 . ?
C48 H48B 0.9900 . ?
C49 H49A 0.9800 . ?
C49 H49B 0.9800 . ?
C49 H49C 0.9800 . ?
C50 H50A 0.9800 . ?
C50 H50B 0.9800 . ?
C50 H50C 0.9800 . ?
C51 H51A 0.9800 . ?
C51 H51B 0.9800 . ?
C51 H51C 0.9800 . ?
C52 H52A 0.9800 . ?
C52 H52B 0.9800 . ?
C52 H52C 0.9800 . ?
C53 H53A 0.9800 . ?
C53 H53B 0.9800 . ?
C53 H53C 0.9800 . ?
C54 H54A 0.9800 . ?
C54 H54B 0.9800 . ?
C54 H54C 0.9800 . ?
C55 C60 1.377(14) . ?
C55 C56 1.391(14) . ?
C55 C61 1.504(14) . ?
C56 C57 1.361(14) . ?
C56 C75 1.514(14) . ?
C57 C58 1.393(15) . ?
C57 H57 0.9500 . ?
C58 C59 1.407(15) . ?
C59 C60 1.371(15) . ?
C60 H60 0.9500 . ?
C61 C62 1.532(15) . ?
C61 H61A 0.9900 . ?
C61 H61B 0.9900 . ?
C62 C63 1.378(15) . ?
C62 C67 1.414(14) . ?
C63 C64 1.354(16) . ?
C63 H63 0.9500 . ?
C64 C65 1.394(15) . ?
C64B B59 1.48(3) . ?
C64B B63 1.57(3) . ?
C64B C65B 1.62(3) . ?
C64B B58 1.69(4) . ?
C64B H64 1.1200 . ?
C65 C66 1.382(15) . ?
C65B B57 1.73(3) . ?
C65B B58 1.79(3) . ?
C65B B61 1.88(3) . ?
C65B H65 1.1200 . ?
C66 C67 1.371(14) . ?
C66 H66 0.9500 . ?
C66B C67B 1.46(2) . ?
C66B B71 1.65(3) . ?
C66B B70 1.72(3) . ?
C66B B72 1.72(3) . ?
C66B H66A 1.1200 . ?
C67 C68 1.559(15) . ?
C67B B73 1.64(2) . ?
C67B B68 1.65(2) . ?
C67B B72 1.76(3) . ?
C67B H67 1.1200 . ?
C68 C69 1.478(14) . ?
C68 H68A 0.9900 . ?
C68 H68B 0.9900 . ?
C69 C74 1.373(14) . ?
C69 C70 1.428(14) . ?
C70 C71 1.354(14) . ?
C70 H70 0.9500 . ?
C71 C72 1.388(15) . ?
C72 C73 1.394(14) . ?
C73 C74 1.406(14) . ?
C73 H73 0.9500 . ?
C74 C75 1.524(14) . ?
C75 H75A 0.9900 . ?
C75 H75B 0.9900 . ?
C76 H76A 0.9800 . ?
C76 H76B 0.9800 . ?
C76 H76C 0.9800 . ?
C77 H77A 0.9800 . ?
C77 H77B 0.9800 . ?
C77 H77C 0.9800 . ?
C78 H78A 0.9800 . ?
C78 H78B 0.9800 . ?
C78 H78C 0.9800 . ?
C79 H79A 0.9800 . ?
C79 H79B 0.9800 . ?
C79 H79C 0.9800 . ?
C80 H80A 0.9800 . ?
C80 H80B 0.9800 . ?
C80 H80C 0.9800 . ?
C81 H81A 0.9800 . ?
C81 H81B 0.9800 . ?
C81 H81C 0.9800 . ?
C82 C87 1.352(15) . ?
C82 C83 1.413(17) . ?
C82 C102 1.523(15) . ?
C83 C84 1.401(16) . ?
C83 H83 0.9500 . ?
C84 C85 1.415(16) . ?
C84B C85B 1.57(5) . ?
C84B B80 1.70(6) . ?
C84B B81 1.73(6) . ?
C84B B83 1.74(6) . ?
C84B H84B 1.1200 . ?
C85 C86 1.356(16) . ?
C85B B86 1.66(5) . ?
C85B B80 1.73(5) . ?
C85B B79 1.81(5) . ?
C85B H85B 1.1200 . ?
C86 C87 1.448(15) . ?
C86 H86 0.9500 . ?
C87 C88 1.524(16) . ?
C88 C89 1.475(16) . ?
C88 H88A 0.9900 . ?
C88 H88B 0.9900 . ?
C89 C94 1.391(16) . ?
C89 C90 1.423(17) . ?
C90 C91 1.407(18) . ?
C90 H90 0.9500 . ?
C91 C92 1.370(17) . ?
C91B B90 1.22(5) . ?
C91B B97 1.63(5) . ?
C91B C96B 1.67(5) . ?
C91B B92 1.70(5) . ?
C91B H91 1.1200 . ?
C92 C93 1.340(17) . ?
C93 C94 1.401(17) . ?
C93 H93 0.9500 . ?
C94 C95 1.525(17) . ?
C95 C96 1.545(16) . ?
C95 H95A 0.9900 . ?
C95 H95B 0.9900 . ?
C96 C97 1.349(15) . ?
C96 C101 1.381(15) . ?
C96B B90 1.48(5) . ?
C96B B89 1.67(6) . ?
C96B B95 1.89(5) . ?
C96B H90A 1.1200 . ?
C97 C98 1.408(16) . ?
C97 H97 0.9500 . ?
C98 C99 1.377(16) . ?
C99 C100 1.369(15) . ?
C100 C101 1.391(15) . ?
C100 H100 0.9500 . ?
C101 C102 1.521(16) . ?
C102 H10A 0.9900 . ?
C102 H77 0.9900 . ?
C103 H10C 0.9800 . ?
C103 H10D 0.9800 . ?
C103 H10E 0.9800 . ?
C104 H10F 0.9800 . ?
C104 H10G 0.9800 . ?
C104 H10H 0.9800 . ?
C105 H10I 0.9800 . ?
C105 H10J 0.9800 . ?
C105 H10K 0.9800 . ?
C106 H10L 0.9800 . ?
C106 H10M 0.9800 . ?
C106 H10N 0.9800 . ?
C107 H10O 0.9800 . ?
C107 H10P 0.9800 . ?
C107 H10Q 0.9800 . ?
C108 H10R 0.9800 . ?
C108 H10S 0.9800 . ?
C108 H10T 0.9800 . ?
C109 C110 1.366(17) . ?
C109 C114 1.389(16) . ?
C109 C129 1.539(17) . ?
C110 C111 1.406(17) . ?
C110 H110 0.9500 . ?
C111 C112 1.404(17) . ?
C112 C113 1.405(18) . ?
C113 C114 1.419(18) . ?
C113 H113 0.9500 . ?
C114 C115 1.548(17) . ?
C115 C116 1.547(17) . ?
C115 H11A 0.9900 . ?
C115 H78 0.9900 . ?
C116 C121 1.339(16) . ?
C116 C117 1.371(17) . ?
C117 C118 1.373(19) . ?
C117 H117 0.9500 . ?
C118 C119 1.413(19) . ?
C119 C120 1.397(17) . ?
C120 C121 1.376(17) . ?
C120 H120 0.9500 . ?
C121 C122 1.549(16) . ?
C122 C123 1.519(16) . ?
C122 H12A 0.9900 . ?
C122 H79 0.9900 . ?
C123 C128 1.387(16) . ?
C123 C124 1.407(16) . ?
C124 C125 1.348(16) . ?
C124 H124 0.9500 . ?
C125 C126 1.391(16) . ?
C126 C127 1.404(16) . ?
C127 C128 1.373(15) . ?
C127 H127 0.9500 . ?
C128 C129 1.501(17) . ?
C129 H12C 0.9900 . ?
C129 H12D 0.9900 . ?
C130 H13A 0.9800 . ?
C130 H13B 0.9800 . ?
C130 H13C 0.9800 . ?
C131 H13D 0.9800 . ?
C131 H13E 0.9800 . ?
C131 H13F 0.9800 . ?
C132 H13G 0.9800 . ?
C132 H13H 0.9800 . ?
C132 H13I 0.9800 . ?
C133 H13J 0.9800 . ?
C133 H13K 0.9800 . ?
C133 H13L 0.9800 . ?
C134 H13M 0.9800 . ?
C134 H13N 0.9800 . ?
C134 H13O 0.9800 . ?
C135 H13P 0.9800 . ?
C135 H13Q 0.9800 . ?
C135 H13R 0.9800 . ?
C136 C141 1.373(17) . ?
C136 C137 1.393(19) . ?
C136 C156 1.526(18) . ?
C137 C138 1.362(19) . ?
C137 H137 0.9500 . ?
C138 C139 1.417(18) . ?
C139 C140 1.378(18) . ?
C140 C141 1.427(17) . ?
C140 H140 0.9500 . ?
C141 C142 1.449(17) . ?
C142 C143 1.552(19) . ?
C142 H14C 0.9900 . ?
C142 H14D 0.9900 . ?
C143 C144 1.340(18) . ?
C143 C148 1.397(18) . ?
C144 C145 1.41(2) . ?
C144 H144 0.9500 . ?
C145 C146 1.41(2) . ?
C146 C147 1.40(2) . ?
C147 C148 1.36(2) . ?
C147 H147 0.9500 . ?
C148 C149 1.51(2) . ?
C149 C150 1.46(2) . ?
C149 H14E 0.9900 . ?
C149 H14F 0.9900 . ?
C150 C155 1.35(2) . ?
C150 C151 1.43(2) . ?
C151 C152 1.43(2) . ?
C151 H151 0.9500 . ?
C152 C153 1.37(3) . ?
C153 C154 1.40(2) . ?
C154 C155 1.43(2) . ?
C154 H154 0.9500 . ?
C155 C156 1.51(2) . ?
C156 H15A 0.9900 . ?
C156 H15B 0.9900 . ?
C157 H15C 0.9800 . ?
C157 H15D 0.9800 . ?
C157 H15E 0.9800 . ?
C158 H15F 0.9800 . ?
C158 H15G 0.9800 . ?
C158 H15H 0.9800 . ?
C159 H15I 0.9800 . ?
C159 H15J 0.9800 . ?
C159 H15K 0.9800 . ?
C160 H16A 0.9800 . ?
C160 H16B 0.9800 . ?
C160 H16C 0.9800 . ?
C161 H16D 0.9800 . ?
C161 H16E 0.9800 . ?
C161 H16F 0.9800 . ?
C162 H16G 0.9800 . ?
C162 H16H 0.9800 . ?
C162 H16I 0.9800 . ?
C163 C164 1.44(3) . ?
C163 H16J 0.9800 . ?
C163 H16K 0.9800 . ?
C163 H16L 0.9800 . ?
C165 C166 1.19(7) . ?
C165 H16M 0.9800 . ?
C165 H16N 0.9800 . ?
C165 H16O 0.9800 . ?
C167 C168 1.58(4) . ?
C167 H16P 0.9800 . ?
C167 H16Q 0.9800 . ?
C167 H16R 0.9800 . ?
C169 C170 1.491(19) . ?
C169 H16S 0.9800 . ?
C169 H16T 0.9800 . ?
C169 H16U 0.9800 . ?
C171 C172 1.469(18) . ?
C171 H17A 0.9800 . ?
C171 H17B 0.9800 . ?
C171 H17C 0.9800 . ?
C173 C174 1.444(17) . ?
C173 H17D 0.9800 . ?
C173 H17E 0.9800 . ?
C173 H17F 0.9800 . ?
C175 C176 1.16(4) . ?
C175 H17G 0.9800 . ?
C175 H17H 0.9800 . ?
C175 H17I 0.9800 . ?
C177 C178 1.46(3) . ?
C177 H17J 0.9800 . ?
C177 H17K 0.9800 . ?
C177 H17L 0.9800 . ?
B1 B6 1.69(2) . ?
B1 B2 1.70(3) . ?
B1 B3 1.75(2) . ?
B1 B4 1.77(2) . ?
B1 B5 1.78(2) . ?
B1 H1 1.1200 . ?
B2 B6 1.73(2) . ?
B2 B9 1.78(2) . ?
B2 B7 1.786(18) . ?
B2 B3 1.80(2) . ?
B2 H2A 1.1200 . ?
B3 B4 1.74(2) . ?
B3 B8 1.78(2) . ?
B3 B7 1.83(2) . ?
B3 H3 1.1200 . ?
B4 B8 1.77(2) . ?
B4 B5 1.77(2) . ?
B4 H4 1.1200 . ?
B5 B6 1.73(3) . ?
B5 H5A 1.1200 . ?
B6 B9 1.79(2) . ?
B6 H6 1.1200 . ?
B7 B8 1.76(2) . ?
B7 B9 1.782(19) . ?
B7 H7 1.1200 . ?
B8 H8 1.1200 . ?
B9 H9A 1.1200 . ?
B10 B16 1.78(2) . ?
B10 B15 1.790(19) . ?
B10 B11 1.83(2) . ?
B10 H10 1.1200 . ?
B11 B16 1.78(2) . ?
B11 B17 1.80(2) . ?
B11 B12 1.81(2) . ?
B11 H11 1.1200 . ?
B12 B17 1.755(19) . ?
B12 B13 1.770(18) . ?
B12 H12E 1.1200 . ?
B13 B17 1.72(2) . ?
B13 B18 1.756(19) . ?
B13 B14 1.759(19) . ?
B13 H13 1.1200 . ?
B14 B15 1.75(2) . ?
B14 B18 1.78(2) . ?
B14 H14 1.1200 . ?
B15 B16 1.77(2) . ?
B15 B18 1.81(2) . ?
B15 H15 1.1200 . ?
B16 B18 1.77(2) . ?
B16 B17 1.77(2) . ?
B16 H80 1.1200 . ?
B17 B18 1.77(2) . ?
B17 H17 1.1200 . ?
B18 H18 1.1200 . ?
B19 B24 1.57(4) . ?
B19 B20 1.64(4) . ?
B19 B23 1.63(4) . ?
B19 B21 1.71(4) . ?
B19 B22 1.72(4) . ?
B19 H19A 1.1200 . ?
B20 B21 1.49(4) . ?
B20 B24 1.85(4) . ?
B20 H20 1.1200 . ?
B21 B27 1.79(4) . ?
B21 B22 1.81(5) . ?
B21 H21 1.1200 . ?
B22 B27 1.66(4) . ?
B22 B26 1.67(4) . ?
B22 B23 1.68(4) . ?
B22 H22 1.1200 . ?
B23 B25 1.57(3) . ?
B23 B24 1.68(4) . ?
B23 B26 1.71(3) . ?
B23 H23 1.1200 . ?
B24 B25 1.72(3) . ?
B24 H24 1.1200 . ?
B25 B26 1.73(4) . ?
B25 H25 1.1200 . ?
B26 B27 1.53(4) . ?
B26 H26 1.1200 . ?
B27 H27 1.1200 . ?
B28 B29 1.61(4) . ?
B28 B34 1.85(3) . ?
B28 B33 1.97(4) . ?
B28 H28 1.1200 . ?
B29 B30 1.55(4) . ?
B29 B35 1.74(3) . ?
B29 B34 1.98(3) . ?
B29 H29A 1.1200 . ?
B30 B35 1.63(3) . ?
B30 B31 1.67(4) . ?
B30 H30 1.1200 . ?
B31 B35 1.52(4) . ?
B31 B36 1.80(4) . ?
B31 B32 2.28(6) . ?
B31 H31 1.1200 . ?
B32 B33 1.70(6) . ?
B32 B36 1.82(5) . ?
B32 H32A 1.1200 . ?
B33 B36 1.52(5) . ?
B33 B34 1.59(4) . ?
B33 H33 1.1200 . ?
B34 B35 1.71(3) . ?
B34 B36 1.72(4) . ?
B34 H34 1.1200 . ?
B35 B36 1.83(4) . ?
B35 H35 1.1200 . ?
B36 H36A 1.1200 . ?
B37 B39 1.72(2) . ?
B37 B40 1.79(2) . ?
B37 B38 1.79(2) . ?
B37 B42 1.80(2) . ?
B37 B41 1.85(2) . ?
B37 H37 1.1200 . ?
B38 B39 1.73(2) . ?
B38 B42 1.75(2) . ?
B38 H38 1.1200 . ?
B39 B40 1.74(2) . ?
B39 B45 1.81(2) . ?
B39 H39A 1.1200 . ?
B40 B45 1.776(19) . ?
B40 B41 1.82(2) . ?
B40 B44 1.82(2) . ?
B40 H40 1.1200 . ?
B41 B43 1.777(18) . ?
B41 B44 1.789(19) . ?
B41 B42 1.82(2) . ?
B41 H41 1.1200 . ?
B42 B43 1.80(2) . ?
B42 H42 1.1200 . ?
B43 B44 1.830(19) . ?
B43 H43A 1.1200 . ?
B44 B45 1.78(2) . ?
B44 H44 1.1200 . ?
B45 H45 1.1200 . ?
B46 B52 1.75(2) . ?
B46 B51 1.776(19) . ?
B46 B47 1.80(2) . ?
B46 H46A 1.1200 . ?
B47 B53 1.76(2) . ?
B47 B48 1.80(2) . ?
B47 B52 1.80(2) . ?
B47 H47 1.1200 . ?
B48 B49 1.805(19) . ?
B48 B53 1.81(2) . ?
B48 H48 1.1200 . ?
B49 B54 1.76(2) . ?
B49 B53 1.78(2) . ?
B49 B50 1.81(2) . ?
B49 H49 1.1200 . ?
B50 B51 1.68(2) . ?
B50 B54 1.71(2) . ?
B50 H50 1.1200 . ?
B51 B54 1.72(2) . ?
B51 B52 1.75(2) . ?
B51 H51 1.1200 . ?
B52 B54 1.75(2) . ?
B52 B53 1.76(2) . ?
B52 H52 1.1200 . ?
B53 B54 1.76(2) . ?
B53 H53 1.1200 . ?
B54 H54 1.1200 . ?
B55 B59 1.69(3) . ?
B55 B58 1.73(3) . ?
B55 B60 1.74(3) . ?
B55 B56 1.80(3) . ?
B55 B57 1.86(4) . ?
B55 H55 1.1200 . ?
B56 B61 1.70(3) . ?
B56 B60 1.71(3) . ?
B56 B62 1.73(4) . ?
B56 B57 1.78(4) . ?
B56 H56 1.1200 . ?
B57 B61 1.68(3) . ?
B57 B58 1.81(4) . ?
B57 H57A 1.1200 . ?
B58 B59 1.91(4) . ?
B58 H58 1.1200 . ?
B59 B63 1.84(4) . ?
B59 B60 1.87(3) . ?
B59 H59 1.1200 . ?
B60 B62 1.46(4) . ?
B60 B63 1.77(3) . ?
B60 H60A 1.1200 . ?
B61 B62 1.70(4) . ?
B61 H61 1.1200 . ?
B62 B63 1.72(4) . ?
B62 H62 1.1200 . ?
B63 H63A 1.1200 . ?
B68 B73 1.70(2) . ?
B68 B74 1.71(3) . ?
B68 B69 1.83(3) . ?
B68 H68 1.1200 . ?
B69 B74 1.78(3) . ?
B69 B75 1.80(3) . ?
B69 B70 1.87(3) . ?
B69 H69 1.1200 . ?
B70 B71 1.79(2) . ?
B70 B75 1.93(3) . ?
B70 H70A 1.1200 . ?
B71 B72 1.62(3) . ?
B71 B75 1.71(2) . ?
B71 B76 1.78(3) . ?
B71 H71 1.1200 . ?
B72 B73 1.69(3) . ?
B72 B76 1.79(3) . ?
B72 H72 1.1200 . ?
B73 B74 1.71(3) . ?
B73 B76 1.74(3) . ?
B73 H73A 1.1200 . ?
B74 B75 1.71(3) . ?
B74 B76 1.84(3) . ?
B74 H74 1.1200 . ?
B75 B76 1.64(3) . ?
B75 H75 1.1200 . ?
B76 H76 1.1200 . ?
B77 B79 1.68(6) . ?
B77 B78 1.72(6) . ?
B77 B82 1.80(6) . ?
B77 B80 1.86(6) . ?
B77 B81 2.00(6) . ?
B77 H77D 1.1200 . ?
B78 B79 1.77(6) . ?
B78 B82 1.80(6) . ?
B78 B86 1.87(6) . ?
B78 B87 1.95(7) . ?
B78 H78D 1.1200 . ?
B79 B80 1.71(6) . ?
B79 B86 1.87(5) . ?
B79 H79D 1.1200 . ?
B80 B81 1.76(7) . ?
B80 H80D 1.1200 . ?
B81 B82 1.66(6) . ?
B81 B83 1.74(7) . ?
B81 H81 1.1200 . ?
B82 B83 1.68(6) . ?
B82 B87 1.82(6) . ?
B82 H82 1.1200 . ?
B83 B87 1.88(6) . ?
B83 H83A 1.1200 . ?
B86 B87 1.78(6) . ?
B86 H86A 1.1200 . ?
B87 H87 1.1200 . ?
B88 B94 1.67(5) . ?
B88 B93 1.71(5) . ?
B88 B92 1.80(6) . ?
B88 B89 1.94(6) . ?
B88 H88 1.1200 . ?
B89 B94 1.63(5) . ?
B89 B95 1.80(5) . ?
B89 H89 1.1200 . ?
B90 B97 1.64(6) . ?
B90 B95 1.72(5) . ?
B90 B98 1.79(6) . ?
B90 H96 1.1200 . ?
B92 B97 1.63(6) . ?
B92 B93 1.74(5) . ?
B92 H92 1.1200 . ?
B93 B98 1.70(5) . ?
B93 B97 1.79(6) . ?
B93 B94 2.00(6) . ?
B93 H93A 1.1200 . ?
B94 B95 1.65(5) . ?
B94 B98 1.78(6) . ?
B94 H94 1.1200 . ?
B95 B98 1.80(5) . ?
B95 H95 1.1200 . ?
B97 B98 1.72(5) . ?
B97 H97A 1.1200 . ?
B98 H98 1.1200 . ?
